data_1507963
loop_
_publ_author_name
'Spokoyny, Alexander M.'
'Machan, Charles W.'
'Clingerman, Daniel J.'
'Rosen, Mari S.'
'Wiester, Michael J.'
'Kennedy, Robert D.'
'Stern, Charlotte L.'
'Sarjeant, Amy A.'
'Mirkin, Chad A.'

_publ_section_title
;
 A coordination chemistry dichotomy for icosahedral carborane-based
 ligands.
;
_journal_issue 8
_journal_name_full 'Nature chemistry'
_journal_page_first 590
_journal_page_last 596
_journal_paper_doi 10.1038/nchem.1088
_journal_volume 3
_journal_year 2011
_chemical_formula_moiety 'C39 H64 B22 Cl6 F8 P2 Pt S2'
_chemical_formula_sum 'C39 H64 B22 Cl6 F8 P2 Pt S2'
_chemical_formula_weight 1456.57
_chemical_name_systematic
; 
 ? 
;
_space_group_IT_number 14
_symmetry_cell_setting monoclinic
_symmetry_space_group_name_Hall '-P 2ybc'
_symmetry_space_group_name_H-M 'P 1 21/c 1'
_atom_sites_solution_hydrogens geom
_atom_sites_solution_primary direct
_atom_sites_solution_secondary difmap
_audit_creation_method SHELXL-97
_cell_angle_alpha 90.00
_cell_angle_beta 118.2720(10)
_cell_angle_gamma 90.00
_cell_formula_units_Z 8
_cell_length_a 26.1737(5)
_cell_length_b 19.4713(4)
_cell_length_c 26.1910(5)
_cell_measurement_reflns_used 9819
_cell_measurement_temperature 100(2)
_cell_measurement_theta_max 26.25
_cell_measurement_theta_min 2.39
_cell_volume 11755.6(4)
_computing_cell_refinement 'Bruker SAINT'
_computing_data_collection 'Bruker APEX2'
_computing_data_reduction 'Bruker SAINT'
_computing_molecular_graphics 'Bruker SHELXTL'
_computing_publication_material 'Bruker SHELXTL'
_computing_structure_refinement 'SHELXL-97 (Sheldrick, 2008)'
_computing_structure_solution 'SHELXS-97 (Sheldrick, 2008)'
_diffrn_ambient_temperature 100(2)
_diffrn_measured_fraction_theta_full 0.996
_diffrn_measured_fraction_theta_max 0.996
_diffrn_measurement_device_type 'Bruker APEX-II CCD'
_diffrn_measurement_method '\f and \w scans'
_diffrn_radiation_monochromator graphite
_diffrn_radiation_source 'fine-focus sealed tube'
_diffrn_radiation_type MoK\a
_diffrn_radiation_wavelength 0.71073
_diffrn_reflns_av_R_equivalents 0.1068
_diffrn_reflns_av_sigmaI/netI 0.0889
_diffrn_reflns_limit_h_max 36
_diffrn_reflns_limit_h_min -36
_diffrn_reflns_limit_k_max 27
_diffrn_reflns_limit_k_min -27
_diffrn_reflns_limit_l_max 36
_diffrn_reflns_limit_l_min -36
_diffrn_reflns_number 315108
_diffrn_reflns_theta_full 29.97
_diffrn_reflns_theta_max 29.97
_diffrn_reflns_theta_min 0.88
_diffrn_standards_number 0
_exptl_absorpt_coefficient_mu 2.844
_exptl_absorpt_correction_T_max 0.8018
_exptl_absorpt_correction_T_min 0.5174
_exptl_absorpt_correction_type numerical
_exptl_absorpt_process_details face-indexed
_exptl_crystal_colour colourless
_exptl_crystal_density_diffrn 1.646
_exptl_crystal_density_method 'not measured'
_exptl_crystal_description columnar
_exptl_crystal_F_000 5776
_exptl_crystal_size_max 0.40
_exptl_crystal_size_mid 0.25
_exptl_crystal_size_min 0.11
_platon_squeeze_details
;
;
_refine_diff_density_max 1.834
_refine_diff_density_min -2.079
_refine_diff_density_rms 0.140
_refine_ls_extinction_method none
_refine_ls_goodness_of_fit_ref 0.977
_refine_ls_hydrogen_treatment constr
_refine_ls_matrix_type full
_refine_ls_number_parameters 1342
_refine_ls_number_reflns 34099
_refine_ls_number_restraints 36
_refine_ls_restrained_S_all 0.976
_refine_ls_R_factor_all 0.0963
_refine_ls_R_factor_gt 0.0549
_refine_ls_shift/su_max 0.004
_refine_ls_shift/su_mean 0.000
_refine_ls_structure_factor_coef Fsqd
_refine_ls_weighting_details 'calc w=1/[\s^2^(Fo^2^)+(0.0819P)^2^+0.0000P] where P=(Fo^2^+2Fc^2^)/3'
_refine_ls_weighting_scheme calc
_refine_ls_wR_factor_gt 0.1446
_refine_ls_wR_factor_ref 0.1552
_reflns_number_gt 19739
_reflns_number_total 34099
_reflns_threshold_expression >2sigma(I)
_cod_data_source_file nchem.1088-s14.cif
_cod_data_source_block n0512
_cod_depositor_comments
;
The following automatic conversions were performed:

'_symmetry_cell_setting' value 'Monoclinic' changed to 'monoclinic'
according to /home/saulius/struct/CIF-dictionaries/cif_core.dic
dictionary named 'cif_core.dic' version 2.4.1 from 2010-06-29.

Automatic conversion script
Id: cif_fix_values 1891 2012-01-12 08:04:46Z andrius 
;
_cod_original_sg_symbol_H-M P2(1)/c
_cod_database_code 1507963

loop_
_symmetry_equiv_pos_as_xyz
'x, y, z'
'-x, y+1/2, -z+1/2'
'-x, -y, -z'
'x, -y-1/2, z-1/2'

loop_
_atom_site_label
_atom_site_type_symbol
_atom_site_fract_x
_atom_site_fract_y
_atom_site_fract_z
_atom_site_U_iso_or_equiv
_atom_site_adp_type
_atom_site_occupancy
_atom_site_symmetry_multiplicity
_atom_site_calc_flag
_atom_site_refinement_flags
_atom_site_disorder_assembly
_atom_site_disorder_group
Pt1 Pt 0.227486(8) 0.874374(10) 0.016250(9) 0.03251(6) Uani 1 1 d . . .
Pt2 Pt 0.232512(8) 0.392417(11) 0.008451(9) 0.03182(6) Uani 1 1 d . . .
Cl1 Cl 0.38763(9) 0.87891(15) 0.44907(11) 0.1179(11) Uani 1 1 d . . .
Cl2 Cl 0.26452(7) 0.85589(8) 0.38233(7) 0.0538(4) Uani 1 1 d . . .
P1 P 0.22643(6) 0.93036(8) 0.09158(6) 0.0393(3) Uani 1 1 d . . .
P2 P 0.14046(5) 0.82145(7) -0.01668(6) 0.0325(3) Uani 1 1 d . . .
P3 P 0.23576(5) 0.33572(7) 0.08480(6) 0.0319(3) Uani 1 1 d . . .
P4 P 0.14305(5) 0.43929(7) -0.02723(6) 0.0292(3) Uani 1 1 d . . .
S1 S 0.31474(5) 0.93604(7) 0.04253(6) 0.0355(3) Uani 1 1 d . . .
S2 S 0.23566(5) 0.80944(7) -0.05672(6) 0.0323(3) Uani 1 1 d . . .
S3 S 0.31849(6) 0.32931(8) 0.03100(6) 0.0442(4) Uani 1 1 d . . .
S4 S 0.24180(5) 0.46406(7) -0.06008(6) 0.0365(3) Uani 1 1 d . . .
F1 F 0.66922(19) 0.6324(2) 0.3145(2) 0.0986(16) Uani 1 1 d . . .
F2 F 0.6059(2) 0.7178(2) 0.28215(19) 0.1093(18) Uani 1 1 d . . .
F3 F 0.5830(3) 0.6180(3) 0.2386(3) 0.142(3) Uani 1 1 d . . .
F4 F 0.5923(3) 0.6282(3) 0.3264(4) 0.146(3) Uani 1 1 d . . .
F5 F 0.33258(17) 0.62873(18) 0.1266(2) 0.0741(12) Uani 1 1 d . . .
F6 F 0.26181(15) 0.69287(19) 0.06093(19) 0.0805(13) Uani 1 1 d . . .
F7 F 0.2708(2) 0.5792(2) 0.0452(2) 0.1030(16) Uani 1 1 d . . .
F8 F 0.23864(18) 0.6095(2) 0.1034(2) 0.0982(17) Uani 1 1 d . . .
F9 F 0.1967(2) 0.4240(2) 0.47260(19) 0.0995(16) Uani 1 1 d . . .
F10 F 0.1914(3) 0.3093(2) 0.4626(2) 0.141(3) Uani 1 1 d . . .
F11 F 0.1164(5) 0.3618(4) 0.4539(4) 0.200(4) Uani 1 1 d . . .
F12 F 0.1454(4) 0.3763(3) 0.3865(2) 0.193(4) Uani 1 1 d . . .
F13 F 0.03091(16) 0.8554(2) 0.39090(18) 0.0754(12) Uani 1 1 d . A .
F14 F -0.0096(6) 0.9199(5) 0.3158(5) 0.093(4) Uani 0.601(17) 1 d PU A 1
F15 F -0.0022(7) 0.8058(4) 0.3057(4) 0.096(5) Uani 0.601(17) 1 d PU A 1
F16 F 0.0740(4) 0.8753(8) 0.3387(4) 0.095(4) Uani 0.601(17) 1 d PU A 1
F14A F 0.0200(11) 0.9238(9) 0.3080(9) 0.108(7) Uani 0.399(17) 1 d PU A 2
F15A F -0.0393(6) 0.8421(12) 0.2923(6) 0.101(7) Uani 0.399(17) 1 d PU A 2
F16A F 0.0563(7) 0.8223(11) 0.3207(6) 0.110(8) Uani 0.399(17) 1 d PU A 2
C1 C 0.4502(2) 0.7736(3) 0.1352(3) 0.0522(17) Uani 1 1 d . . .
C2 C 0.5004(2) 0.7922(3) 0.1152(3) 0.0524(16) Uani 1 1 d . . .
C3 C 0.4597(3) 0.7132(4) 0.1752(3) 0.082(3) Uani 1 1 d . . .
H3C H 0.4914 0.6846 0.1770 0.123 Uiso 1 1 calc R . .
H3D H 0.4241 0.6858 0.1603 0.123 Uiso 1 1 calc R . .
H3E H 0.4699 0.7301 0.2141 0.123 Uiso 1 1 calc R . .
C4 C 0.5545(3) 0.7462(3) 0.1384(3) 0.070(2) Uani 1 1 d . . .
H4C H 0.5703 0.7403 0.1803 0.105 Uiso 1 1 calc R . .
H4D H 0.5838 0.7678 0.1303 0.105 Uiso 1 1 calc R . .
H4E H 0.5440 0.7013 0.1193 0.105 Uiso 1 1 calc R . .
C1' C 0.1737(2) 0.9696(3) -0.1977(3) 0.0466(14) Uani 1 1 d . . .
C2' C 0.2168(2) 0.9552(4) -0.2278(3) 0.0585(18) Uani 1 1 d . . .
C3' C 0.1288(3) 1.0253(3) -0.2220(3) 0.068(2) Uani 1 1 d . . .
H3'A H 0.1473 1.0685 -0.2233 0.102 Uiso 1 1 calc R . .
H3'B H 0.1103 1.0310 -0.1973 0.102 Uiso 1 1 calc R . .
H3'C H 0.0993 1.0127 -0.2613 0.102 Uiso 1 1 calc R . .
C4' C 0.2091(3) 1.0028(5) -0.2749(3) 0.097(3) Uani 1 1 d . . .
H4'A H 0.1821 1.0394 -0.2780 0.146 Uiso 1 1 calc R . .
H4'B H 0.1936 0.9776 -0.3116 0.146 Uiso 1 1 calc R . .
H4'C H 0.2467 1.0230 -0.2662 0.146 Uiso 1 1 calc R . .
C5 C 0.3291(2) 0.9839(3) 0.1074(3) 0.0495(15) Uani 1 1 d . . .
H5C H 0.3513 0.9549 0.1421 0.059 Uiso 1 1 calc R . .
H5D H 0.3527 1.0250 0.1106 0.059 Uiso 1 1 calc R . .
C6 C 0.2705(3) 1.0063(3) 0.1044(3) 0.0516(16) Uani 1 1 d . . .
H6C H 0.2504 1.0397 0.0726 0.062 Uiso 1 1 calc R . .
H6D H 0.2777 1.0282 0.1413 0.062 Uiso 1 1 calc R . .
C7 C 0.2618(3) 0.8802(3) 0.1573(3) 0.0477(15) Uani 1 1 d . . .
C8 C 0.2813(2) 0.8134(3) 0.1563(3) 0.0497(15) Uani 1 1 d . . .
H8 H 0.2747 0.7941 0.1203 0.060 Uiso 1 1 calc R . .
C9 C 0.3099(3) 0.7746(4) 0.2065(3) 0.064(2) Uani 1 1 d . . .
H9 H 0.3238 0.7299 0.2055 0.077 Uiso 1 1 calc R . .
C10 C 0.3175(3) 0.8027(6) 0.2573(3) 0.084(3) Uani 1 1 d . . .
H10 H 0.3353 0.7765 0.2920 0.101 Uiso 1 1 calc R . .
C11 C 0.2995(4) 0.8691(6) 0.2587(4) 0.097(3) Uani 1 1 d . . .
H11 H 0.3081 0.8888 0.2950 0.116 Uiso 1 1 calc R . .
C12 C 0.2701(3) 0.9072(5) 0.2099(3) 0.081(2) Uani 1 1 d . . .
H12 H 0.2554 0.9513 0.2116 0.098 Uiso 1 1 calc R . .
C13 C 0.1588(2) 0.9643(3) 0.0853(3) 0.0452(14) Uani 1 1 d . . .
C14 C 0.1329(3) 1.0195(3) 0.0476(3) 0.0582(18) Uani 1 1 d . . .
H14 H 0.1514 1.0381 0.0271 0.070 Uiso 1 1 calc R . .
C15 C 0.0806(3) 1.0481(4) 0.0392(3) 0.072(2) Uani 1 1 d . . .
H15 H 0.0625 1.0841 0.0121 0.087 Uiso 1 1 calc R . .
C16 C 0.0563(3) 1.0229(4) 0.0712(3) 0.070(2) Uani 1 1 d . . .
H16 H 0.0217 1.0434 0.0673 0.084 Uiso 1 1 calc R . .
C17 C 0.0806(3) 0.9674(4) 0.1099(4) 0.076(2) Uani 1 1 d . . .
H17 H 0.0624 0.9502 0.1312 0.092 Uiso 1 1 calc R . .
C18 C 0.1339(3) 0.9375(4) 0.1163(3) 0.073(2) Uani 1 1 d . . .
H18 H 0.1513 0.8998 0.1418 0.088 Uiso 1 1 calc R . .
C19 C 0.1690(2) 0.7562(3) -0.0916(2) 0.0381(13) Uani 1 1 d . . .
H19A H 0.1385 0.7810 -0.1252 0.046 Uiso 1 1 calc R . .
H19B H 0.1773 0.7127 -0.1057 0.046 Uiso 1 1 calc R . .
C20 C 0.1478(2) 0.7409(3) -0.0478(2) 0.0389(13) Uani 1 1 d . . .
H20A H 0.1759 0.7106 -0.0168 0.047 Uiso 1 1 calc R . .
H20B H 0.1099 0.7170 -0.0671 0.047 Uiso 1 1 calc R . .
C21 C 0.0849(2) 0.8697(3) -0.0769(2) 0.0355(12) Uani 1 1 d . . .
C22 C 0.0925(2) 0.9403(3) -0.0827(2) 0.0390(13) Uani 1 1 d . . .
H22 H 0.1254 0.9637 -0.0540 0.047 Uiso 1 1 calc R . .
C23 C 0.0520(2) 0.9748(3) -0.1301(3) 0.0485(15) Uani 1 1 d . . .
H23 H 0.0569 1.0225 -0.1344 0.058 Uiso 1 1 calc R . .
C24 C 0.0036(2) 0.9404(3) -0.1723(2) 0.0480(15) Uani 1 1 d . . .
H24 H -0.0246 0.9654 -0.2045 0.058 Uiso 1 1 calc R . .
C25 C -0.0041(2) 0.8730(3) -0.1684(3) 0.0458(15) Uani 1 1 d . . .
H25 H -0.0366 0.8502 -0.1984 0.055 Uiso 1 1 calc R . .
C26 C 0.0366(2) 0.8358(3) -0.1195(2) 0.0403(13) Uani 1 1 d . . .
H26 H 0.0309 0.7882 -0.1157 0.048 Uiso 1 1 calc R . .
C27 C 0.1113(2) 0.7944(3) 0.0307(2) 0.0367(12) Uani 1 1 d . . .
C28 C 0.0588(2) 0.8179(4) 0.0241(2) 0.0525(17) Uani 1 1 d . . .
H28 H 0.0372 0.8506 -0.0053 0.063 Uiso 1 1 calc R . .
C29 C 0.0374(3) 0.7944(4) 0.0599(3) 0.066(2) Uani 1 1 d . . .
H29 H 0.0016 0.8116 0.0555 0.079 Uiso 1 1 calc R . .
C30 C 0.0673(3) 0.7462(4) 0.1018(3) 0.0605(19) Uani 1 1 d . . .
H30 H 0.0515 0.7283 0.1251 0.073 Uiso 1 1 calc R . .
C31 C 0.1209(3) 0.7241(3) 0.1096(3) 0.0596(18) Uani 1 1 d . . .
H31 H 0.1428 0.6928 0.1401 0.072 Uiso 1 1 calc R . .
C32 C 0.1432(3) 0.7464(3) 0.0743(3) 0.0467(14) Uani 1 1 d . . .
H32 H 0.1794 0.7297 0.0793 0.056 Uiso 1 1 calc R . .
C41 C 0.4631(3) 0.4651(4) 0.1506(3) 0.0653(19) Uani 1 1 d . . .
C42 C 0.5135(3) 0.4517(5) 0.1300(3) 0.085(3) Uani 1 1 d . . .
C43 C 0.4734(3) 0.5151(4) 0.1971(3) 0.078(2) Uani 1 1 d . . .
H43C H 0.4435 0.5509 0.1818 0.116 Uiso 1 1 calc R . .
H43D H 0.5117 0.5361 0.2108 0.116 Uiso 1 1 calc R . .
H43E H 0.4718 0.4915 0.2293 0.116 Uiso 1 1 calc R . .
C44 C 0.5714(3) 0.4901(5) 0.1611(4) 0.102(3) Uani 1 1 d . . .
H44C H 0.5685 0.5339 0.1415 0.153 Uiso 1 1 calc R . .
H44D H 0.6022 0.4622 0.1603 0.153 Uiso 1 1 calc R . .
H44E H 0.5806 0.4988 0.2014 0.153 Uiso 1 1 calc R . .
C41' C 0.1911(3) 0.3110(4) -0.2039(4) 0.080(3) Uani 1 1 d . . .
C42' C 0.2337(3) 0.3366(4) -0.2330(3) 0.069(2) Uani 1 1 d . . .
C43' C 0.1533(4) 0.2467(5) -0.2238(4) 0.118(4) Uani 1 1 d . . .
H43F H 0.1171 0.2571 -0.2590 0.177 Uiso 1 1 calc R . .
H43G H 0.1443 0.2317 -0.1932 0.177 Uiso 1 1 calc R . .
H43H H 0.1740 0.2101 -0.2319 0.177 Uiso 1 1 calc R . .
C44' C 0.2312(3) 0.2959(5) -0.2834(3) 0.098(3) Uani 1 1 d . . .
H44F H 0.2411 0.2478 -0.2718 0.146 Uiso 1 1 calc R . .
H44G H 0.2589 0.3151 -0.2949 0.146 Uiso 1 1 calc R . .
H44H H 0.1919 0.2984 -0.3163 0.146 Uiso 1 1 calc R . .
C45 C 0.3271(3) 0.2668(3) 0.0875(3) 0.0604(18) Uani 1 1 d . . .
H45C H 0.3422 0.2230 0.0809 0.073 Uiso 1 1 calc R . .
H45D H 0.3555 0.2846 0.1260 0.073 Uiso 1 1 calc R . .
C46 C 0.2709(2) 0.2543(3) 0.0868(3) 0.0503(16) Uani 1 1 d . . .
H46C H 0.2775 0.2282 0.1218 0.060 Uiso 1 1 calc R . .
H46D H 0.2455 0.2266 0.0523 0.060 Uiso 1 1 calc R . .
C47 C 0.28359(19) 0.3825(2) 0.1500(2) 0.0305(11) Uani 1 1 d . . .
C48 C 0.2911(2) 0.4528(3) 0.1477(2) 0.0340(12) Uani 1 1 d . . .
H48 H 0.2711 0.4766 0.1120 0.041 Uiso 1 1 calc R . .
C49 C 0.3279(2) 0.4881(3) 0.1978(2) 0.0417(13) Uani 1 1 d . . .
H49 H 0.3333 0.5361 0.1959 0.050 Uiso 1 1 calc R . .
C50 C 0.3566(2) 0.4546(3) 0.2498(2) 0.0448(14) Uani 1 1 d . . .
H50 H 0.3818 0.4794 0.2838 0.054 Uiso 1 1 calc R . .
C51 C 0.3488(2) 0.3845(3) 0.2529(3) 0.0456(15) Uani 1 1 d . . .
H51 H 0.3677 0.3615 0.2892 0.055 Uiso 1 1 calc R . .
C52 C 0.3132(2) 0.3477(3) 0.2025(2) 0.0439(14) Uani 1 1 d . . .
H52 H 0.3092 0.2993 0.2041 0.053 Uiso 1 1 calc R . .
C53 C 0.17370(19) 0.3133(3) 0.0934(2) 0.0337(12) Uani 1 1 d . . .
C54 C 0.1607(2) 0.3483(3) 0.1320(2) 0.0362(13) Uani 1 1 d . . .
H54 H 0.1834 0.3870 0.1521 0.043 Uiso 1 1 calc R . .
C55 C 0.1161(2) 0.3284(3) 0.1414(3) 0.0482(15) Uani 1 1 d . . .
H55 H 0.1074 0.3534 0.1675 0.058 Uiso 1 1 calc R . .
C56 C 0.0831(3) 0.2710(3) 0.1128(3) 0.063(2) Uani 1 1 d . . .
H56 H 0.0528 0.2558 0.1202 0.076 Uiso 1 1 calc R . .
C57 C 0.0947(2) 0.2371(3) 0.0745(3) 0.062(2) Uani 1 1 d . . .
H57 H 0.0713 0.1989 0.0542 0.075 Uiso 1 1 calc R . .
C58 C 0.1403(2) 0.2568(3) 0.0640(3) 0.0497(15) Uani 1 1 d . . .
H58 H 0.1483 0.2321 0.0373 0.060 Uiso 1 1 calc R . .
C59 C 0.1754(2) 0.5168(3) -0.0933(3) 0.0431(14) Uani 1 1 d . . .
H59A H 0.1846 0.5628 -0.1029 0.052 Uiso 1 1 calc R . .
H59B H 0.1465 0.4950 -0.1298 0.052 Uiso 1 1 calc R . .
C60 C 0.1498(2) 0.5246(2) -0.0527(2) 0.0382(12) Uani 1 1 d . . .
H60A H 0.1112 0.5467 -0.0731 0.046 Uiso 1 1 calc R . .
H60B H 0.1753 0.5538 -0.0194 0.046 Uiso 1 1 calc R . .
C61 C 0.0932(2) 0.3905(3) -0.0909(2) 0.0310(11) Uani 1 1 d . . .
C62 C 0.1024(2) 0.3216(3) -0.0939(2) 0.0369(12) Uani 1 1 d . . .
H62 H 0.1345 0.3001 -0.0626 0.044 Uiso 1 1 calc R . .
C63 C 0.0652(2) 0.2820(3) -0.1424(3) 0.0458(14) Uani 1 1 d . . .
H63 H 0.0707 0.2340 -0.1437 0.055 Uiso 1 1 calc R . .
C64 C 0.0203(2) 0.3157(4) -0.1880(2) 0.0533(17) Uani 1 1 d . . .
H64 H -0.0046 0.2904 -0.2218 0.064 Uiso 1 1 calc R . .
C65 C 0.0107(2) 0.3846(3) -0.1858(2) 0.0461(15) Uani 1 1 d . . .
H65 H -0.0208 0.4065 -0.2175 0.055 Uiso 1 1 calc R . .
C66 C 0.0472(2) 0.4225(3) -0.1370(2) 0.0377(13) Uani 1 1 d . . .
H66 H 0.0407 0.4702 -0.1352 0.045 Uiso 1 1 calc R . .
C67 C 0.1052(2) 0.4522(3) 0.0144(2) 0.0344(12) Uani 1 1 d . . .
C68 C 0.0587(2) 0.4102(3) 0.0060(2) 0.0425(14) Uani 1 1 d . . .
H68 H 0.0466 0.3745 -0.0221 0.051 Uiso 1 1 calc R . .
C69 C 0.0302(3) 0.4199(4) 0.0380(3) 0.0601(19) Uani 1 1 d . . .
H69 H -0.0001 0.3896 0.0335 0.072 Uiso 1 1 calc R . .
C70 C 0.0459(3) 0.4748(4) 0.0776(3) 0.067(2) Uani 1 1 d . . .
H70 H 0.0251 0.4829 0.0984 0.080 Uiso 1 1 calc R . .
C71 C 0.0904(3) 0.5156(4) 0.0857(3) 0.062(2) Uani 1 1 d . . .
H71 H 0.1011 0.5522 0.1129 0.074 Uiso 1 1 calc R . .
C72 C 0.1225(3) 0.5053(3) 0.0542(2) 0.0475(15) Uani 1 1 d . . .
H72 H 0.1543 0.5339 0.0606 0.057 Uiso 1 1 calc R . .
C73 C 0.3242(3) 0.8627(3) 0.4527(3) 0.0577(17) Uani 1 1 d . . .
H73A H 0.3172 0.9003 0.4740 0.069 Uiso 1 1 calc R . .
H73B H 0.3284 0.8194 0.4741 0.069 Uiso 1 1 calc R . .
B3 B 0.4360(3) 0.7544(4) 0.0673(4) 0.065(2) Uani 1 1 d . . .
H3B H 0.4318 0.7004 0.0510 0.078 Uiso 1 1 calc R . .
B4 B 0.3816(3) 0.7920(4) 0.0798(3) 0.0507(19) Uani 1 1 d . . .
H4B H 0.3409 0.7639 0.0709 0.061 Uiso 1 1 calc R . .
B5 B 0.4176(3) 0.8459(4) 0.1405(3) 0.0502(18) Uani 1 1 d . . .
H5B H 0.4009 0.8527 0.1725 0.060 Uiso 1 1 calc R . .
B6 B 0.4921(3) 0.8453(4) 0.1634(3) 0.0515(18) Uani 1 1 d . . .
H6B H 0.5248 0.8513 0.2102 0.062 Uiso 1 1 calc R . .
B7 B 0.4702(3) 0.8233(4) 0.0472(3) 0.0513(18) Uani 1 1 d . . .
H7B H 0.4882 0.8155 0.0165 0.062 Uiso 1 1 calc R . .
B8 B 0.3934(3) 0.8240(4) 0.0231(3) 0.0496(18) Uani 1 1 d . . .
H8B H 0.3608 0.8169 -0.0236 0.060 Uiso 1 1 calc R . .
B9 B 0.3820(2) 0.8800(3) 0.0693(3) 0.0411(16) Uani 1 1 d . . .
B10 B 0.4499(2) 0.9154(4) 0.1212(3) 0.0418(16) Uani 1 1 d . . .
H10B H 0.4538 0.9687 0.1388 0.050 Uiso 1 1 calc R . .
B11 B 0.5047(3) 0.8772(4) 0.1077(3) 0.0459(17) Uani 1 1 d . . .
H11B H 0.5460 0.9047 0.1177 0.055 Uiso 1 1 calc R . .
B12 B 0.4364(3) 0.8992(4) 0.0494(3) 0.0417(15) Uani 1 1 d . . .
H12B H 0.4317 0.9428 0.0195 0.050 Uiso 1 1 calc R . .
B3' B 0.2442(3) 0.9915(4) -0.1614(3) 0.0538(19) Uani 1 1 d . . .
H3' H 0.2584 1.0465 -0.1530 0.065 Uiso 1 1 calc R . .
B4' B 0.2105(2) 0.9528(3) -0.1246(3) 0.0389(15) Uani 1 1 d . . .
H4' H 0.2028 0.9801 -0.0912 0.047 Uiso 1 1 calc R . .
B5' B 0.1594(3) 0.8936(4) -0.1749(3) 0.0395(14) Uani 1 1 d . . .
H5' H 0.1173 0.8824 -0.1750 0.047 Uiso 1 1 calc R . .
B6' B 0.1638(3) 0.8964(4) -0.2393(3) 0.0451(16) Uani 1 1 d . . .
H6' H 0.1248 0.8872 -0.2823 0.054 Uiso 1 1 calc R . .
B7' B 0.2844(3) 0.9305(4) -0.1762(3) 0.0519(19) Uani 1 1 d . . .
H7' H 0.3255 0.9443 -0.1770 0.062 Uiso 1 1 calc R . .
B8' B 0.2815(2) 0.9260(4) -0.1100(3) 0.0422(16) Uani 1 1 d . . .
H8' H 0.3204 0.9356 -0.0670 0.051 Uiso 1 1 calc R . .
B9' B 0.2279(2) 0.8641(3) -0.1198(3) 0.0354(14) Uani 1 1 d . . .
B10' B 0.1990(3) 0.8280(4) -0.1903(3) 0.0400(15) Uani 1 1 d . . .
H10' H 0.1838 0.7735 -0.1998 0.048 Uiso 1 1 calc R . .
B11' B 0.2344(3) 0.8707(4) -0.2254(3) 0.0518(19) Uani 1 1 d . . .
H11' H 0.2424 0.8447 -0.2592 0.062 Uiso 1 1 calc R . .
B12' B 0.2746(3) 0.8492(3) -0.1514(3) 0.0406(15) Uani 1 1 d . . .
H12' H 0.3089 0.8085 -0.1359 0.049 Uiso 1 1 calc R . .
B43 B 0.4975(3) 0.3909(6) 0.1673(4) 0.074(3) Uani 1 1 d . . .
H43B H 0.5279 0.3751 0.2129 0.089 Uiso 1 1 calc R . .
B44 B 0.4223(3) 0.3950(4) 0.1418(3) 0.055(2) Uani 1 1 d . . .
H44B H 0.4012 0.3820 0.1692 0.067 Uiso 1 1 calc R . .
B45 B 0.3954(3) 0.4624(4) 0.0894(4) 0.063(2) Uani 1 1 d . . .
H45B H 0.3572 0.4942 0.0830 0.076 Uiso 1 1 calc R . .
B46 B 0.4543(3) 0.4991(5) 0.0841(4) 0.067(2) Uani 1 1 d . . .
H46B H 0.4553 0.5551 0.0749 0.080 Uiso 1 1 calc R . .
B47 B 0.5122(3) 0.3722(6) 0.1102(4) 0.083(3) Uani 1 1 d . . .
H47B H 0.5521 0.3435 0.1174 0.100 Uiso 1 1 calc R . .
B48 B 0.4529(3) 0.3305(5) 0.1178(4) 0.068(2) Uani 1 1 d . . .
H48B H 0.4525 0.2751 0.1292 0.082 Uiso 1 1 calc R . .
B49 B 0.3893(3) 0.3791(4) 0.0672(3) 0.0501(19) Uani 1 1 d . . .
B50 B 0.4081(3) 0.4417(4) 0.0297(4) 0.058(2) Uani 1 1 d . . .
H50B H 0.3785 0.4582 -0.0159 0.070 Uiso 1 1 calc R . .
B51 B 0.4856(3) 0.4360(5) 0.0587(4) 0.068(2) Uani 1 1 d . . .
H51B H 0.5074 0.4494 0.0321 0.081 Uiso 1 1 calc R . .
B52 B 0.4441(3) 0.3594(4) 0.0460(4) 0.057(2) Uani 1 1 d . . .
H52B H 0.4377 0.3216 0.0112 0.068 Uiso 1 1 calc R . .
B43' B 0.1777(4) 0.3877(5) -0.2431(4) 0.073(3) Uani 1 1 d . . .
H43' H 0.1383 0.3964 -0.2860 0.087 Uiso 1 1 calc R . .
B44' B 0.1716(3) 0.3849(4) -0.1806(3) 0.053(2) Uani 1 1 d . . .
H44' H 0.1288 0.3929 -0.1815 0.064 Uiso 1 1 calc R . .
B45' B 0.2235(3) 0.3258(4) -0.1333(4) 0.058(2) Uani 1 1 d . . .
H45' H 0.2152 0.2944 -0.1022 0.069 Uiso 1 1 calc R . .
B46' B 0.2608(4) 0.2950(5) -0.1689(4) 0.072(3) Uani 1 1 d . . .
H46' H 0.2776 0.2410 -0.1627 0.086 Uiso 1 1 calc R . .
B47' B 0.2479(3) 0.4186(5) -0.2267(3) 0.060(2) Uani 1 1 d . . .
H47' H 0.2562 0.4483 -0.2587 0.072 Uiso 1 1 calc R . .
B48' B 0.2086(3) 0.4519(4) -0.1928(3) 0.058(2) Uani 1 1 d . . .
H48' H 0.1903 0.5052 -0.2016 0.070 Uiso 1 1 calc R . .
B49' B 0.2381(3) 0.4147(3) -0.1239(3) 0.0383(14) Uani 1 1 d . . .
B50' B 0.2927(3) 0.3580(4) -0.1161(4) 0.0503(18) Uani 1 1 d . . .
H50' H 0.3311 0.3473 -0.0729 0.060 Uiso 1 1 calc R . .
B51' B 0.2998(3) 0.3615(4) -0.1792(3) 0.0482(18) Uani 1 1 d . . .
H51' H 0.3425 0.3528 -0.1784 0.058 Uiso 1 1 calc R . .
B52' B 0.2841(3) 0.4382(4) -0.1527(3) 0.0510(18) Uani 1 1 d . . .
H52' H 0.3157 0.4818 -0.1349 0.061 Uiso 1 1 calc R . .
B61 B 0.6122(3) 0.6456(4) 0.2916(4) 0.064(2) Uani 1 1 d . . .
B62 B 0.2767(3) 0.6299(4) 0.0836(4) 0.0514(19) Uani 1 1 d . . .
B63 B 0.1661(9) 0.3692(6) 0.4417(5) 0.146(8) Uani 1 1 d . . .
B64 B 0.0192(3) 0.8618(4) 0.3331(4) 0.0501(18) Uani 1 1 d . . .

loop_
_atom_site_aniso_label
_atom_site_aniso_U_11
_atom_site_aniso_U_22
_atom_site_aniso_U_33
_atom_site_aniso_U_23
_atom_site_aniso_U_13
_atom_site_aniso_U_12
Pt1 0.02011(10) 0.03629(12) 0.03341(12) -0.00123(8) 0.00636(8) -0.00132(7)
Pt2 0.02175(10) 0.03075(11) 0.03705(12) -0.00304(8) 0.00908(8) 0.00317(7)
Cl1 0.0429(11) 0.202(3) 0.1017(18) 0.0742(18) 0.0288(12) 0.0045(13)
Cl2 0.0487(9) 0.0474(9) 0.0649(11) -0.0034(7) 0.0267(8) -0.0056(6)
P1 0.0257(7) 0.0466(9) 0.0374(8) -0.0110(6) 0.0083(6) -0.0031(6)
P2 0.0223(6) 0.0380(8) 0.0332(7) -0.0024(6) 0.0098(6) -0.0030(5)
P3 0.0222(6) 0.0285(7) 0.0354(7) 0.0020(6) 0.0059(6) 0.0062(5)
P4 0.0236(6) 0.0278(7) 0.0320(7) 0.0054(5) 0.0096(6) 0.0081(5)
S1 0.0221(6) 0.0388(8) 0.0363(7) -0.0010(6) 0.0063(6) -0.0016(5)
S2 0.0226(6) 0.0342(7) 0.0350(7) -0.0004(5) 0.0094(5) -0.0023(5)
S3 0.0308(7) 0.0503(9) 0.0479(9) 0.0006(7) 0.0158(7) 0.0139(6)
S4 0.0298(7) 0.0331(7) 0.0458(8) -0.0064(6) 0.0173(6) -0.0035(5)
F1 0.053(3) 0.099(4) 0.110(4) 0.020(3) 0.011(3) 0.020(2)
F2 0.122(4) 0.051(3) 0.082(3) 0.003(2) -0.012(3) -0.014(3)
F3 0.104(4) 0.097(4) 0.139(5) -0.060(4) -0.012(4) -0.013(3)
F4 0.180(7) 0.084(4) 0.255(9) 0.034(4) 0.167(7) 0.017(4)
F5 0.048(2) 0.059(3) 0.095(3) 0.013(2) 0.017(2) -0.0048(17)
F6 0.050(2) 0.039(2) 0.120(4) 0.023(2) 0.014(2) -0.0053(17)
F7 0.087(3) 0.086(4) 0.105(4) -0.024(3) 0.020(3) 0.008(3)
F8 0.057(3) 0.079(3) 0.154(5) 0.044(3) 0.045(3) 0.009(2)
F9 0.169(5) 0.046(3) 0.082(3) -0.017(2) 0.058(3) -0.033(3)
F10 0.237(7) 0.039(3) 0.075(3) 0.003(2) 0.016(4) -0.018(4)
F11 0.302(12) 0.107(6) 0.169(7) -0.029(5) 0.095(8) -0.091(7)
F12 0.341(11) 0.103(5) 0.049(3) 0.009(3) 0.022(5) -0.079(5)
F13 0.051(2) 0.097(3) 0.071(3) -0.011(2) 0.023(2) 0.020(2)
F14 0.105(9) 0.049(5) 0.091(7) 0.010(4) 0.019(6) 0.026(6)
F15 0.184(15) 0.032(4) 0.060(5) -0.006(3) 0.050(8) -0.021(6)
F16 0.063(5) 0.160(12) 0.060(5) -0.028(6) 0.028(4) -0.032(6)
F14A 0.150(18) 0.058(9) 0.142(13) -0.032(8) 0.090(14) -0.027(10)
F15A 0.053(8) 0.147(18) 0.084(9) -0.002(10) 0.016(7) -0.038(9)
F16A 0.076(11) 0.161(17) 0.077(9) -0.030(10) 0.024(8) 0.077(12)
C1 0.030(3) 0.036(3) 0.063(4) 0.012(3) 0.000(3) -0.003(2)
C2 0.026(3) 0.058(4) 0.048(4) -0.001(3) -0.002(3) 0.007(3)
C3 0.053(4) 0.077(5) 0.079(5) 0.043(4) 0.001(4) -0.008(4)
C4 0.038(4) 0.058(5) 0.081(5) -0.004(4) 0.002(4) 0.015(3)
C1' 0.037(3) 0.044(4) 0.048(4) 0.013(3) 0.011(3) 0.007(3)
C2' 0.032(3) 0.079(5) 0.055(4) 0.024(4) 0.012(3) -0.001(3)
C3' 0.056(4) 0.057(4) 0.080(5) 0.020(4) 0.022(4) 0.007(3)
C4' 0.052(4) 0.156(9) 0.066(5) 0.051(5) 0.013(4) -0.011(5)
C5 0.033(3) 0.053(4) 0.050(4) -0.017(3) 0.009(3) -0.015(3)
C6 0.049(4) 0.051(4) 0.052(4) -0.015(3) 0.022(3) -0.005(3)
C7 0.038(3) 0.059(4) 0.039(3) -0.010(3) 0.012(3) -0.003(3)
C8 0.041(3) 0.061(4) 0.044(4) 0.003(3) 0.018(3) -0.013(3)
C9 0.051(4) 0.080(5) 0.046(4) 0.018(4) 0.009(3) -0.017(4)
C10 0.053(5) 0.131(8) 0.047(5) 0.028(5) 0.007(4) -0.024(5)
C11 0.101(8) 0.142(10) 0.039(5) -0.011(5) 0.026(5) -0.019(6)
C12 0.075(5) 0.111(7) 0.045(5) -0.016(4) 0.019(4) 0.001(5)
C13 0.032(3) 0.052(4) 0.045(3) -0.016(3) 0.012(3) -0.002(3)
C14 0.053(4) 0.051(4) 0.070(5) -0.014(3) 0.029(4) 0.008(3)
C15 0.054(4) 0.082(6) 0.076(5) -0.020(4) 0.027(4) 0.018(4)
C16 0.047(4) 0.069(5) 0.074(5) -0.030(4) 0.012(4) 0.009(4)
C17 0.075(5) 0.081(6) 0.091(6) -0.025(5) 0.054(5) -0.001(4)
C18 0.051(4) 0.098(6) 0.074(5) -0.015(4) 0.033(4) 0.007(4)
C19 0.032(3) 0.033(3) 0.047(3) -0.013(2) 0.017(3) -0.010(2)
C20 0.035(3) 0.040(3) 0.041(3) -0.005(2) 0.017(3) -0.007(2)
C21 0.024(3) 0.047(3) 0.035(3) -0.001(2) 0.015(2) 0.002(2)
C22 0.023(3) 0.043(3) 0.039(3) -0.004(2) 0.005(2) 0.008(2)
C23 0.036(3) 0.041(3) 0.058(4) 0.003(3) 0.014(3) 0.012(2)
C24 0.033(3) 0.065(4) 0.034(3) 0.007(3) 0.006(3) 0.023(3)
C25 0.025(3) 0.062(4) 0.041(3) -0.013(3) 0.008(3) -0.002(3)
C26 0.023(3) 0.052(4) 0.038(3) -0.002(3) 0.009(2) -0.005(2)
C27 0.027(3) 0.047(3) 0.030(3) -0.005(2) 0.009(2) -0.008(2)
C28 0.031(3) 0.087(5) 0.033(3) 0.005(3) 0.010(3) -0.002(3)
C29 0.030(3) 0.126(7) 0.039(4) -0.007(4) 0.014(3) -0.011(4)
C30 0.055(4) 0.080(5) 0.049(4) -0.007(4) 0.027(4) -0.025(4)
C31 0.060(4) 0.062(4) 0.053(4) 0.010(3) 0.024(4) -0.011(3)
C32 0.045(3) 0.048(4) 0.049(4) -0.003(3) 0.023(3) -0.008(3)
C41 0.043(4) 0.090(6) 0.061(4) -0.017(4) 0.023(3) -0.016(4)
C42 0.021(3) 0.146(8) 0.076(5) -0.036(5) 0.013(3) -0.012(4)
C43 0.058(4) 0.078(6) 0.093(6) -0.035(4) 0.033(4) -0.020(4)
C44 0.043(4) 0.155(9) 0.109(7) -0.059(6) 0.036(5) -0.037(5)
C41' 0.081(5) 0.071(5) 0.119(7) -0.051(5) 0.074(5) -0.040(4)
C42' 0.035(3) 0.106(6) 0.067(5) -0.047(4) 0.026(3) -0.020(4)
C43' 0.136(9) 0.080(7) 0.133(9) -0.044(6) 0.060(7) -0.022(6)
C44' 0.065(5) 0.144(8) 0.086(6) -0.069(6) 0.037(5) -0.007(5)
C45 0.048(4) 0.057(4) 0.075(5) 0.023(3) 0.028(4) 0.031(3)
C46 0.048(4) 0.036(3) 0.059(4) 0.012(3) 0.019(3) 0.019(3)
C47 0.014(2) 0.037(3) 0.031(3) -0.003(2) 0.003(2) 0.0006(18)
C48 0.022(2) 0.041(3) 0.036(3) 0.002(2) 0.011(2) 0.005(2)
C49 0.031(3) 0.041(3) 0.043(3) -0.006(3) 0.010(3) 0.000(2)
C50 0.031(3) 0.056(4) 0.044(3) -0.011(3) 0.015(3) -0.006(3)
C51 0.017(2) 0.068(4) 0.036(3) 0.004(3) 0.000(2) 0.002(2)
C52 0.028(3) 0.047(3) 0.047(4) 0.008(3) 0.009(3) 0.003(2)
C53 0.021(2) 0.028(3) 0.035(3) 0.005(2) 0.000(2) -0.0007(19)
C54 0.022(2) 0.026(3) 0.049(3) 0.009(2) 0.007(2) 0.0033(19)
C55 0.035(3) 0.040(4) 0.068(4) 0.009(3) 0.023(3) 0.003(2)
C56 0.034(3) 0.043(4) 0.106(6) 0.017(4) 0.027(4) -0.006(3)
C57 0.031(3) 0.047(4) 0.084(5) -0.001(4) 0.007(3) -0.017(3)
C58 0.048(4) 0.033(3) 0.053(4) 0.000(3) 0.012(3) -0.004(3)
C59 0.038(3) 0.034(3) 0.059(4) 0.008(3) 0.025(3) 0.003(2)
C60 0.043(3) 0.022(3) 0.054(4) 0.002(2) 0.026(3) 0.002(2)
C61 0.019(2) 0.040(3) 0.032(3) 0.002(2) 0.010(2) 0.005(2)
C62 0.024(3) 0.041(3) 0.042(3) -0.001(2) 0.013(2) 0.001(2)
C63 0.029(3) 0.048(4) 0.053(4) -0.008(3) 0.014(3) -0.008(2)
C64 0.035(3) 0.081(5) 0.031(3) -0.011(3) 0.006(3) -0.018(3)
C65 0.026(3) 0.076(5) 0.031(3) 0.008(3) 0.009(2) 0.007(3)
C66 0.026(3) 0.053(4) 0.033(3) 0.009(3) 0.013(2) 0.006(2)
C67 0.030(3) 0.039(3) 0.028(3) 0.011(2) 0.008(2) 0.019(2)
C68 0.019(2) 0.068(4) 0.035(3) 0.013(3) 0.008(2) 0.018(2)
C69 0.042(4) 0.095(6) 0.045(4) 0.031(4) 0.022(3) 0.021(3)
C70 0.048(4) 0.103(6) 0.056(5) 0.035(4) 0.031(4) 0.047(4)
C71 0.081(5) 0.067(5) 0.034(3) 0.011(3) 0.025(4) 0.053(4)
C72 0.053(4) 0.042(4) 0.037(3) 0.003(3) 0.013(3) 0.016(3)
C73 0.039(3) 0.064(4) 0.066(5) 0.012(3) 0.022(3) 0.008(3)
B3 0.038(4) 0.050(5) 0.073(6) -0.005(4) -0.001(4) 0.010(3)
B4 0.031(3) 0.045(4) 0.051(4) 0.007(3) -0.001(3) -0.006(3)
B5 0.030(3) 0.062(5) 0.048(4) 0.012(4) 0.009(3) -0.004(3)
B6 0.038(4) 0.050(4) 0.050(4) 0.002(3) 0.008(3) -0.010(3)
B7 0.030(3) 0.060(5) 0.051(4) -0.004(4) 0.009(3) 0.006(3)
B8 0.028(3) 0.054(5) 0.044(4) 0.005(3) -0.002(3) -0.001(3)
B9 0.017(3) 0.051(4) 0.042(4) 0.004(3) 0.003(3) -0.003(2)
B10 0.022(3) 0.051(4) 0.042(4) 0.005(3) 0.008(3) -0.004(3)
B11 0.022(3) 0.058(5) 0.048(4) 0.001(3) 0.008(3) -0.006(3)
B12 0.022(3) 0.051(4) 0.040(4) 0.002(3) 0.004(3) 0.000(3)
B3' 0.044(4) 0.054(5) 0.053(5) 0.014(4) 0.014(4) -0.010(3)
B4' 0.029(3) 0.036(4) 0.037(4) 0.004(3) 0.004(3) -0.005(2)
B5' 0.026(3) 0.053(4) 0.034(3) 0.000(3) 0.010(3) 0.004(3)
B6' 0.024(3) 0.069(5) 0.031(3) 0.004(3) 0.004(3) -0.005(3)
B7' 0.031(3) 0.074(5) 0.045(4) 0.024(4) 0.013(3) 0.002(3)
B8' 0.020(3) 0.055(4) 0.040(4) 0.006(3) 0.004(3) -0.006(3)
B9' 0.016(3) 0.044(4) 0.033(3) -0.002(3) 0.001(2) 0.001(2)
B10' 0.029(3) 0.050(4) 0.034(3) -0.007(3) 0.009(3) 0.002(3)
B11' 0.025(3) 0.084(6) 0.041(4) 0.008(4) 0.012(3) 0.003(3)
B12' 0.027(3) 0.045(4) 0.047(4) -0.003(3) 0.015(3) -0.001(3)
B43 0.023(4) 0.137(9) 0.050(5) -0.015(5) 0.006(4) 0.005(4)
B44 0.019(3) 0.090(6) 0.048(4) -0.007(4) 0.008(3) 0.005(3)
B45 0.030(4) 0.077(6) 0.081(6) -0.030(5) 0.025(4) -0.008(3)
B46 0.039(4) 0.087(6) 0.076(6) -0.026(5) 0.029(4) -0.011(4)
B47 0.019(3) 0.164(11) 0.060(6) -0.028(6) 0.013(4) 0.014(4)
B48 0.023(3) 0.108(7) 0.068(5) -0.008(5) 0.017(4) 0.015(4)
B49 0.022(3) 0.077(6) 0.042(4) -0.010(3) 0.008(3) 0.010(3)
B50 0.029(3) 0.061(5) 0.074(5) -0.019(4) 0.016(4) -0.002(3)
B51 0.040(4) 0.091(7) 0.081(6) -0.016(5) 0.037(4) -0.002(4)
B52 0.030(4) 0.081(6) 0.057(5) -0.010(4) 0.019(3) 0.014(3)
B43' 0.038(4) 0.132(9) 0.042(5) -0.016(5) 0.014(4) 0.006(5)
B44' 0.032(4) 0.078(6) 0.054(5) -0.030(4) 0.023(3) -0.016(3)
B45' 0.056(5) 0.055(5) 0.076(6) -0.031(4) 0.043(4) -0.022(4)
B46' 0.069(5) 0.090(7) 0.083(6) -0.048(5) 0.057(5) -0.032(5)
B47' 0.052(5) 0.085(6) 0.049(5) -0.005(4) 0.029(4) 0.002(4)
B48' 0.064(5) 0.071(6) 0.052(5) -0.006(4) 0.037(4) 0.005(4)
B49' 0.030(3) 0.036(4) 0.046(4) -0.008(3) 0.016(3) -0.004(2)
B50' 0.035(4) 0.059(5) 0.059(5) -0.008(4) 0.024(4) -0.006(3)
B51' 0.038(4) 0.059(5) 0.050(4) -0.022(3) 0.022(3) -0.011(3)
B52' 0.058(4) 0.044(4) 0.065(5) -0.016(4) 0.040(4) -0.017(3)
B61 0.033(4) 0.065(6) 0.070(6) -0.007(4) 0.003(4) 0.000(3)
B62 0.045(4) 0.043(4) 0.059(5) -0.017(4) 0.019(4) -0.001(3)
B63 0.30(2) 0.075(8) 0.066(7) -0.039(6) 0.089(11) -0.119(11)
B64 0.041(4) 0.037(4) 0.067(5) 0.008(4) 0.022(4) 0.011(3)

loop_
_atom_type_symbol
_atom_type_description
_atom_type_scat_dispersion_real
_atom_type_scat_dispersion_imag
_atom_type_scat_source
C C 0.0033 0.0016 'International Tables Vol C Tables 4.2.6.8 and 6.1.1.4'
H H 0.0000 0.0000 'International Tables Vol C Tables 4.2.6.8 and 6.1.1.4'
B B 0.0013 0.0007 'International Tables Vol C Tables 4.2.6.8 and 6.1.1.4'
F F 0.0171 0.0103 'International Tables Vol C Tables 4.2.6.8 and 6.1.1.4'
P P 0.1023 0.0942 'International Tables Vol C Tables 4.2.6.8 and 6.1.1.4'
S S 0.1246 0.1234 'International Tables Vol C Tables 4.2.6.8 and 6.1.1.4'
Pt Pt -1.7033 8.3905 'International Tables Vol C Tables 4.2.6.8 and 6.1.1.4'
Cl Cl 0.1484 0.1585 'International Tables Vol C Tables 4.2.6.8 and 6.1.1.4'

loop_
_geom_angle_atom_site_label_1
_geom_angle_atom_site_label_2
_geom_angle_atom_site_label_3
_geom_angle
P1 Pt1 P2 97.22(5)
P1 Pt1 S1 84.90(5)
P2 Pt1 S1 174.57(5)
P1 Pt1 S2 174.83(5)
P2 Pt1 S2 84.80(4)
S1 Pt1 S2 93.52(4)
P3 Pt2 P4 99.27(5)
P3 Pt2 S4 170.23(5)
P4 Pt2 S4 84.68(5)
P3 Pt2 S3 83.85(5)
P4 Pt2 S3 169.42(5)
S4 Pt2 S3 93.87(5)
C6 P1 C7 105.7(3)
C6 P1 C13 103.1(3)
C7 P1 C13 108.7(3)
C6 P1 Pt1 106.6(2)
C7 P1 Pt1 110.9(2)
C13 P1 Pt1 120.52(18)
C27 P2 C21 108.7(2)
C27 P2 C20 102.9(2)
C21 P2 C20 105.5(3)
C27 P2 Pt1 122.95(16)
C21 P2 Pt1 109.98(18)
C20 P2 Pt1 105.19(17)
C53 P3 C47 105.4(2)
C53 P3 C46 105.0(3)
C47 P3 C46 107.3(3)
C53 P3 Pt2 125.07(16)
C47 P3 Pt2 108.01(18)
C46 P3 Pt2 105.0(2)
C67 P4 C61 105.4(2)
C67 P4 C60 105.7(2)
C61 P4 C60 106.9(2)
C67 P4 Pt2 124.30(15)
C61 P4 Pt2 108.66(16)
C60 P4 Pt2 104.87(17)
C5 S1 B9 101.8(3)
C5 S1 Pt1 106.02(19)
B9 S1 Pt1 114.4(2)
C19 S2 B9' 101.4(2)
C19 S2 Pt1 105.65(17)
B9' S2 Pt1 112.8(2)
C45 S3 B49 102.5(3)
C45 S3 Pt2 106.31(19)
B49 S3 Pt2 116.4(2)
C59 S4 B49' 103.0(3)
C59 S4 Pt2 105.80(18)
B49' S4 Pt2 112.9(2)
C3 C1 C2 119.3(5)
C3 C1 B3 116.2(6)
C2 C1 B3 61.8(4)
C3 C1 B5 121.1(6)
C2 C1 B5 110.4(5)
B3 C1 B5 113.9(5)
C3 C1 B6 118.3(5)
C2 C1 B6 61.3(4)
B3 C1 B6 114.4(5)
B5 C1 B6 61.9(4)
C3 C1 B4 120.4(5)
C2 C1 B4 110.5(5)
B3 C1 B4 62.3(4)
B5 C1 B4 62.0(4)
B6 C1 B4 113.1(5)
C4 C2 C1 117.7(5)
C4 C2 B11 121.3(5)
C1 C2 B11 111.0(5)
C4 C2 B7 120.8(6)
C1 C2 B7 111.5(4)
B11 C2 B7 62.9(4)
C4 C2 B3 116.2(5)
C1 C2 B3 59.4(4)
B11 C2 B3 115.8(5)
B7 C2 B3 64.8(4)
C4 C2 B6 118.1(5)
C1 C2 B6 60.6(4)
B11 C2 B6 62.1(4)
B7 C2 B6 113.6(5)
B3 C2 B6 111.8(5)
C1 C3 H3C 109.5
C1 C3 H3D 109.5
H3C C3 H3D 109.5
C1 C3 H3E 109.5
H3C C3 H3E 109.5
H3D C3 H3E 109.5
C2 C4 H4C 109.5
C2 C4 H4D 109.5
H4C C4 H4D 109.5
C2 C4 H4E 109.5
H4C C4 H4E 109.5
H4D C4 H4E 109.5
C3' C1' C2' 119.2(5)
C3' C1' B3' 119.1(5)
C2' C1' B3' 60.5(4)
C3' C1' B5' 121.1(5)
C2' C1' B5' 109.2(5)
B3' C1' B5' 112.8(4)
C3' C1' B4' 121.5(5)
C2' C1' B4' 110.2(4)
B3' C1' B4' 62.2(4)
B5' C1' B4' 62.9(4)
C3' C1' B6' 118.2(5)
C2' C1' B6' 60.1(4)
B3' C1' B6' 111.2(5)
B5' C1' B6' 61.0(4)
B4' C1' B6' 112.4(4)
C4' C2' C1' 115.5(6)
C4' C2' B3' 114.8(6)
C1' C2' B3' 59.9(4)
C4' C2' B11' 124.4(7)
C1' C2' B11' 112.0(5)
B3' C2' B11' 113.0(5)
C4' C2' B7' 121.1(5)
C1' C2' B7' 110.5(5)
B3' C2' B7' 61.9(4)
B11' C2' B7' 62.5(4)
C4' C2' B6' 119.6(5)
C1' C2' B6' 61.7(4)
B3' C2' B6' 112.0(5)
B11' C2' B6' 62.8(4)
B7' C2' B6' 113.6(5)
C1' C3' H3'A 109.5
C1' C3' H3'B 109.5
H3'A C3' H3'B 109.5
C1' C3' H3'C 109.5
H3'A C3' H3'C 109.5
H3'B C3' H3'C 109.5
C2' C4' H4'A 109.5
C2' C4' H4'B 109.5
H4'A C4' H4'B 109.5
C2' C4' H4'C 109.5
H4'A C4' H4'C 109.5
H4'B C4' H4'C 109.5
C6 C5 S1 109.4(4)
C6 C5 H5C 109.8
S1 C5 H5C 109.8
C6 C5 H5D 109.8
S1 C5 H5D 109.8
H5C C5 H5D 108.2
C5 C6 P1 107.9(4)
C5 C6 H6C 110.1
P1 C6 H6C 110.1
C5 C6 H6D 110.1
P1 C6 H6D 110.1
H6C C6 H6D 108.4
C12 C7 C8 118.8(6)
C12 C7 P1 120.5(6)
C8 C7 P1 120.7(5)
C9 C8 C7 121.6(6)
C9 C8 H8 119.2
C7 C8 H8 119.2
C10 C9 C8 118.1(8)
C10 C9 H9 121.0
C8 C9 H9 121.0
C9 C10 C11 120.5(8)
C9 C10 H10 119.8
C11 C10 H10 119.8
C12 C11 C10 122.3(8)
C12 C11 H11 118.9
C10 C11 H11 118.9
C11 C12 C7 118.6(8)
C11 C12 H12 120.7
C7 C12 H12 120.7
C18 C13 C14 120.4(6)
C18 C13 P1 121.7(5)
C14 C13 P1 117.9(5)
C15 C14 C13 122.0(7)
C15 C14 H14 119.0
C13 C14 H14 119.0
C16 C15 C14 117.9(8)
C16 C15 H15 121.1
C14 C15 H15 121.1
C15 C16 C17 122.5(7)
C15 C16 H16 118.7
C17 C16 H16 118.7
C16 C17 C18 118.2(8)
C16 C17 H17 120.9
C18 C17 H17 120.9
C13 C18 C17 118.9(8)
C13 C18 H18 120.5
C17 C18 H18 120.5
C20 C19 S2 109.4(4)
C20 C19 H19A 109.8
S2 C19 H19A 109.8
C20 C19 H19B 109.8
S2 C19 H19B 109.8
H19A C19 H19B 108.2
C19 C20 P2 108.8(4)
C19 C20 H20A 109.9
P2 C20 H20A 109.9
C19 C20 H20B 109.9
P2 C20 H20B 109.9
H20A C20 H20B 108.3
C26 C21 C22 119.8(5)
C26 C21 P2 119.9(4)
C22 C21 P2 120.2(4)
C23 C22 C21 119.4(5)
C23 C22 H22 120.3
C21 C22 H22 120.3
C22 C23 C24 120.3(6)
C22 C23 H23 119.9
C24 C23 H23 119.9
C25 C24 C23 121.6(5)
C25 C24 H24 119.2
C23 C24 H24 119.2
C24 C25 C26 119.6(5)
C24 C25 H25 120.2
C26 C25 H25 120.2
C21 C26 C25 119.3(6)
C21 C26 H26 120.3
C25 C26 H26 120.3
C28 C27 C32 119.8(5)
C28 C27 P2 122.3(4)
C32 C27 P2 117.9(4)
C29 C28 C27 120.3(6)
C29 C28 H28 119.8
C27 C28 H28 119.8
C30 C29 C28 120.7(6)
C30 C29 H29 119.6
C28 C29 H29 119.6
C29 C30 C31 119.0(6)
C29 C30 H30 120.5
C31 C30 H30 120.5
C32 C31 C30 121.5(6)
C32 C31 H31 119.2
C30 C31 H31 119.2
C31 C32 C27 118.5(6)
C31 C32 H32 120.7
C27 C32 H32 120.7
C43 C41 B43 119.6(6)
C43 C41 C42 120.3(6)
B43 C41 C42 62.1(5)
C43 C41 B44 120.2(6)
B43 C41 B44 63.7(5)
C42 C41 B44 112.2(6)
C43 C41 B45 119.2(6)
B43 C41 B45 114.1(6)
C42 C41 B45 108.3(5)
B44 C41 B45 62.9(4)
C43 C41 B46 116.7(7)
B43 C41 B46 112.9(6)
C42 C41 B46 59.6(5)
B44 C41 B46 113.0(5)
B45 C41 B46 60.3(4)
C44 C42 B47 119.9(6)
C44 C42 C41 119.1(6)
B47 C42 C41 110.6(6)
C44 C42 B51 118.6(7)
B47 C42 B51 62.6(6)
C41 C42 B51 113.2(5)
C44 C42 B43 118.8(7)
B47 C42 B43 63.2(6)
C41 C42 B43 58.5(5)
B51 C42 B43 114.5(6)
C44 C42 B46 116.6(8)
B47 C42 B46 114.4(6)
C41 C42 B46 63.3(4)
B51 C42 B46 62.9(5)
B43 C42 B46 113.0(5)
C41 C43 H43C 109.5
C41 C43 H43D 109.5
H43C C43 H43D 109.5
C41 C43 H43E 109.5
H43C C43 H43E 109.5
H43D C43 H43E 109.5
C42 C44 H44C 109.5
C42 C44 H44D 109.5
H44C C44 H44D 109.5
C42 C44 H44E 109.5
H44C C44 H44E 109.5
H44D C44 H44E 109.5
C43' C41' B46' 113.9(7)
C43' C41' B45' 115.5(7)
B46' C41' B45' 64.0(5)
C43' C41' C42' 123.2(6)
B46' C41' C42' 60.8(5)
B45' C41' C42' 110.6(5)
C43' C41' B44' 123.4(6)
B46' C41' B44' 113.3(5)
B45' C41' B44' 62.7(5)
C42' C41' B44' 106.2(5)
C43' C41' B43' 125.6(8)
B46' C41' B43' 110.6(6)
B45' C41' B43' 111.1(5)
C42' C41' B43' 58.5(5)
B44' C41' B43' 59.1(5)
C44' C42' B47' 121.0(7)
C44' C42' B43' 119.8(6)
B47' C42' B43' 65.0(5)
C44' C42' B46' 116.1(7)
B47' C42' B46' 113.7(5)
B43' C42' B46' 111.3(6)
C44' C42' C41' 118.0(6)
B47' C42' C41' 114.2(5)
B43' C42' C41' 62.3(5)
B46' C42' C41' 57.9(5)
C44' C42' B51' 118.5(5)
B47' C42' B51' 62.9(4)
B43' C42' B51' 115.4(5)
B46' C42' B51' 62.0(4)
C41' C42' B51' 109.8(6)
C41' C43' H43F 109.5
C41' C43' H43G 109.5
H43F C43' H43G 109.5
C41' C43' H43H 109.5
H43F C43' H43H 109.5
H43G C43' H43H 109.5
C42' C44' H44F 109.5
C42' C44' H44G 109.5
H44F C44' H44G 109.5
C42' C44' H44H 109.5
H44F C44' H44H 109.5
H44G C44' H44H 109.5
C46 C45 S3 110.8(4)
C46 C45 H45C 109.5
S3 C45 H45C 109.5
C46 C45 H45D 109.5
S3 C45 H45D 109.5
H45C C45 H45D 108.1
C45 C46 P3 110.0(4)
C45 C46 H46C 109.7
P3 C46 H46C 109.7
C45 C46 H46D 109.7
P3 C46 H46D 109.7
H46C C46 H46D 108.2
C48 C47 C52 119.9(5)
C48 C47 P3 120.2(4)
C52 C47 P3 119.9(4)
C49 C48 C47 119.8(5)
C49 C48 H48 120.1
C47 C48 H48 120.1
C50 C49 C48 120.8(5)
C50 C49 H49 119.6
C48 C49 H49 119.6
C49 C50 C51 120.0(5)
C49 C50 H50 120.0
C51 C50 H50 120.0
C50 C51 C52 119.9(5)
C50 C51 H51 120.0
C52 C51 H51 120.0
C47 C52 C51 119.5(5)
C47 C52 H52 120.3
C51 C52 H52 120.3
C58 C53 C54 119.0(5)
C58 C53 P3 119.5(5)
C54 C53 P3 121.3(4)
C55 C54 C53 121.4(5)
C55 C54 H54 119.3
C53 C54 H54 119.3
C54 C55 C56 119.7(6)
C54 C55 H55 120.2
C56 C55 H55 120.2
C57 C56 C55 119.6(6)
C57 C56 H56 120.2
C55 C56 H56 120.2
C56 C57 C58 121.6(6)
C56 C57 H57 119.2
C58 C57 H57 119.2
C53 C58 C57 118.7(6)
C53 C58 H58 120.7
C57 C58 H58 120.7
C60 C59 S4 110.9(4)
C60 C59 H59A 109.5
S4 C59 H59A 109.5
C60 C59 H59B 109.5
S4 C59 H59B 109.5
H59A C59 H59B 108.0
C59 C60 P4 108.6(4)
C59 C60 H60A 110.0
P4 C60 H60A 110.0
C59 C60 H60B 110.0
P4 C60 H60B 110.0
H60A C60 H60B 108.4
C62 C61 C66 119.6(5)
C62 C61 P4 119.5(4)
C66 C61 P4 120.8(4)
C61 C62 C63 121.4(5)
C61 C62 H62 119.3
C63 C62 H62 119.3
C64 C63 C62 117.5(6)
C64 C63 H63 121.2
C62 C63 H63 121.2
C65 C64 C63 121.7(5)
C65 C64 H64 119.2
C63 C64 H64 119.2
C64 C65 C66 119.9(5)
C64 C65 H65 120.1
C66 C65 H65 120.1
C61 C66 C65 119.8(5)
C61 C66 H66 120.1
C65 C66 H66 120.1
C72 C67 C68 120.4(5)
C72 C67 P4 118.9(5)
C68 C67 P4 120.7(4)
C69 C68 C67 120.4(6)
C69 C68 H68 119.8
C67 C68 H68 119.8
C68 C69 C70 120.1(7)
C68 C69 H69 120.0
C70 C69 H69 120.0
C71 C70 C69 119.8(6)
C71 C70 H70 120.1
C69 C70 H70 120.1
C70 C71 C72 121.5(7)
C70 C71 H71 119.3
C72 C71 H71 119.3
C67 C72 C71 117.8(6)
C67 C72 H72 121.1
C71 C72 H72 121.1
Cl1 C73 Cl2 110.7(4)
Cl1 C73 H73A 109.5
Cl2 C73 H73A 109.5
Cl1 C73 H73B 109.5
Cl2 C73 H73B 109.5
H73A C73 H73B 108.1
C1 B3 C2 58.8(4)
C1 B3 B4 60.3(4)
C2 B3 B4 106.6(5)
C1 B3 B8 105.9(5)
C2 B3 B8 104.1(5)
B4 B3 B8 59.6(4)
C1 B3 B7 104.4(5)
C2 B3 B7 56.6(4)
B4 B3 B7 107.4(5)
B8 B3 B7 59.8(4)
C1 B3 H3B 123.1
C2 B3 H3B 124.3
B4 B3 H3B 121.3
B8 B3 H3B 123.1
B7 B3 H3B 123.5
C1 B4 B9 104.8(4)
C1 B4 B5 57.8(4)
B9 B4 B5 60.9(4)
C1 B4 B3 57.4(4)
B9 B4 B3 108.3(5)
B5 B4 B3 106.3(5)
C1 B4 B8 104.7(5)
B9 B4 B8 60.1(4)
B5 B4 B8 108.4(5)
B3 B4 B8 60.8(4)
C1 B4 H4B 125.5
B9 B4 H4B 121.7
B5 B4 H4B 121.9
B3 B4 H4B 122.1
B8 B4 H4B 121.7
C1 B5 B6 59.7(4)
C1 B5 B4 60.2(4)
B6 B5 B4 109.8(6)
C1 B5 B9 105.1(5)
B6 B5 B9 108.0(5)
B4 B5 B9 58.9(4)
C1 B5 B10 106.5(5)
B6 B5 B10 60.2(4)
B4 B5 B10 108.6(5)
B9 B5 B10 60.2(4)
C1 B5 H5B 123.4
B6 B5 H5B 120.8
B4 B5 H5B 120.8
B9 B5 H5B 123.1
B10 B5 H5B 121.7
C1 B6 C2 58.1(4)
C1 B6 B5 58.4(4)
C2 B6 B5 105.1(5)
C1 B6 B11 105.4(5)
C2 B6 B11 57.6(4)
B5 B6 B11 109.3(5)
C1 B6 B10 106.1(5)
C2 B6 B10 105.2(5)
B5 B6 B10 61.1(4)
B11 B6 B10 61.1(4)
C1 B6 H6B 124.0
C2 B6 H6B 124.7
B5 B6 H6B 121.6
B11 B6 H6B 121.7
B10 B6 H6B 121.9
C2 B7 B12 105.3(5)
C2 B7 B11 58.4(4)
B12 B7 B11 60.9(4)
C2 B7 B8 105.1(5)
B12 B7 B8 60.2(4)
B11 B7 B8 108.9(5)
C2 B7 B3 58.6(4)
B12 B7 B3 106.8(5)
B11 B7 B3 107.1(6)
B8 B7 B3 59.1(4)
C2 B7 H7B 124.5
B12 B7 H7B 122.2
B11 B7 H7B 121.2
B8 B7 H7B 122.0
B3 B7 H7B 122.7
B9 B8 B4 59.1(4)
B9 B8 B12 60.2(4)
B4 B8 B12 107.3(5)
B9 B8 B3 106.4(5)
B4 B8 B3 59.5(4)
B12 B8 B3 106.7(5)
B9 B8 B7 106.8(5)
B4 B8 B7 108.3(5)
B12 B8 B7 58.1(4)
B3 B8 B7 61.1(4)
B9 B8 H8B 122.6
B4 B8 H8B 121.9
B12 B8 H8B 122.7
B3 B8 H8B 122.2
B7 B8 H8B 121.9
B4 B9 B8 60.7(4)
B4 B9 B5 60.2(4)
B8 B9 B5 108.4(5)
B4 B9 B12 108.7(5)
B8 B9 B12 60.5(4)
B5 B9 B12 107.1(4)
B4 B9 B10 109.9(5)
B8 B9 B10 109.4(5)
B5 B9 B10 60.4(4)
B12 B9 B10 59.6(4)
B4 B9 S1 123.4(4)
B8 B9 S1 122.1(4)
B5 B9 S1 122.4(5)
B12 B9 S1 120.2(4)
B10 B9 S1 118.2(4)
B12 B10 B6 106.1(5)
B12 B10 B9 59.8(4)
B6 B10 B9 106.1(5)
B12 B10 B5 106.4(5)
B6 B10 B5 58.7(4)
B9 B10 B5 59.4(4)
B12 B10 B11 59.5(4)
B6 B10 B11 58.9(4)
B9 B10 B11 106.9(5)
B5 B10 B11 105.7(5)
B12 B10 H10B 122.4
B6 B10 H10B 123.2
B9 B10 H10B 122.3
B5 B10 H10B 123.1
B11 B10 H10B 122.8
C2 B11 B7 58.6(4)
C2 B11 B6 60.3(4)
B7 B11 B6 108.7(5)
C2 B11 B12 104.1(5)
B7 B11 B12 59.1(4)
B6 B11 B12 107.0(5)
C2 B11 B10 106.4(5)
B7 B11 B10 108.0(5)
B6 B11 B10 60.1(4)
B12 B11 B10 59.5(4)
C2 B11 H11B 123.8
B7 B11 H11B 121.6
B6 B11 H11B 121.1
B12 B11 H11B 123.6
B10 B11 H11B 121.9
B7 B12 B11 60.0(4)
B7 B12 B10 109.7(5)
B11 B12 B10 60.9(4)
B7 B12 B9 108.8(5)
B11 B12 B9 108.6(5)
B10 B12 B9 60.6(4)
B7 B12 B8 61.6(4)
B11 B12 B8 109.3(5)
B10 B12 B8 109.2(5)
B9 B12 B8 59.3(4)
B7 B12 H12B 120.7
B11 B12 H12B 121.2
B10 B12 H12B 120.5
B9 B12 H12B 121.9
B8 B12 H12B 121.0
C1' B3' C2' 59.7(4)
C1' B3' B7' 108.4(5)
C2' B3' B7' 59.5(4)
C1' B3' B4' 60.0(4)
C2' B3' B4' 107.9(5)
B7' B3' B4' 110.0(5)
C1' B3' B8' 107.9(5)
C2' B3' B8' 106.9(5)
B7' B3' B8' 60.4(4)
B4' B3' B8' 60.9(4)
C1' B3' H3' 121.8
C2' B3' H3' 122.7
B7' B3' H3' 120.9
B4' B3' H3' 120.7
B8' B3' H3' 121.8
C1' B4' B3' 57.9(4)
C1' B4' B9' 104.7(5)
B3' B4' B9' 106.1(5)
C1' B4' B5' 58.1(3)
B3' B4' B5' 105.6(5)
B9' B4' B5' 60.1(3)
C1' B4' B8' 105.7(5)
B3' B4' B8' 60.1(4)
B9' B4' B8' 59.7(3)
B5' B4' B8' 108.0(5)
C1' B4' H4' 124.5
B3' B4' H4' 123.2
B9' B4' H4' 122.8
B5' B4' H4' 122.3
B8' B4' H4' 121.7
C1' B5' B6' 60.5(4)
C1' B5' B9' 105.0(4)
B6' B5' B9' 106.8(4)
C1' B5' B4' 59.0(4)
B6' B5' B4' 108.9(5)
B9' B5' B4' 59.7(3)
C1' B5' B10' 106.9(5)
B6' B5' B10' 59.8(4)
B9' B5' B10' 59.3(3)
B4' B5' B10' 108.2(4)
C1' B5' H5' 123.2
B6' B5' H5' 121.2
B9' B5' H5' 123.4
B4' B5' H5' 121.3
B10' B5' H5' 122.0
C2' B6' C1' 58.2(4)
C2' B6' B5' 105.7(5)
C1' B6' B5' 58.5(4)
C2' B6' B10' 106.0(4)
C1' B6' B10' 106.9(4)
B5' B6' B10' 61.8(4)
C2' B6' B11' 58.3(4)
C1' B6' B11' 105.7(5)
B5' B6' B11' 109.4(5)
B10' B6' B11' 60.5(4)
C2' B6' H6' 124.2
C1' B6' H6' 123.7
B5' B6' H6' 121.3
B10' B6' H6' 121.4
B11' B6' H6' 121.8
C2' B7' B3' 58.6(4)
C2' B7' B11' 58.6(4)
B3' B7' B11' 107.1(5)
C2' B7' B8' 106.2(5)
B3' B7' B8' 60.5(4)
B11' B7' B8' 108.7(5)
C2' B7' B12' 105.4(5)
B3' B7' B12' 108.6(5)
B11' B7' B12' 59.7(4)
B8' B7' B12' 61.2(4)
C2' B7' H7' 124.2
B3' B7' H7' 121.8
B11' B7' H7' 122.0
B8' B7' H7' 121.1
B12' B7' H7' 121.8
B9' B8' B7' 106.9(5)
B9' B8' B3' 105.4(4)
B7' B8' B3' 59.1(4)
B9' B8' B4' 59.8(3)
B7' B8' B4' 107.4(4)
B3' B8' B4' 59.0(4)
B9' B8' B12' 60.3(4)
B7' B8' B12' 59.4(4)
B3' B8' B12' 106.1(5)
B4' B8' B12' 108.4(4)
B9' B8' H8' 122.6
B7' B8' H8' 122.4
B3' B8' H8' 123.7
B4' B8' H8' 121.6
B12' B8' H8' 121.8
B8' B9' B4' 60.6(4)
B8' B9' B10' 109.7(5)
B4' B9' B10' 110.0(4)
B8' B9' B5' 108.8(4)
B4' B9' B5' 60.2(3)
B10' B9' B5' 61.1(3)
B8' B9' B12' 60.7(4)
B4' B9' B12' 109.4(5)
B10' B9' B12' 60.2(4)
B5' B9' B12' 108.8(5)
B8' B9' S2 120.4(4)
B4' B9' S2 121.8(4)
B10' B9' S2 120.1(4)
B5' B9' S2 122.5(4)
B12' B9' S2 119.8(4)
B6' B10' B9' 105.9(5)
B6' B10' B11' 59.9(4)
B9' B10' B11' 106.3(5)
B6' B10' B12' 107.0(5)
B9' B10' B12' 60.4(3)
B11' B10' B12' 58.9(4)
B6' B10' B5' 58.4(4)
B9' B10' B5' 59.6(3)
B11' B10' B5' 106.2(5)
B12' B10' B5' 107.8(5)
B6' B10' H10' 122.9
B9' B10' H10' 122.5
B11' B10' H10' 122.9
B12' B10' H10' 121.7
B5' B10' H10' 122.6
C2' B11' B12' 106.3(5)
C2' B11' B7' 59.0(4)
B12' B11' B7' 60.3(4)
C2' B11' B6' 58.9(4)
B12' B11' B6' 108.3(5)
B7' B11' B6' 107.6(5)
C2' B11' B10' 105.7(5)
B12' B11' B10' 60.7(4)
B7' B11' B10' 108.4(5)
B6' B11' B10' 59.6(4)
C2' B11' H11' 123.8
B12' B11' H11' 121.5
B7' B11' H11' 121.5
B6' B11' H11' 121.9
B10' B11' H11' 122.0
B11' B12' B7' 60.0(4)
B11' B12' B10' 60.4(4)
B7' B12' B10' 108.0(5)
B11' B12' B9' 106.7(4)
B7' B12' B9' 105.8(5)
B10' B12' B9' 59.4(3)
B11' B12' B8' 107.6(5)
B7' B12' B8' 59.4(4)
B10' B12' B8' 107.5(4)
B9' B12' B8' 59.0(3)
B11' B12' H12' 121.8
B7' B12' H12' 122.4
B10' B12' H12' 121.5
B9' B12' H12' 123.4
B8' B12' H12' 122.2
C41 B43 C42 59.5(5)
C41 B43 B48 107.9(6)
C42 B43 B48 107.7(6)
C41 B43 B47 105.6(7)
C42 B43 B47 56.1(5)
B48 B43 B47 64.0(5)
C41 B43 B44 59.1(4)
C42 B43 B44 106.6(6)
B48 B43 B44 60.6(4)
B47 B43 B44 110.2(6)
C41 B43 H43B 123.1
C42 B43 H43B 123.9
B48 B43 H43B 119.9
B47 B43 H43B 121.5
B44 B43 H43B 121.3
C41 B44 B49 104.0(6)
C41 B44 B43 57.3(5)
B49 B44 B43 106.7(5)
C41 B44 B48 105.1(6)
B49 B44 B48 62.7(4)
B43 B44 B48 59.0(5)
C41 B44 B45 60.1(5)
B49 B44 B45 57.7(4)
B43 B44 B45 106.7(6)
B48 B44 B45 109.3(6)
C41 B44 H44B 124.7
B49 B44 H44B 122.9
B43 B44 H44B 123.3
B48 B44 H44B 120.8
B45 B44 H44B 121.6
B49 B45 C41 103.5(6)
B49 B45 B46 107.7(6)
C41 B45 B46 60.9(4)
B49 B45 B44 60.2(5)
C41 B45 B44 57.0(4)
B46 B45 B44 108.6(5)
B49 B45 B50 61.0(5)
C41 B45 B50 106.4(5)
B46 B45 B50 59.4(4)
B44 B45 B50 109.7(6)
B49 B45 H45B 122.9
C41 B45 H45B 124.7
B46 B45 H45B 121.0
B44 B45 H45B 121.4
B50 B45 H45B 121.1
C42 B46 B50 105.8(6)
C42 B46 B45 105.0(7)
B50 B46 B45 61.0(4)
C42 B46 B51 57.6(5)
B50 B46 B51 61.3(4)
B45 B46 B51 109.0(6)
C42 B46 C41 57.0(5)
B50 B46 C41 106.0(6)
B45 B46 C41 58.8(5)
B51 B46 C41 103.9(7)
C42 B46 H46B 124.8
B50 B46 H46B 121.4
B45 B46 H46B 121.5
B51 B46 H46B 122.3
C41 B46 H46B 124.7
C42 B47 B51 60.1(6)
C42 B47 B43 60.6(5)
B51 B47 B43 110.4(7)
C42 B47 B52 106.9(6)
B51 B47 B52 60.8(5)
B43 B47 B52 107.8(5)
C42 B47 B48 106.0(6)
B51 B47 B48 110.7(5)
B43 B47 B48 57.5(5)
B52 B47 B48 61.8(4)
C42 B47 H47B 123.0
B51 B47 H47B 119.4
B43 B47 H47B 121.8
B52 B47 H47B 121.4
B48 B47 H47B 121.9
B43 B48 B44 60.4(5)
B43 B48 B49 104.6(7)
B44 B48 B49 58.4(4)
B43 B48 B47 58.5(5)
B44 B48 B47 105.9(7)
B49 B48 B47 102.6(7)
B43 B48 B52 105.4(7)
B44 B48 B52 106.5(6)
B49 B48 B52 58.5(4)
B47 B48 B52 57.8(5)
B43 B48 H48B 122.9
B44 B48 H48B 122.0
B49 B48 H48B 124.9
B47 B48 H48B 124.5
B52 B48 H48B 123.1
B45 B49 B44 62.2(5)
B45 B49 B50 61.9(5)
B44 B49 B50 112.1(6)
B45 B49 B52 110.3(6)
B44 B49 B52 109.7(5)
B50 B49 B52 60.5(4)
B45 B49 B48 109.8(5)
B44 B49 B48 58.9(4)
B50 B49 B48 111.2(5)
B52 B49 B48 61.9(4)
B45 B49 S3 124.6(4)
B44 B49 S3 119.8(5)
B50 B49 S3 122.4(5)
B52 B49 S3 117.9(5)
B48 B49 S3 115.9(5)
B46 B50 B49 104.7(6)
B46 B50 B45 59.5(4)
B49 B50 B45 57.1(4)
B46 B50 B51 59.6(4)
B49 B50 B51 106.1(6)
B45 B50 B51 106.5(6)
B46 B50 B52 106.9(6)
B49 B50 B52 60.7(4)
B45 B50 B52 106.6(6)
B51 B50 B52 59.2(4)
B46 B50 H50B 122.8
B49 B50 H50B 123.7
B45 B50 H50B 123.1
B51 B50 H50B 122.6
B52 B50 H50B 121.8
C42 B51 B47 57.2(5)
C42 B51 B46 59.5(5)
B47 B51 B46 107.2(6)
C42 B51 B52 105.4(7)
B47 B51 B52 61.7(5)
B46 B51 B52 107.6(5)
C42 B51 B50 105.5(5)
B47 B51 B50 109.4(6)
B46 B51 B50 59.1(4)
B52 B51 B50 60.5(4)
C42 B51 H51B 124.6
B47 B51 H51B 121.3
B46 B51 H51B 122.2
B52 B51 H51B 121.6
B50 B51 H51B 121.8
B51 B52 B47 57.5(5)
B51 B52 B50 60.3(4)
B47 B52 B50 105.9(6)
B51 B52 B49 105.5(5)
B47 B52 B49 105.3(5)
B50 B52 B49 58.8(4)
B51 B52 B48 106.9(6)
B47 B52 B48 60.4(5)
B50 B52 B48 107.9(5)
B49 B52 B48 59.5(4)
B51 B52 H52B 123.1
B47 B52 H52B 123.6
B50 B52 H52B 122.0
B49 B52 H52B 123.6
B48 B52 H52B 121.3
C42' B43' B48' 104.5(6)
C42' B43' B44' 107.4(6)
B48' B43' B44' 60.9(4)
C42' B43' C41' 59.2(5)
B48' B43' C41' 106.3(6)
B44' B43' C41' 59.9(5)
C42' B43' B47' 55.9(5)
B48' B43' B47' 60.8(5)
B44' B43' B47' 109.4(6)
C41' B43' B47' 104.5(6)
C42' B43' H43' 124.4
B48' B43' H43' 122.3
B44' B43' H43' 120.2
C41' B43' H43' 123.4
B47' B43' H43' 122.9
B43' B44' C41' 61.0(5)
B43' B44' B48' 59.5(5)
C41' B44' B48' 106.1(5)
B43' B44' B45' 107.5(6)
C41' B44' B45' 56.5(5)
B48' B44' B45' 107.9(5)
B43' B44' B49' 107.0(5)
C41' B44' B49' 103.4(5)
B48' B44' B49' 59.8(4)
B45' B44' B49' 60.0(4)
B43' B44' H44' 121.2
C41' B44' H44' 124.5
B48' B44' H44' 121.9
B45' B44' H44' 122.4
B49' B44' H44' 123.3
C41' B45' B46' 57.6(5)
C41' B45' B50' 105.7(5)
B46' B45' B50' 59.4(4)
C41' B45' B44' 60.8(5)
B46' B45' B44' 106.8(6)
B50' B45' B44' 107.7(6)
C41' B45' B49' 106.9(6)
B46' B45' B49' 105.9(5)
B50' B45' B49' 59.1(4)
B44' B45' B49' 60.1(4)
C41' B45' H45' 123.0
B46' B45' H45' 123.4
B50' B45' H45' 122.6
B44' B45' H45' 121.2
B49' B45' H45' 122.5
C41' B46' C42' 61.3(5)
C41' B46' B50' 107.4(6)
C42' B46' B50' 105.6(6)
C41' B46' B45' 58.5(5)
C42' B46' B45' 106.7(7)
B50' B46' B45' 60.8(4)
C41' B46' B51' 110.5(7)
C42' B46' B51' 59.4(5)
B50' B46' B51' 60.3(4)
B45' B46' B51' 110.0(6)
C41' B46' H46' 121.0
C42' B46' H46' 123.1
B50' B46' H46' 122.6
B45' B46' H46' 121.7
B51' B46' H46' 120.0
C42' B47' B51' 60.6(4)
C42' B47' B52' 107.7(6)
B51' B47' B52' 61.1(4)
C42' B47' B48' 104.5(6)
B51' B47' B48' 108.5(6)
B52' B47' B48' 60.2(4)
C42' B47' B43' 59.0(5)
B51' B47' B43' 108.9(6)
B52' B47' B43' 107.2(5)
B48' B47' B43' 57.8(4)
C42' B47' H47' 123.1
B51' B47' H47' 120.1
B52' B47' H47' 121.3
B48' B47' H47' 123.4
B43' B47' H47' 122.5
B43' B48' B44' 59.6(5)
B43' B48' B49' 107.9(6)
B44' B48' B49' 60.9(4)
B43' B48' B52' 109.5(6)
B44' B48' B52' 110.0(6)
B49' B48' B52' 60.1(4)
B43' B48' B47' 61.4(5)
B44' B48' B47' 108.8(6)
B49' B48' B47' 106.8(6)
B52' B48' B47' 59.3(4)
B43' B48' H48' 121.1
B44' B48' H48' 120.7
B49' B48' H48' 122.3
B52' B48' H48' 120.8
B47' B48' H48' 121.9
B50' B49' B48' 108.7(5)
B50' B49' B52' 61.6(4)
B48' B49' B52' 60.4(4)
B50' B49' B45' 60.4(4)
B48' B49' B45' 107.5(5)
B52' B49' B45' 110.0(5)
B50' B49' B44' 108.5(5)
B48' B49' B44' 59.4(4)
B52' B49' B44' 109.1(5)
B45' B49' B44' 59.9(4)
B50' B49' S4 121.6(4)
B48' B49' S4 120.9(4)
B52' B49' S4 119.2(4)
B45' B49' S4 122.7(4)
B44' B49' S4 121.8(4)
B46' B50' B49' 107.2(5)
B46' B50' B51' 60.1(4)
B49' B50' B51' 108.2(5)
B46' B50' B45' 59.8(4)
B49' B50' B45' 60.5(4)
B51' B50' B45' 109.1(5)
B46' B50' B52' 107.3(6)
B49' B50' B52' 59.7(4)
B51' B50' B52' 60.1(4)
B45' B50' B52' 108.6(5)
B46' B50' H50' 122.4
B49' B50' H50' 121.9
B51' B50' H50' 121.1
B45' B50' H50' 120.9
B52' B50' H50' 121.9
C42' B51' B47' 56.4(5)
C42' B51' B46' 58.6(5)
B47' B51' B46' 105.6(6)
C42' B51' B50' 104.4(5)
B47' B51' B50' 107.7(5)
B46' B51' B50' 59.6(4)
C42' B51' B52' 103.3(5)
B47' B51' B52' 59.7(4)
B46' B51' B52' 107.7(5)
B50' B51' B52' 61.1(4)
C42' B51' H51' 125.8
B47' B51' H51' 123.0
B46' B51' H51' 122.3
B50' B51' H51' 121.8
B52' B51' H51' 122.3
B47' B52' B49' 107.3(5)
B47' B52' B48' 60.5(4)
B49' B52' B48' 59.5(4)
B47' B52' B51' 59.2(4)
B49' B52' B51' 106.3(5)
B48' B52' B51' 107.2(5)
B47' B52' B50' 105.5(5)
B49' B52' B50' 58.7(4)
B48' B52' B50' 105.7(5)
B51' B52' B50' 58.8(4)
B47' B52' H52' 122.3
B49' B52' H52' 122.5
B48' B52' H52' 122.1
B51' B52' H52' 122.6
B50' B52' H52' 123.8
F4 B61 F3 113.8(8)
F4 B61 F1 111.6(8)
F3 B61 F1 110.8(8)
F4 B61 F2 109.2(7)
F3 B61 F2 104.7(7)
F1 B61 F2 106.2(6)
F6 B62 F5 110.8(6)
F6 B62 F7 115.4(7)
F5 B62 F7 107.5(6)
F6 B62 F8 108.6(6)
F5 B62 F8 111.6(7)
F7 B62 F8 102.7(6)
F12 B63 F10 114.9(12)
F12 B63 F9 113.7(8)
F10 B63 F9 114.1(14)
F12 B63 F11 107.9(16)
F10 B63 F11 98.2(8)
F9 B63 F11 106.1(11)
F15 B64 F14 120.9(10)
F15 B64 F14A 125.4(11)
F14 B64 F14A 38.7(7)
F15 B64 F16A 64.3(9)
F14 B64 F16A 138.0(12)
F14A B64 F16A 101.6(12)
F15 B64 F16 111.9(9)
F14 B64 F16 105.4(9)
F14A B64 F16 68.7(10)
F16A B64 F16 48.2(8)
F15 B64 F13 110.2(7)
F14 B64 F13 104.2(8)
F14A B64 F13 123.3(10)
F16A B64 F13 112.5(7)
F16 B64 F13 102.4(6)
F15 B64 F15A 47.9(8)
F14 B64 F15A 74.9(10)
F14A B64 F15A 97.4(12)
F16A B64 F15A 107.0(11)
F16 B64 F15A 143.5(10)
F13 B64 F15A 113.0(8)

loop_
_geom_bond_atom_site_label_1
_geom_bond_atom_site_label_2
_geom_bond_distance
Pt1 P1 2.2656(14)
Pt1 P2 2.2656(12)
Pt1 S1 2.3752(12)
Pt1 S2 2.3841(13)
Pt2 P3 2.2502(14)
Pt2 P4 2.2619(12)
Pt2 S4 2.3751(14)
Pt2 S3 2.3799(13)
Cl1 C73 1.736(6)
Cl2 C73 1.768(7)
P1 C6 1.806(6)
P1 C7 1.806(6)
P1 C13 1.822(6)
P2 C27 1.816(5)
P2 C21 1.819(5)
P2 C20 1.820(5)
P3 C53 1.796(5)
P3 C47 1.813(5)
P3 C46 1.821(5)
P4 C67 1.804(5)
P4 C61 1.824(5)
P4 C60 1.830(5)
S1 C5 1.814(6)
S1 B9 1.901(6)
S2 C19 1.857(5)
S2 B9' 1.894(7)
S3 C45 1.845(6)
S3 B49 1.899(7)
S4 C59 1.845(5)
S4 B49' 1.890(6)
F1 B61 1.344(9)
F2 B61 1.423(9)
F3 B61 1.339(10)
F4 B61 1.291(11)
F5 B62 1.360(8)
F6 B62 1.338(8)
F7 B62 1.364(8)
F8 B62 1.380(9)
F9 B63 1.350(10)
F10 B63 1.325(18)
F11 B63 1.49(2)
F12 B63 1.288(12)
F13 B64 1.400(9)
F14 B64 1.315(12)
F15 B64 1.279(10)
F16 B64 1.396(11)
F14A B64 1.381(19)
F15A B64 1.442(14)
F16A B64 1.392(12)
C1 C3 1.513(8)
C1 C2 1.668(9)
C1 B3 1.678(11)
C1 B5 1.687(10)
C1 B6 1.711(9)
C1 B4 1.731(8)
C2 C4 1.537(8)
C2 B11 1.677(9)
C2 B7 1.681(10)
C2 B3 1.718(9)
C2 B6 1.723(10)
C3 H3C 0.9800
C3 H3D 0.9800
C3 H3E 0.9800
C4 H4C 0.9800
C4 H4D 0.9800
C4 H4E 0.9800
C1' C3' 1.502(8)
C1' C2' 1.678(9)
C1' B3' 1.681(9)
C1' B5' 1.703(9)
C1' B4' 1.718(8)
C1' B6' 1.739(10)
C2' C4' 1.478(9)
C2' B3' 1.691(10)
C2' B11' 1.701(10)
C2' B7' 1.709(9)
C2' B6' 1.712(9)
C3' H3'A 0.9800
C3' H3'B 0.9800
C3' H3'C 0.9800
C4' H4'A 0.9800
C4' H4'B 0.9800
C4' H4'C 0.9800
C5 C6 1.561(8)
C5 H5C 0.9900
C5 H5D 0.9900
C6 H6C 0.9900
C6 H6D 0.9900
C7 C12 1.393(9)
C7 C8 1.401(8)
C8 C9 1.389(8)
C8 H8 0.9500
C9 C10 1.361(11)
C9 H9 0.9500
C10 C11 1.383(12)
C10 H10 0.9500
C11 C12 1.358(12)
C11 H11 0.9500
C12 H12 0.9500
C13 C18 1.363(9)
C13 C14 1.398(9)
C14 C15 1.397(8)
C14 H14 0.9500
C15 C16 1.359(10)
C15 H15 0.9500
C16 C17 1.409(11)
C16 H16 0.9500
C17 C18 1.448(9)
C17 H17 0.9500
C18 H18 0.9500
C19 C20 1.520(7)
C19 H19A 0.9900
C19 H19B 0.9900
C20 H20A 0.9900
C20 H20B 0.9900
C21 C26 1.395(7)
C21 C22 1.407(7)
C22 C23 1.368(7)
C22 H22 0.9500
C23 C24 1.396(8)
C23 H23 0.9500
C24 C25 1.339(8)
C24 H24 0.9500
C25 C26 1.417(8)
C25 H25 0.9500
C26 H26 0.9500
C27 C28 1.382(7)
C27 C32 1.403(8)
C28 C29 1.378(8)
C28 H28 0.9500
C29 C30 1.372(9)
C29 H29 0.9500
C30 C31 1.388(9)
C30 H30 0.9500
C31 C32 1.379(8)
C31 H31 0.9500
C32 H32 0.9500
C41 C43 1.481(9)
C41 B43 1.648(12)
C41 C42 1.665(9)
C41 B44 1.680(11)
C41 B45 1.737(10)
C41 B46 1.774(12)
C42 C44 1.534(9)
C42 B47 1.628(13)
C42 B51 1.679(11)
C42 B43 1.708(13)
C42 B46 1.713(12)
C43 H43C 0.9800
C43 H43D 0.9800
C43 H43E 0.9800
C44 H44C 0.9800
C44 H44D 0.9800
C44 H44E 0.9800
C41' C43' 1.525(10)
C41' B46' 1.639(12)
C41' B45' 1.654(11)
C41' C42' 1.697(10)
C41' B44' 1.732(10)
C41' B43' 1.751(13)
C42' C44' 1.516(9)
C42' B47' 1.629(12)
C42' B43' 1.686(11)
C42' B46' 1.689(13)
C42' B51' 1.704(9)
C43' H43F 0.9800
C43' H43G 0.9800
C43' H43H 0.9800
C44' H44F 0.9800
C44' H44G 0.9800
C44' H44H 0.9800
C45 C46 1.481(8)
C45 H45C 0.9900
C45 H45D 0.9900
C46 H46C 0.9900
C46 H46D 0.9900
C47 C48 1.388(7)
C47 C52 1.394(7)
C48 C49 1.387(7)
C48 H48 0.9500
C49 C50 1.370(8)
C49 H49 0.9500
C50 C51 1.389(8)
C50 H50 0.9500
C51 C52 1.400(8)
C51 H51 0.9500
C52 H52 0.9500
C53 C58 1.388(7)
C53 C54 1.389(8)
C54 C55 1.360(7)
C54 H54 0.9500
C55 C56 1.394(8)
C55 H55 0.9500
C56 C57 1.348(10)
C56 H56 0.9500
C57 C58 1.402(9)
C57 H57 0.9500
C58 H58 0.9500
C59 C60 1.507(7)
C59 H59A 0.9900
C59 H59B 0.9900
C60 H60A 0.9900
C60 H60B 0.9900
C61 C62 1.372(7)
C61 C66 1.384(7)
C62 C63 1.408(7)
C62 H62 0.9500
C63 C64 1.381(8)
C63 H63 0.9500
C64 C65 1.372(9)
C64 H64 0.9500
C65 C66 1.391(8)
C65 H65 0.9500
C66 H66 0.9500
C67 C72 1.383(8)
C67 C68 1.395(7)
C68 C69 1.374(8)
C68 H68 0.9500
C69 C70 1.407(10)
C69 H69 0.9500
C70 C71 1.341(10)
C70 H70 0.9500
C71 C72 1.441(8)
C71 H71 0.9500
C72 H72 0.9500
C73 H73A 0.9900
C73 H73B 0.9900
B3 B4 1.764(11)
B3 B8 1.787(10)
B3 B7 1.822(11)
B3 H3B 1.1200
B4 B9 1.737(9)
B4 B5 1.761(10)
B4 B8 1.766(11)
B4 H4B 1.1200
B5 B6 1.748(10)
B5 B9 1.772(10)
B5 B10 1.790(10)
B5 H5B 1.1200
B6 B11 1.754(11)
B6 B10 1.776(10)
B6 H6B 1.1200
B7 B12 1.738(10)
B7 B11 1.753(10)
B7 B8 1.800(9)
B7 H7B 1.1200
B8 B9 1.755(10)
B8 B12 1.776(10)
B8 H8B 1.1200
B9 B12 1.772(9)
B9 B10 1.786(8)
B10 B12 1.769(10)
B10 B11 1.794(10)
B10 H10B 1.1200
B11 B12 1.769(9)
B11 H11B 1.1200
B12 H12B 1.1200
B3' B7' 1.749(11)
B3' B4' 1.755(9)
B3' B8' 1.774(10)
B3' H3' 1.1200
B4' B9' 1.774(9)
B4' B5' 1.785(9)
B4' B8' 1.788(9)
B4' H4' 1.1200
B5' B6' 1.746(9)
B5' B9' 1.783(8)
B5' B10' 1.808(9)
B5' H5' 1.1200
B6' B10' 1.773(10)
B6' B11' 1.777(9)
B6' H6' 1.1200
B7' B11' 1.768(11)
B7' B8' 1.774(10)
B7' B12' 1.774(10)
B7' H7' 1.1200
B8' B9' 1.772(9)
B8' B12' 1.805(10)
B8' H8' 1.1200
B9' B10' 1.777(9)
B9' B12' 1.796(9)
B10' B11' 1.789(10)
B10' B12' 1.793(9)
B10' H10' 1.1200
B11' B12' 1.762(10)
B11' H11' 1.1200
B12' H12' 1.1200
B43 B48 1.730(13)
B43 B47 1.750(12)
B43 B44 1.756(10)
B43 H43B 1.1200
B44 B49 1.750(10)
B44 B48 1.758(11)
B44 B45 1.784(12)
B44 H44B 1.1200
B45 B49 1.705(11)
B45 B46 1.764(11)
B45 B50 1.790(11)
B45 H45B 1.1200
B46 B50 1.762(11)
B46 B51 1.771(11)
B46 H46B 1.1200
B47 B51 1.719(14)
B47 B52 1.796(11)
B47 B48 1.845(12)
B47 H47B 1.1200
B48 B49 1.826(10)
B48 B52 1.870(12)
B48 H48B 1.1200
B49 B50 1.774(12)
B49 B52 1.808(10)
B50 B51 1.801(10)
B50 B52 1.805(11)
B50 H50B 1.1200
B51 B52 1.780(12)
B51 H51B 1.1200
B52 H52B 1.1200
B43' B48' 1.716(12)
B43' B44' 1.718(11)
B43' B47' 1.782(12)
B43' H43' 1.1200
B44' B48' 1.741(11)
B44' B45' 1.763(12)
B44' B49' 1.768(9)
B44' H44' 1.1200
B45' B46' 1.745(10)
B45' B50' 1.762(10)
B45' B49' 1.764(10)
B45' H45' 1.1200
B46' B50' 1.739(10)
B46' B51' 1.749(11)
B46' H46' 1.1200
B47' B51' 1.741(11)
B47' B52' 1.750(11)
B47' B48' 1.771(10)
B47' H47' 1.1200
B48' B49' 1.748(10)
B48' B52' 1.765(11)
B48' H48' 1.1200
B49' B50' 1.740(9)
B49' B52' 1.759(9)
B50' B51' 1.751(11)
B50' B52' 1.792(10)
B50' H50' 1.1200
B51' B52' 1.775(9)
B51' H51' 1.1200
B52' H52' 1.1200

loop_
_geom_torsion_atom_site_label_1
_geom_torsion_atom_site_label_2
_geom_torsion_atom_site_label_3
_geom_torsion_atom_site_label_4
_geom_torsion
P2 Pt1 P1 C6 -152.8(2)
S1 Pt1 P1 C6 22.2(2)
S2 Pt1 P1 C6 94.5(6)
P2 Pt1 P1 C7 92.6(2)
S1 Pt1 P1 C7 -92.5(2)
S2 Pt1 P1 C7 -20.1(6)
P2 Pt1 P1 C13 -36.0(3)
S1 Pt1 P1 C13 139.0(3)
S2 Pt1 P1 C13 -148.7(5)
P1 Pt1 P2 C27 -32.0(2)
S1 Pt1 P2 C27 -144.6(5)
S2 Pt1 P2 C27 143.2(2)
P1 Pt1 P2 C21 97.96(19)
S1 Pt1 P2 C21 -14.7(6)
S2 Pt1 P2 C21 -86.83(19)
P1 Pt1 P2 C20 -148.83(19)
S1 Pt1 P2 C20 98.6(5)
S2 Pt1 P2 C20 26.38(19)
P4 Pt2 P3 C53 19.0(2)
S4 Pt2 P3 C53 132.3(3)
S3 Pt2 P3 C53 -150.8(2)
P4 Pt2 P3 C47 -105.72(17)
S4 Pt2 P3 C47 7.5(3)
S3 Pt2 P3 C47 84.48(17)
P4 Pt2 P3 C46 140.1(2)
S4 Pt2 P3 C46 -106.7(3)
S3 Pt2 P3 C46 -29.7(2)
P3 Pt2 P4 C67 21.4(2)
S4 Pt2 P4 C67 -149.6(2)
S3 Pt2 P4 C67 127.9(3)
P3 Pt2 P4 C61 -103.29(18)
S4 Pt2 P4 C61 85.73(18)
S3 Pt2 P4 C61 3.1(4)
P3 Pt2 P4 C60 142.70(19)
S4 Pt2 P4 C60 -28.28(19)
S3 Pt2 P4 C60 -110.9(3)
P1 Pt1 S1 C5 3.7(2)
P2 Pt1 S1 C5 116.8(5)
S2 Pt1 S1 C5 -171.4(2)
P1 Pt1 S1 B9 115.0(2)
P2 Pt1 S1 B9 -131.9(5)
S2 Pt1 S1 B9 -60.1(2)
P1 Pt1 S2 C19 111.4(6)
P2 Pt1 S2 C19 -1.80(19)
S1 Pt1 S2 C19 -176.62(19)
P1 Pt1 S2 B9' -138.7(5)
P2 Pt1 S2 B9' 108.15(19)
S1 Pt1 S2 B9' -66.67(19)
P3 Pt2 S3 C45 8.0(2)
P4 Pt2 S3 C45 -99.8(4)
S4 Pt2 S3 C45 178.4(2)
P3 Pt2 S3 B49 -105.5(3)
P4 Pt2 S3 B49 146.8(4)
S4 Pt2 S3 B49 65.0(3)
P3 Pt2 S4 C59 -109.4(3)
P4 Pt2 S4 C59 5.0(2)
S3 Pt2 S4 C59 174.5(2)
P3 Pt2 S4 B49' 138.7(3)
P4 Pt2 S4 B49' -106.9(2)
S3 Pt2 S4 B49' 62.6(2)
C3 C1 C2 C4 0.2(9)
B3 C1 C2 C4 -105.6(6)
B5 C1 C2 C4 147.4(5)
B6 C1 C2 C4 108.3(6)
B4 C1 C2 C4 -145.9(5)
C3 C1 C2 B11 -145.8(6)
B3 C1 C2 B11 108.3(5)
B5 C1 C2 B11 1.4(6)
B6 C1 C2 B11 -37.7(5)
B4 C1 C2 B11 68.1(6)
C3 C1 C2 B7 146.0(6)
B3 C1 C2 B7 40.2(5)
B5 C1 C2 B7 -66.7(6)
B6 C1 C2 B7 -105.8(6)
B4 C1 C2 B7 0.0(7)
C3 C1 C2 B3 105.8(7)
B5 C1 C2 B3 -106.9(5)
B6 C1 C2 B3 -146.0(5)
B4 C1 C2 B3 -40.2(5)
C3 C1 C2 B6 -108.2(7)
B3 C1 C2 B6 146.0(5)
B5 C1 C2 B6 39.1(5)
B4 C1 C2 B6 105.8(5)
C3' C1' C2' C4' 3.8(9)
B3' C1' C2' C4' -105.1(7)
B5' C1' C2' C4' 149.0(6)
B4' C1' C2' C4' -143.7(6)
B6' C1' C2' C4' 111.4(6)
C3' C1' C2' B3' 108.9(6)
B5' C1' C2' B3' -106.0(5)
B4' C1' C2' B3' -38.7(5)
B6' C1' C2' B3' -143.5(5)
C3' C1' C2' B11' -146.5(6)
B3' C1' C2' B11' 104.7(5)
B5' C1' C2' B11' -1.3(6)
B4' C1' C2' B11' 66.0(6)
B6' C1' C2' B11' -38.9(5)
C3' C1' C2' B7' 145.9(6)
B3' C1' C2' B7' 37.1(5)
B5' C1' C2' B7' -68.9(6)
B4' C1' C2' B7' -1.6(7)
B6' C1' C2' B7' -106.5(6)
C3' C1' C2' B6' -107.6(6)
B3' C1' C2' B6' 143.5(5)
B5' C1' C2' B6' 37.6(4)
B4' C1' C2' B6' 104.9(5)
B9 S1 C5 C6 -153.7(4)
Pt1 S1 C5 C6 -33.8(5)
S1 C5 C6 P1 53.9(5)
C7 P1 C6 C5 68.8(5)
C13 P1 C6 C5 -177.1(4)
Pt1 P1 C6 C5 -49.3(4)
C6 P1 C7 C12 59.8(6)
C13 P1 C7 C12 -50.3(6)
Pt1 P1 C7 C12 175.0(5)
C6 P1 C7 C8 -120.4(5)
C13 P1 C7 C8 129.4(5)
Pt1 P1 C7 C8 -5.3(6)
C12 C7 C8 C9 -2.0(9)
P1 C7 C8 C9 178.3(5)
C7 C8 C9 C10 1.7(9)
C8 C9 C10 C11 -3.0(11)
C9 C10 C11 C12 5.0(14)
C10 C11 C12 C7 -5.2(14)
C8 C7 C12 C11 3.6(11)
P1 C7 C12 C11 -176.6(7)
C6 P1 C13 C18 -129.4(6)
C7 P1 C13 C18 -17.5(6)
Pt1 P1 C13 C18 112.0(5)
C6 P1 C13 C14 50.2(5)
C7 P1 C13 C14 162.1(5)
Pt1 P1 C13 C14 -68.4(5)
C18 C13 C14 C15 -1.5(10)
P1 C13 C14 C15 178.9(5)
C13 C14 C15 C16 3.1(10)
C14 C15 C16 C17 -3.0(11)
C15 C16 C17 C18 1.2(11)
C14 C13 C18 C17 -0.4(10)
P1 C13 C18 C17 179.2(5)
C16 C17 C18 C13 0.6(10)
B9' S2 C19 C20 -147.0(4)
Pt1 S2 C19 C20 -29.2(4)
S2 C19 C20 P2 53.2(4)
C27 P2 C20 C19 176.9(4)
C21 P2 C20 C19 63.0(4)
Pt1 P2 C20 C19 -53.3(4)
C27 P2 C21 C26 -71.1(5)
C20 P2 C21 C26 38.7(5)
Pt1 P2 C21 C26 151.7(4)
C27 P2 C21 C22 113.2(4)
C20 P2 C21 C22 -137.0(4)
Pt1 P2 C21 C22 -24.0(5)
C26 C21 C22 C23 0.3(8)
P2 C21 C22 C23 176.0(4)
C21 C22 C23 C24 0.1(8)
C22 C23 C24 C25 -1.5(9)
C23 C24 C25 C26 2.4(9)
C22 C21 C26 C25 0.6(8)
P2 C21 C26 C25 -175.1(4)
C24 C25 C26 C21 -2.0(8)
C21 P2 C27 C28 -9.2(6)
C20 P2 C27 C28 -120.8(5)
Pt1 P2 C27 C28 121.3(4)
C21 P2 C27 C32 169.0(4)
C20 P2 C27 C32 57.5(5)
Pt1 P2 C27 C32 -60.5(5)
C32 C27 C28 C29 -0.3(9)
P2 C27 C28 C29 177.9(5)
C27 C28 C29 C30 -1.3(10)
C28 C29 C30 C31 3.2(10)
C29 C30 C31 C32 -3.7(10)
C30 C31 C32 C27 2.1(9)
C28 C27 C32 C31 -0.1(9)
P2 C27 C32 C31 -178.4(5)
C43 C41 C42 C44 1.9(12)
B43 C41 C42 C44 -107.8(9)
B44 C41 C42 C44 -148.4(8)
B45 C41 C42 C44 144.1(8)
B46 C41 C42 C44 107.1(9)
C43 C41 C42 B47 147.1(7)
B43 C41 C42 B47 37.3(6)
B44 C41 C42 B47 -3.3(8)
B45 C41 C42 B47 -70.8(8)
B46 C41 C42 B47 -107.8(7)
C43 C41 C42 B51 -144.8(8)
B43 C41 C42 B51 105.4(8)
B44 C41 C42 B51 64.8(9)
B45 C41 C42 B51 -2.7(9)
B46 C41 C42 B51 -39.7(7)
C43 C41 C42 B43 109.7(8)
B44 C41 C42 B43 -40.6(6)
B45 C41 C42 B43 -108.1(6)
B46 C41 C42 B43 -145.1(6)
C43 C41 C42 B46 -105.2(8)
B43 C41 C42 B46 145.1(6)
B44 C41 C42 B46 104.5(6)
B45 C41 C42 B46 37.0(6)
C43' C41' C42' C44' 3.7(12)
B46' C41' C42' C44' 104.7(8)
B45' C41' C42' C44' 146.4(7)
B44' C41' C42' C44' -147.2(7)
B43' C41' C42' C44' -110.8(8)
C43' C41' C42' B47' 155.2(8)
B46' C41' C42' B47' -103.8(6)
B45' C41' C42' B47' -62.1(8)
B44' C41' C42' B47' 4.3(8)
B43' C41' C42' B47' 40.7(6)
C43' C41' C42' B43' 114.6(10)
B46' C41' C42' B43' -144.5(6)
B45' C41' C42' B43' -102.8(6)
B44' C41' C42' B43' -36.4(5)
C43' C41' C42' B46' -101.0(9)
B45' C41' C42' B46' 41.7(6)
B44' C41' C42' B46' 108.1(6)
B43' C41' C42' B46' 144.5(6)
C43' C41' C42' B51' -136.4(8)
B46' C41' C42' B51' -35.4(6)
B45' C41' C42' B51' 6.3(8)
B44' C41' C42' B51' 72.6(7)
B43' C41' C42' B51' 109.0(6)
B49 S3 C45 C46 144.3(5)
Pt2 S3 C45 C46 21.7(5)
S3 C45 C46 P3 -48.2(6)
C53 P3 C46 C45 -172.9(4)
C47 P3 C46 C45 -61.0(5)
Pt2 P3 C46 C45 53.7(5)
C53 P3 C47 C48 -108.6(4)
C46 P3 C47 C48 139.8(4)
Pt2 P3 C47 C48 27.1(4)
C53 P3 C47 C52 71.7(5)
C46 P3 C47 C52 -39.8(5)
Pt2 P3 C47 C52 -152.5(4)
C52 C47 C48 C49 -0.2(7)
P3 C47 C48 C49 -179.8(4)
C47 C48 C49 C50 -0.8(8)
C48 C49 C50 C51 -0.2(8)
C49 C50 C51 C52 2.1(8)
C48 C47 C52 C51 2.0(8)
P3 C47 C52 C51 -178.4(4)
C50 C51 C52 C47 -3.0(8)
C47 P3 C53 C58 -155.1(4)
C46 P3 C53 C58 -42.0(5)
Pt2 P3 C53 C58 79.0(4)
C47 P3 C53 C54 20.3(5)
C46 P3 C53 C54 133.4(4)
Pt2 P3 C53 C54 -105.6(4)
C58 C53 C54 C55 0.0(8)
P3 C53 C54 C55 -175.4(4)
C53 C54 C55 C56 1.1(8)
C54 C55 C56 C57 -2.1(9)
C55 C56 C57 C58 2.0(10)
C54 C53 C58 C57 -0.1(8)
P3 C53 C58 C57 175.4(4)
C56 C57 C58 C53 -0.9(9)
B49' S4 C59 C60 144.4(4)
Pt2 S4 C59 C60 25.7(4)
S4 C59 C60 P4 -50.9(5)
C67 P4 C60 C59 -174.0(4)
C61 P4 C60 C59 -62.0(4)
Pt2 P4 C60 C59 53.2(4)
C67 P4 C61 C62 -103.9(4)
C60 P4 C61 C62 144.0(4)
Pt2 P4 C61 C62 31.4(4)
C67 P4 C61 C66 78.1(4)
C60 P4 C61 C66 -34.0(5)
Pt2 P4 C61 C66 -146.7(4)
C66 C61 C62 C63 -1.5(8)
P4 C61 C62 C63 -179.6(4)
C61 C62 C63 C64 2.5(8)
C62 C63 C64 C65 -2.1(9)
C63 C64 C65 C66 0.9(9)
C62 C61 C66 C65 0.1(7)
P4 C61 C66 C65 178.2(4)
C64 C65 C66 C61 0.2(8)
C61 P4 C67 C72 -158.8(4)
C60 P4 C67 C72 -45.9(4)
Pt2 P4 C67 C72 75.1(4)
C61 P4 C67 C68 20.1(4)
C60 P4 C67 C68 133.0(4)
Pt2 P4 C67 C68 -106.0(4)
C72 C67 C68 C69 -1.5(7)
P4 C67 C68 C69 179.6(4)
C67 C68 C69 C70 3.3(8)
C68 C69 C70 C71 -2.9(9)
C69 C70 C71 C72 0.8(9)
C68 C67 C72 C71 -0.6(7)
P4 C67 C72 C71 178.3(4)
C70 C71 C72 C67 1.0(8)
C3 C1 B3 C2 -110.8(6)
B5 C1 B3 C2 101.2(5)
B6 C1 B3 C2 32.6(5)
B4 C1 B3 C2 136.9(5)
C3 C1 B3 B4 112.3(6)
C2 C1 B3 B4 -136.9(5)
B5 C1 B3 B4 -35.7(5)
B6 C1 B3 B4 -104.3(5)
C3 C1 B3 B8 152.1(5)
C2 C1 B3 B8 -97.1(5)
B5 C1 B3 B8 4.2(7)
B6 C1 B3 B8 -64.5(6)
B4 C1 B3 B8 39.8(4)
C3 C1 B3 B7 -145.7(5)
C2 C1 B3 B7 -34.9(4)
B5 C1 B3 B7 66.3(6)
B6 C1 B3 B7 -2.3(6)
B4 C1 B3 B7 102.0(5)
C4 C2 B3 C1 108.1(6)
B11 C2 B3 C1 -100.1(6)
B7 C2 B3 C1 -138.4(5)
B6 C2 B3 C1 -31.6(5)
C4 C2 B3 B4 146.4(6)
C1 C2 B3 B4 38.3(5)
B11 C2 B3 B4 -61.9(7)
B7 C2 B3 B4 -100.1(6)
B6 C2 B3 B4 6.6(7)
C4 C2 B3 B8 -151.6(6)
C1 C2 B3 B8 100.3(6)
B11 C2 B3 B8 0.2(8)
B7 C2 B3 B8 -38.1(5)
B6 C2 B3 B8 68.7(7)
C4 C2 B3 B7 -113.5(7)
C1 C2 B3 B7 138.4(5)
B11 C2 B3 B7 38.3(6)
B6 C2 B3 B7 106.8(6)
C3 C1 B4 B9 151.9(7)
C2 C1 B4 B9 -62.5(6)
B3 C1 B4 B9 -102.5(6)
B5 C1 B4 B9 40.4(5)
B6 C1 B4 B9 4.0(7)
C3 C1 B4 B5 111.5(8)
C2 C1 B4 B5 -102.9(5)
B3 C1 B4 B5 -142.9(6)
B6 C1 B4 B5 -36.4(5)
C3 C1 B4 B3 -105.6(7)
C2 C1 B4 B3 40.0(5)
B5 C1 B4 B3 142.9(6)
B6 C1 B4 B3 106.5(6)
C3 C1 B4 B8 -145.7(7)
C2 C1 B4 B8 -0.1(6)
B3 C1 B4 B8 -40.1(5)
B5 C1 B4 B8 102.8(5)
B6 C1 B4 B8 66.4(7)
C2 B3 B4 C1 -37.6(5)
B8 B3 B4 C1 -134.5(5)
B7 B3 B4 C1 -97.0(5)
C1 B3 B4 B9 96.2(5)
C2 B3 B4 B9 58.6(7)
B8 B3 B4 B9 -38.3(5)
B7 B3 B4 B9 -0.9(7)
C1 B3 B4 B5 32.1(5)
C2 B3 B4 B5 -5.5(7)
B8 B3 B4 B5 -102.4(5)
B7 B3 B4 B5 -64.9(6)
C1 B3 B4 B8 134.5(5)
C2 B3 B4 B8 96.9(6)
B7 B3 B4 B8 37.5(5)
C3 C1 B5 B6 107.8(6)
C2 C1 B5 B6 -38.8(5)
B3 C1 B5 B6 -106.0(6)
B4 C1 B5 B6 -141.8(5)
C3 C1 B5 B4 -110.4(6)
C2 C1 B5 B4 103.0(5)
B3 C1 B5 B4 35.8(5)
B6 C1 B5 B4 141.8(5)
C3 C1 B5 B9 -150.0(5)
C2 C1 B5 B9 63.5(5)
B3 C1 B5 B9 -3.8(6)
B6 C1 B5 B9 102.3(5)
B4 C1 B5 B9 -39.5(4)
C3 C1 B5 B10 147.3(5)
C2 C1 B5 B10 0.7(6)
B3 C1 B5 B10 -66.6(6)
B6 C1 B5 B10 39.5(5)
B4 C1 B5 B10 -102.3(5)
B9 B4 B5 C1 -134.2(5)
B3 B4 B5 C1 -32.0(5)
B8 B4 B5 C1 -96.0(5)
C1 B4 B5 B6 34.6(5)
B9 B4 B5 B6 -99.6(5)
B3 B4 B5 B6 2.6(7)
B8 B4 B5 B6 -61.4(6)
C1 B4 B5 B9 134.2(5)
B3 B4 B5 B9 102.2(6)
B8 B4 B5 B9 38.1(4)
C1 B4 B5 B10 98.7(5)
B9 B4 B5 B10 -35.4(5)
B3 B4 B5 B10 66.8(6)
B8 B4 B5 B10 2.7(7)
C3 C1 B6 C2 109.9(7)
B3 C1 B6 C2 -32.7(5)
B5 C1 B6 C2 -138.0(5)
B4 C1 B6 C2 -101.5(6)
C3 C1 B6 B5 -112.2(7)
C2 C1 B6 B5 138.0(5)
B3 C1 B6 B5 105.2(5)
B4 C1 B6 B5 36.4(5)
C3 C1 B6 B11 144.3(6)
C2 C1 B6 B11 34.5(4)
B3 C1 B6 B11 1.7(7)
B5 C1 B6 B11 -103.5(5)
B4 C1 B6 B11 -67.1(7)
C3 C1 B6 B10 -152.0(6)
C2 C1 B6 B10 98.2(5)
B3 C1 B6 B10 65.4(6)
B5 C1 B6 B10 -39.8(5)
B4 C1 B6 B10 -3.4(7)
C4 C2 B6 C1 -107.7(6)
B11 C2 B6 C1 139.8(5)
B7 C2 B6 C1 102.3(5)
B3 C2 B6 C1 31.2(5)
C4 C2 B6 B5 -143.8(6)
C1 C2 B6 B5 -36.2(4)
B11 C2 B6 B5 103.6(5)
B7 C2 B6 B5 66.1(6)
B3 C2 B6 B5 -5.0(7)
C4 C2 B6 B11 112.6(6)
C1 C2 B6 B11 -139.8(5)
B7 C2 B6 B11 -37.5(5)
B3 C2 B6 B11 -108.6(5)
C4 C2 B6 B10 152.6(6)
C1 C2 B6 B10 -99.7(5)
B11 C2 B6 B10 40.1(4)
B7 C2 B6 B10 2.6(6)
B3 C2 B6 B10 -68.5(6)
B4 B5 B6 C1 -34.8(5)
B9 B5 B6 C1 -97.4(6)
B10 B5 B6 C1 -135.4(5)
C1 B5 B6 C2 36.1(5)
B4 B5 B6 C2 1.3(7)
B9 B5 B6 C2 -61.3(6)
B10 B5 B6 C2 -99.3(5)
C1 B5 B6 B11 96.5(6)
B4 B5 B6 B11 61.8(7)
B9 B5 B6 B11 -0.8(7)
B10 B5 B6 B11 -38.8(5)
C1 B5 B6 B10 135.4(5)
B4 B5 B6 B10 100.6(6)
B9 B5 B6 B10 38.0(5)
C4 C2 B7 B12 -152.6(5)
C1 C2 B7 B12 62.8(6)
B11 C2 B7 B12 -40.5(5)
B3 C2 B7 B12 100.7(5)
B6 C2 B7 B12 -3.4(7)
C4 C2 B7 B11 -112.0(6)
C1 C2 B7 B11 103.3(5)
B3 C2 B7 B11 141.2(5)
B6 C2 B7 B11 37.2(5)
C4 C2 B7 B8 144.8(6)
C1 C2 B7 B8 0.1(7)
B11 C2 B7 B8 -103.2(5)
B3 C2 B7 B8 38.0(5)
B6 C2 B7 B8 -66.1(6)
C4 C2 B7 B3 106.8(6)
C1 C2 B7 B3 -37.9(5)
B11 C2 B7 B3 -141.2(5)
B6 C2 B7 B3 -104.1(5)
C1 B3 B7 C2 35.9(4)
B4 B3 B7 C2 98.8(6)
B8 B3 B7 C2 136.2(6)
C1 B3 B7 B12 -62.0(5)
C2 B3 B7 B12 -97.9(5)
B4 B3 B7 B12 0.9(6)
B8 B3 B7 B12 38.3(5)
C1 B3 B7 B11 2.0(6)
C2 B3 B7 B11 -33.9(4)
B4 B3 B7 B11 64.9(6)
B8 B3 B7 B11 102.2(5)
C1 B3 B7 B8 -100.3(5)
C2 B3 B7 B8 -136.2(6)
B4 B3 B7 B8 -37.4(5)
C1 B4 B8 B9 -98.8(5)
B5 B4 B8 B9 -38.4(4)
B3 B4 B8 B9 -137.2(5)
C1 B4 B8 B12 -61.2(6)
B9 B4 B8 B12 37.7(4)
B5 B4 B8 B12 -0.8(6)
B3 B4 B8 B12 -99.6(5)
C1 B4 B8 B3 38.4(5)
B9 B4 B8 B3 137.2(5)
B5 B4 B8 B3 98.8(5)
C1 B4 B8 B7 0.2(7)
B9 B4 B8 B7 99.0(5)
B5 B4 B8 B7 60.6(6)
B3 B4 B8 B7 -38.2(5)
C1 B3 B8 B9 -2.7(6)
C2 B3 B8 B9 -63.8(6)
B4 B3 B8 B9 37.4(4)
B7 B3 B8 B9 -100.4(5)
C1 B3 B8 B4 -40.1(5)
C2 B3 B8 B4 -101.2(6)
B7 B3 B8 B4 -137.8(5)
C1 B3 B8 B12 60.4(6)
C2 B3 B8 B12 -0.7(7)
B4 B3 B8 B12 100.5(5)
B7 B3 B8 B12 -37.3(5)
C1 B3 B8 B7 97.7(5)
C2 B3 B8 B7 36.6(5)
B4 B3 B8 B7 137.8(5)
C2 B7 B8 B9 62.1(6)
B12 B7 B8 B9 -37.1(5)
B11 B7 B8 B9 0.8(7)
B3 B7 B8 B9 99.8(6)
C2 B7 B8 B4 -0.2(7)
B12 B7 B8 B4 -99.4(6)
B11 B7 B8 B4 -61.4(7)
B3 B7 B8 B4 37.6(5)
C2 B7 B8 B12 99.2(5)
B11 B7 B8 B12 37.9(5)
B3 B7 B8 B12 136.9(6)
C2 B7 B8 B3 -37.7(5)
B12 B7 B8 B3 -136.9(6)
B11 B7 B8 B3 -99.0(6)
C1 B4 B9 B8 98.7(5)
B5 B4 B9 B8 137.5(5)
B3 B4 B9 B8 38.6(5)
C1 B4 B9 B5 -38.9(5)
B3 B4 B9 B5 -98.9(5)
B8 B4 B9 B5 -137.5(5)
C1 B4 B9 B12 60.5(6)
B5 B4 B9 B12 99.4(5)
B3 B4 B9 B12 0.5(6)
B8 B4 B9 B12 -38.1(4)
C1 B4 B9 B10 -3.0(7)
B5 B4 B9 B10 35.8(5)
B3 B4 B9 B10 -63.1(7)
B8 B4 B9 B10 -101.7(5)
C1 B4 B9 S1 -150.2(5)
B5 B4 B9 S1 -111.3(6)
B3 B4 B9 S1 149.8(5)
B8 B4 B9 S1 111.2(6)
B12 B8 B9 B4 -137.8(5)
B3 B8 B9 B4 -37.6(5)
B7 B8 B9 B4 -101.6(5)
B4 B8 B9 B5 38.2(4)
B12 B8 B9 B5 -99.6(5)
B3 B8 B9 B5 0.6(6)
B7 B8 B9 B5 -63.4(6)
B4 B8 B9 B12 137.8(5)
B3 B8 B9 B12 100.2(5)
B7 B8 B9 B12 36.2(5)
B4 B8 B9 B10 102.4(5)
B12 B8 B9 B10 -35.3(4)
B3 B8 B9 B10 64.9(6)
B7 B8 B9 B10 0.8(6)
B4 B8 B9 S1 -113.1(5)
B12 B8 B9 S1 109.1(5)
B3 B8 B9 S1 -150.7(4)
B7 B8 B9 S1 145.3(4)
C1 B5 B9 B4 40.2(4)
B6 B5 B9 B4 102.7(6)
B10 B5 B9 B4 140.7(5)
C1 B5 B9 B8 1.8(6)
B6 B5 B9 B8 64.3(6)
B4 B5 B9 B8 -38.4(5)
B10 B5 B9 B8 102.3(5)
C1 B5 B9 B12 -62.1(6)
B6 B5 B9 B12 0.5(7)
B4 B5 B9 B12 -102.2(5)
B10 B5 B9 B12 38.5(5)
C1 B5 B9 B10 -100.6(5)
B6 B5 B9 B10 -38.0(5)
B4 B5 B9 B10 -140.7(5)
C1 B5 B9 S1 153.0(4)
B6 B5 B9 S1 -144.5(5)
B4 B5 B9 S1 112.8(5)
B10 B5 B9 S1 -106.5(5)
C5 S1 B9 B4 108.6(6)
Pt1 S1 B9 B4 -5.2(6)
C5 S1 B9 B8 -177.5(5)
Pt1 S1 B9 B8 68.7(5)
C5 S1 B9 B5 35.2(5)
Pt1 S1 B9 B5 -78.6(5)
C5 S1 B9 B12 -105.4(5)
Pt1 S1 B9 B12 140.8(4)
C5 S1 B9 B10 -36.0(5)
Pt1 S1 B9 B10 -149.8(4)
C1 B6 B10 B12 -61.2(6)
C2 B6 B10 B12 -0.7(6)
B5 B6 B10 B12 -99.7(5)
B11 B6 B10 B12 37.8(4)
C1 B6 B10 B9 1.3(7)
C2 B6 B10 B9 61.8(6)
B5 B6 B10 B9 -37.2(5)
B11 B6 B10 B9 100.2(5)
C1 B6 B10 B5 38.5(5)
C2 B6 B10 B5 99.1(5)
B11 B6 B10 B5 137.5(5)
C1 B6 B10 B11 -99.0(6)
C2 B6 B10 B11 -38.4(4)
B5 B6 B10 B11 -137.5(5)
B4 B9 B10 B12 100.6(6)
B8 B9 B10 B12 35.7(5)
B5 B9 B10 B12 136.4(5)
S1 B9 B10 B12 -110.3(5)
B4 B9 B10 B6 1.1(7)
B8 B9 B10 B6 -63.8(6)
B5 B9 B10 B6 36.9(5)
B12 B9 B10 B6 -99.5(5)
S1 B9 B10 B6 150.2(5)
B4 B9 B10 B5 -35.8(5)
B8 B9 B10 B5 -100.7(6)
B12 B9 B10 B5 -136.4(5)
S1 B9 B10 B5 113.3(6)
B4 B9 B10 B11 62.8(6)
B8 B9 B10 B11 -2.1(6)
B5 B9 B10 B11 98.6(5)
B12 B9 B10 B11 -37.8(5)
S1 B9 B10 B11 -148.2(4)
C1 B5 B10 B12 59.9(6)
B6 B5 B10 B12 99.1(5)
B4 B5 B10 B12 -3.5(6)
B9 B5 B10 B12 -38.4(4)
C1 B5 B10 B6 -39.2(5)
B4 B5 B10 B6 -102.7(6)
B9 B5 B10 B6 -137.5(6)
C1 B5 B10 B9 98.3(5)
B6 B5 B10 B9 137.5(6)
B4 B5 B10 B9 34.9(5)
C1 B5 B10 B11 -2.3(6)
B6 B5 B10 B11 36.9(5)
B4 B5 B10 B11 -65.7(6)
B9 B5 B10 B11 -100.6(5)
C4 C2 B11 B7 111.2(7)
C1 C2 B11 B7 -104.2(5)
B3 C2 B11 B7 -39.0(6)
B6 C2 B11 B7 -141.2(5)
C4 C2 B11 B6 -107.6(7)
C1 C2 B11 B6 37.0(5)
B7 C2 B11 B6 141.2(5)
B3 C2 B11 B6 102.2(6)
C4 C2 B11 B12 150.6(6)
C1 C2 B11 B12 -64.7(6)
B7 C2 B11 B12 39.4(5)
B3 C2 B11 B12 0.4(7)
B6 C2 B11 B12 -101.8(5)
C4 C2 B11 B10 -147.4(6)
C1 C2 B11 B10 -2.8(6)
B7 C2 B11 B10 101.4(5)
B3 C2 B11 B10 62.3(7)
B6 C2 B11 B10 -39.9(4)
B12 B7 B11 C2 134.1(5)
B8 B7 B11 C2 96.5(6)
B3 B7 B11 C2 34.0(4)
C2 B7 B11 B6 -35.0(5)
B12 B7 B11 B6 99.1(5)
B8 B7 B11 B6 61.4(6)
B3 B7 B11 B6 -1.0(6)
C2 B7 B11 B12 -134.1(5)
B8 B7 B11 B12 -37.7(5)
B3 B7 B11 B12 -100.1(5)
C2 B7 B11 B10 -98.6(5)
B12 B7 B11 B10 35.5(5)
B8 B7 B11 B10 -2.2(7)
B3 B7 B11 B10 -64.6(6)
C1 B6 B11 C2 -34.7(4)
B5 B6 B11 C2 -96.0(6)
B10 B6 B11 C2 -134.8(5)
C1 B6 B11 B7 -0.3(6)
C2 B6 B11 B7 34.4(4)
B5 B6 B11 B7 -61.6(7)
B10 B6 B11 B7 -100.4(5)
C1 B6 B11 B12 62.1(6)
C2 B6 B11 B12 96.8(5)
B5 B6 B11 B12 0.8(7)
B10 B6 B11 B12 -38.0(5)
C1 B6 B11 B10 100.1(5)
C2 B6 B11 B10 134.8(5)
B5 B6 B11 B10 38.8(5)
B12 B10 B11 C2 -97.0(5)
B6 B10 B11 C2 40.0(5)
B9 B10 B11 C2 -59.0(6)
B5 B10 B11 C2 3.1(6)
B12 B10 B11 B7 -35.3(5)
B6 B10 B11 B7 101.6(5)
B9 B10 B11 B7 2.6(6)
B5 B10 B11 B7 64.8(6)
B12 B10 B11 B6 -136.9(5)
B9 B10 B11 B6 -99.0(5)
B5 B10 B11 B6 -36.9(4)
B6 B10 B11 B12 136.9(5)
B9 B10 B11 B12 38.0(4)
B5 B10 B11 B12 100.1(5)
C2 B7 B12 B11 39.3(4)
B8 B7 B12 B11 138.3(5)
B3 B7 B12 B11 100.5(5)
C2 B7 B12 B10 2.8(6)
B11 B7 B12 B10 -36.5(5)
B8 B7 B12 B10 101.8(5)
B3 B7 B12 B10 64.0(6)
C2 B7 B12 B9 -61.8(6)
B11 B7 B12 B9 -101.1(5)
B8 B7 B12 B9 37.2(5)
B3 B7 B12 B9 -0.6(6)
C2 B7 B12 B8 -98.9(5)
B11 B7 B12 B8 -138.3(5)
B3 B7 B12 B8 -37.8(5)
C2 B11 B12 B7 -39.2(5)
B6 B11 B12 B7 -101.9(6)
B10 B11 B12 B7 -140.2(5)
C2 B11 B12 B10 101.0(5)
B7 B11 B12 B10 140.2(5)
B6 B11 B12 B10 38.2(5)
C2 B11 B12 B9 62.2(6)
B7 B11 B12 B9 101.4(6)
B6 B11 B12 B9 -0.5(7)
B10 B11 B12 B9 -38.8(5)
C2 B11 B12 B8 -0.9(7)
B7 B11 B12 B8 38.3(5)
B6 B11 B12 B8 -63.6(6)
B10 B11 B12 B8 -101.8(5)
B6 B10 B12 B7 -1.3(6)
B9 B10 B12 B7 -101.0(5)
B5 B10 B12 B7 -62.7(6)
B11 B10 B12 B7 36.1(4)
B6 B10 B12 B11 -37.4(4)
B9 B10 B12 B11 -137.1(5)
B5 B10 B12 B11 -98.8(5)
B6 B10 B12 B9 99.6(5)
B5 B10 B12 B9 38.2(4)
B11 B10 B12 B9 137.1(5)
B6 B10 B12 B8 64.5(5)
B9 B10 B12 B8 -35.2(4)
B5 B10 B12 B8 3.1(6)
B11 B10 B12 B8 101.9(5)
B4 B9 B12 B7 0.1(6)
B8 B9 B12 B7 -38.2(4)
B5 B9 B12 B7 63.7(6)
B10 B9 B12 B7 102.6(5)
S1 B9 B12 B7 -150.4(4)
B4 B9 B12 B11 -63.6(6)
B8 B9 B12 B11 -101.9(5)
B5 B9 B12 B11 0.0(7)
B10 B9 B12 B11 38.9(5)
S1 B9 B12 B11 146.0(5)
B4 B9 B12 B10 -102.5(5)
B8 B9 B12 B10 -140.8(5)
B5 B9 B12 B10 -38.9(5)
S1 B9 B12 B10 107.0(5)
B4 B9 B12 B8 38.3(4)
B5 B9 B12 B8 101.9(5)
B10 B9 B12 B8 140.8(5)
S1 B9 B12 B8 -112.2(5)
B9 B8 B12 B7 138.3(5)
B4 B8 B12 B7 101.1(5)
B3 B8 B12 B7 38.6(5)
B9 B8 B12 B11 100.7(5)
B4 B8 B12 B11 63.5(6)
B3 B8 B12 B11 1.0(7)
B7 B8 B12 B11 -37.6(5)
B9 B8 B12 B10 35.7(4)
B4 B8 B12 B10 -1.5(6)
B3 B8 B12 B10 -64.0(6)
B7 B8 B12 B10 -102.6(5)
B4 B8 B12 B9 -37.2(4)
B3 B8 B12 B9 -99.7(6)
B7 B8 B12 B9 -138.3(5)
C3' C1' B3' C2' -109.0(6)
B5' C1' B3' C2' 99.9(5)
B4' C1' B3' C2' 138.5(5)
B6' C1' B3' C2' 33.5(5)
C3' C1' B3' B7' -144.6(6)
C2' C1' B3' B7' -35.5(5)
B5' C1' B3' B7' 64.3(6)
B4' C1' B3' B7' 102.9(5)
B6' C1' B3' B7' -2.0(6)
C3' C1' B3' B4' 112.5(6)
C2' C1' B3' B4' -138.5(5)
B5' C1' B3' B4' -38.6(5)
B6' C1' B3' B4' -104.9(5)
C3' C1' B3' B8' 151.5(6)
C2' C1' B3' B8' -99.5(6)
B5' C1' B3' B8' 0.3(7)
B4' C1' B3' B8' 38.9(5)
B6' C1' B3' B8' -66.0(6)
C4' C2' B3' C1' 106.3(6)
B11' C2' B3' C1' -103.0(5)
B7' C2' B3' C1' -140.2(5)
B6' C2' B3' C1' -34.4(5)
C4' C2' B3' B7' -113.5(6)
C1' C2' B3' B7' 140.2(5)
B11' C2' B3' B7' 37.2(5)
B6' C2' B3' B7' 105.9(6)
C4' C2' B3' B4' 143.4(6)
C1' C2' B3' B4' 37.1(4)
B11' C2' B3' B4' -65.9(6)
B7' C2' B3' B4' -103.1(5)
B6' C2' B3' B4' 2.7(7)
C4' C2' B3' B8' -152.4(5)
C1' C2' B3' B8' 101.2(5)
B11' C2' B3' B8' -1.7(6)
B7' C2' B3' B8' -39.0(4)
B6' C2' B3' B8' 66.9(6)
C3' C1' B4' B3' -108.7(6)
C2' C1' B4' B3' 37.9(5)
B5' C1' B4' B3' 139.8(5)
B6' C1' B4' B3' 102.9(5)
C3' C1' B4' B9' 151.3(5)
C2' C1' B4' B9' -62.1(5)
B3' C1' B4' B9' -100.1(5)
B5' C1' B4' B9' 39.7(4)
B6' C1' B4' B9' 2.9(6)
C3' C1' B4' B5' 111.6(6)
C2' C1' B4' B5' -101.8(5)
B3' C1' B4' B5' -139.8(5)
B6' C1' B4' B5' -36.8(4)
C3' C1' B4' B8' -146.7(5)
C2' C1' B4' B8' -0.1(6)
B3' C1' B4' B8' -38.0(5)
B5' C1' B4' B8' 101.7(5)
B6' C1' B4' B8' 64.9(5)
C2' B3' B4' C1' -37.0(4)
B7' B3' B4' C1' -100.2(6)
B8' B3' B4' C1' -136.8(5)
C1' B3' B4' B9' 97.5(5)
C2' B3' B4' B9' 60.5(6)
B7' B3' B4' B9' -2.8(6)
B8' B3' B4' B9' -39.3(4)
C1' B3' B4' B5' 34.7(4)
C2' B3' B4' B5' -2.3(6)
B7' B3' B4' B5' -65.5(6)
B8' B3' B4' B5' -102.1(5)
C1' B3' B4' B8' 136.8(5)
C2' B3' B4' B8' 99.9(6)
B7' B3' B4' B8' 36.6(5)
C3' C1' B5' B6' 107.2(6)
C2' C1' B5' B6' -37.2(4)
B3' C1' B5' B6' -102.4(6)
B4' C1' B5' B6' -140.7(5)
C3' C1' B5' B9' -151.7(6)
C2' C1' B5' B9' 63.9(5)
B3' C1' B5' B9' -1.2(7)
B4' C1' B5' B9' -39.5(4)
B6' C1' B5' B9' 101.1(5)
C3' C1' B5' B4' -112.2(7)
C2' C1' B5' B4' 103.5(5)
B3' C1' B5' B4' 38.3(5)
B6' C1' B5' B4' 140.7(5)
C3' C1' B5' B10' 146.4(6)
C2' C1' B5' B10' 2.0(6)
B3' C1' B5' B10' -63.2(6)
B4' C1' B5' B10' -101.4(5)
B6' C1' B5' B10' 39.2(4)
B3' B4' B5' C1' -34.6(4)
B9' B4' B5' C1' -134.6(5)
B8' B4' B5' C1' -97.6(5)
C1' B4' B5' B6' 35.7(4)
B3' B4' B5' B6' 1.1(6)
B9' B4' B5' B6' -98.9(5)
B8' B4' B5' B6' -61.9(6)
C1' B4' B5' B9' 134.6(5)
B3' B4' B5' B9' 100.0(5)
B8' B4' B5' B9' 37.0(4)
C1' B4' B5' B10' 99.1(5)
B3' B4' B5' B10' 64.5(6)
B9' B4' B5' B10' -35.4(4)
B8' B4' B5' B10' 1.5(6)
C4' C2' B6' C1' -104.9(7)
B3' C2' B6' C1' 33.7(5)
B11' C2' B6' C1' 139.1(5)
B7' C2' B6' C1' 101.5(6)
C4' C2' B6' B5' -140.6(7)
C1' C2' B6' B5' -35.7(4)
B3' C2' B6' B5' -2.0(7)
B11' C2' B6' B5' 103.5(5)
B7' C2' B6' B5' 65.8(7)
C4' C2' B6' B10' 154.9(7)
C1' C2' B6' B10' -100.2(5)
B3' C2' B6' B10' -66.6(6)
B11' C2' B6' B10' 38.9(5)
B7' C2' B6' B10' 1.2(7)
C4' C2' B6' B11' 115.9(8)
C1' C2' B6' B11' -139.1(5)
B3' C2' B6' B11' -105.5(6)
B7' C2' B6' B11' -37.7(5)
C3' C1' B6' C2' 109.2(6)
B3' C1' B6' C2' -33.7(4)
B5' C1' B6' C2' -138.8(4)
B4' C1' B6' C2' -101.2(5)
C3' C1' B6' B5' -112.0(6)
C2' C1' B6' B5' 138.8(4)
B3' C1' B6' B5' 105.1(5)
B4' C1' B6' B5' 37.6(4)
C3' C1' B6' B10' -152.1(5)
C2' C1' B6' B10' 98.6(5)
B3' C1' B6' B10' 65.0(6)
B5' C1' B6' B10' -40.2(4)
B4' C1' B6' B10' -2.6(6)
C3' C1' B6' B11' 144.6(6)
C2' C1' B6' B11' 35.3(4)
B3' C1' B6' B11' 1.7(6)
B5' C1' B6' B11' -103.5(5)
B4' C1' B6' B11' -65.9(6)
C1' B5' B6' C2' 35.5(4)
B9' B5' B6' C2' -62.5(6)
B4' B5' B6' C2' 0.5(6)
B10' B5' B6' C2' -100.0(5)
B9' B5' B6' C1' -98.0(5)
B4' B5' B6' C1' -35.0(4)
B10' B5' B6' C1' -135.6(4)
C1' B5' B6' B10' 135.6(4)
B9' B5' B6' B10' 37.6(4)
B4' B5' B6' B10' 100.5(5)
C1' B5' B6' B11' 96.9(5)
B9' B5' B6' B11' -1.1(7)
B4' B5' B6' B11' 61.9(6)
B10' B5' B6' B11' -38.7(5)
C4' C2' B7' B3' 103.5(8)
C1' C2' B7' B3' -36.2(5)
B11' C2' B7' B3' -141.1(5)
B6' C2' B7' B3' -103.3(6)
C4' C2' B7' B11' -115.4(8)
C1' C2' B7' B11' 104.9(5)
B3' C2' B7' B11' 141.1(5)
B6' C2' B7' B11' 37.8(5)
C4' C2' B7' B8' 142.3(7)
C1' C2' B7' B8' 2.6(7)
B3' C2' B7' B8' 38.8(5)
B11' C2' B7' B8' -102.3(6)
B6' C2' B7' B8' -64.5(7)
C4' C2' B7' B12' -153.9(7)
C1' C2' B7' B12' 66.4(7)
B3' C2' B7' B12' 102.6(5)
B11' C2' B7' B12' -38.5(5)
B6' C2' B7' B12' -0.7(7)
C1' B3' B7' C2' 35.6(4)
B4' B3' B7' C2' 99.5(5)
B8' B3' B7' C2' 136.2(5)
C1' B3' B7' B11' 1.5(6)
C2' B3' B7' B11' -34.1(5)
B4' B3' B7' B11' 65.4(6)
B8' B3' B7' B11' 102.2(5)
C1' B3' B7' B8' -100.6(5)
C2' B3' B7' B8' -136.2(5)
B4' B3' B7' B8' -36.8(4)
C1' B3' B7' B12' -61.5(6)
C2' B3' B7' B12' -97.1(5)
B4' B3' B7' B12' 2.4(6)
B8' B3' B7' B12' 39.2(4)
C2' B7' B8' B9' 60.3(6)
B3' B7' B8' B9' 98.2(5)
B11' B7' B8' B9' -1.3(6)
B12' B7' B8' B9' -38.7(4)
C2' B7' B8' B3' -37.9(5)
B11' B7' B8' B3' -99.5(5)
B12' B7' B8' B3' -136.9(5)
C2' B7' B8' B4' -2.6(7)
B3' B7' B8' B4' 35.3(4)
B11' B7' B8' B4' -64.2(6)
B12' B7' B8' B4' -101.5(5)
C2' B7' B8' B12' 99.0(5)
B3' B7' B8' B12' 136.9(5)
B11' B7' B8' B12' 37.4(5)
C1' B3' B8' B9' 0.7(7)
C2' B3' B8' B9' -62.1(6)
B7' B3' B8' B9' -100.7(5)
B4' B3' B8' B9' 39.2(4)
C1' B3' B8' B7' 101.4(6)
C2' B3' B8' B7' 38.5(5)
B4' B3' B8' B7' 139.9(5)
C1' B3' B8' B4' -38.5(5)
C2' B3' B8' B4' -101.4(5)
B7' B3' B8' B4' -139.9(5)
C1' B3' B8' B12' 63.6(6)
C2' B3' B8' B12' 0.8(6)
B7' B3' B8' B12' -37.8(4)
B4' B3' B8' B12' 102.1(5)
C1' B4' B8' B9' -98.1(5)
B3' B4' B8' B9' -135.1(5)
B5' B4' B8' B9' -37.2(4)
C1' B4' B8' B7' 1.6(6)
B3' B4' B8' B7' -35.4(5)
B9' B4' B8' B7' 99.8(5)
B5' B4' B8' B7' 62.6(6)
C1' B4' B8' B3' 37.0(4)
B9' B4' B8' B3' 135.1(5)
B5' B4' B8' B3' 98.0(5)
C1' B4' B8' B12' -61.1(5)
B3' B4' B8' B12' -98.1(5)
B9' B4' B8' B12' 37.0(4)
B5' B4' B8' B12' -0.2(6)
B7' B8' B9' B4' -100.6(5)
B3' B8' B9' B4' -38.9(5)
B12' B8' B9' B4' -138.9(5)
B7' B8' B9' B10' 1.9(6)
B3' B8' B9' B10' 63.6(6)
B4' B8' B9' B10' 102.5(5)
B12' B8' B9' B10' -36.4(4)
B7' B8' B9' B5' -63.2(6)
B3' B8' B9' B5' -1.5(6)
B4' B8' B9' B5' 37.4(4)
B12' B8' B9' B5' -101.5(5)
B7' B8' B9' B12' 38.3(4)
B3' B8' B9' B12' 100.0(5)
B4' B8' B9' B12' 138.9(5)
B7' B8' B9' S2 147.7(4)
B3' B8' B9' S2 -150.6(4)
B4' B8' B9' S2 -111.7(5)
B12' B8' B9' S2 109.4(5)
C1' B4' B9' B8' 99.8(5)
B3' B4' B9' B8' 39.5(4)
B5' B4' B9' B8' 138.5(5)
C1' B4' B9' B10' -2.1(6)
B3' B4' B9' B10' -62.3(5)
B5' B4' B9' B10' 36.6(4)
B8' B4' B9' B10' -101.9(5)
C1' B4' B9' B5' -38.7(4)
B3' B4' B9' B5' -99.0(5)
B8' B4' B9' B5' -138.5(5)
C1' B4' B9' B12' 62.3(5)
B3' B4' B9' B12' 2.1(5)
B5' B4' B9' B12' 101.1(5)
B8' B4' B9' B12' -37.4(4)
C1' B4' B9' S2 -150.7(4)
B3' B4' B9' S2 149.0(4)
B5' B4' B9' S2 -112.0(5)
B8' B4' B9' S2 109.5(5)
C1' B5' B9' B8' 1.7(6)
B6' B5' B9' B8' 64.8(6)
B4' B5' B9' B8' -37.6(4)
B10' B5' B9' B8' 102.6(5)
C1' B5' B9' B4' 39.2(4)
B6' B5' B9' B4' 102.4(5)
B10' B5' B9' B4' 140.2(5)
C1' B5' B9' B10' -101.0(5)
B6' B5' B9' B10' -37.8(5)
B4' B5' B9' B10' -140.2(5)
C1' B5' B9' B12' -62.9(5)
B6' B5' B9' B12' 0.3(6)
B4' B5' B9' B12' -102.1(5)
B10' B5' B9' B12' 38.0(4)
C1' B5' B9' S2 150.0(4)
B6' B5' B9' S2 -146.8(5)
B4' B5' B9' S2 110.8(5)
B10' B5' B9' S2 -109.1(5)
C19 S2 B9' B8' 179.9(4)
Pt1 S2 B9' B8' 67.3(5)
C19 S2 B9' B4' 107.7(4)
Pt1 S2 B9' B4' -4.8(4)
C19 S2 B9' B10' -37.8(4)
Pt1 S2 B9' B10' -150.4(3)
C19 S2 B9' B5' 35.1(5)
Pt1 S2 B9' B5' -77.5(5)
C19 S2 B9' B12' -108.6(4)
Pt1 S2 B9' B12' 138.8(4)
C2' B6' B10' B9' 62.0(6)
C1' B6' B10' B9' 1.1(6)
B5' B6' B10' B9' -37.5(4)
B11' B6' B10' B9' 99.9(5)
C2' B6' B10' B11' -37.9(5)
C1' B6' B10' B11' -98.8(5)
B5' B6' B10' B11' -137.4(5)
C2' B6' B10' B12' -1.3(6)
C1' B6' B10' B12' -62.2(5)
B5' B6' B10' B12' -100.8(5)
B11' B6' B10' B12' 36.6(5)
C2' B6' B10' B5' 99.5(5)
C1' B6' B10' B5' 38.6(4)
B11' B6' B10' B5' 137.4(5)
B8' B9' B10' B6' -64.2(5)
B4' B9' B10' B6' 0.6(6)
B5' B9' B10' B6' 36.9(4)
B12' B9' B10' B6' -100.9(5)
S2 B9' B10' B6' 149.9(4)
B8' B9' B10' B11' -1.7(6)
B4' B9' B10' B11' 63.2(5)
B5' B9' B10' B11' 99.5(5)
B12' B9' B10' B11' -38.3(4)
S2 B9' B10' B11' -147.6(4)
B8' B9' B10' B12' 36.6(4)
B4' B9' B10' B12' 101.5(5)
B5' B9' B10' B12' 137.8(5)
S2 B9' B10' B12' -109.3(5)
B8' B9' B10' B5' -101.1(5)
B4' B9' B10' B5' -36.3(4)
B12' B9' B10' B5' -137.8(5)
S2 B9' B10' B5' 113.0(5)
C1' B5' B10' B6' -39.5(4)
B9' B5' B10' B6' -137.3(5)
B4' B5' B10' B6' -101.7(5)
C1' B5' B10' B9' 97.7(5)
B6' B5' B10' B9' 137.3(5)
B4' B5' B10' B9' 35.6(4)
C1' B5' B10' B11' -2.0(6)
B6' B5' B10' B11' 37.5(4)
B9' B5' B10' B11' -99.7(5)
B4' B5' B10' B11' -64.2(5)
C1' B5' B10' B12' 59.9(6)
B6' B5' B10' B12' 99.4(5)
B9' B5' B10' B12' -37.9(4)
B4' B5' B10' B12' -2.3(6)
C4' C2' B11' B12' 149.4(6)
C1' C2' B11' B12' -63.4(6)
B3' C2' B11' B12' 2.0(6)
B7' C2' B11' B12' 39.0(4)
B6' C2' B11' B12' -101.8(5)
C4' C2' B11' B7' 110.4(7)
C1' C2' B11' B7' -102.4(5)
B3' C2' B11' B7' -37.0(5)
B6' C2' B11' B7' -140.8(5)
C4' C2' B11' B6' -108.7(7)
C1' C2' B11' B6' 38.4(5)
B3' C2' B11' B6' 103.8(5)
B7' C2' B11' B6' 140.8(5)
C4' C2' B11' B10' -147.2(6)
C1' C2' B11' B10' 0.0(6)
B3' C2' B11' B10' 65.3(6)
B7' C2' B11' B10' 102.4(5)
B6' C2' B11' B10' -38.5(4)
B3' B7' B11' C2' 34.1(5)
B8' B7' B11' C2' 98.0(5)
B12' B7' B11' C2' 136.0(5)
C2' B7' B11' B12' -136.0(5)
B3' B7' B11' B12' -101.9(5)
B8' B7' B11' B12' -38.0(5)
C2' B7' B11' B6' -34.6(4)
B3' B7' B11' B6' -0.5(6)
B8' B7' B11' B6' 63.4(6)
B12' B7' B11' B6' 101.4(5)
C2' B7' B11' B10' -97.6(5)
B3' B7' B11' B10' -63.5(6)
B8' B7' B11' B10' 0.3(6)
B12' B7' B11' B10' 38.3(4)
C1' B6' B11' C2' -35.3(4)
B5' B6' B11' C2' -96.8(6)
B10' B6' B11' C2' -136.1(5)
C2' B6' B11' B12' 98.4(6)
C1' B6' B11' B12' 63.1(6)
B5' B6' B11' B12' 1.6(7)
B10' B6' B11' B12' -37.7(5)
C2' B6' B11' B7' 34.6(4)
C1' B6' B11' B7' -0.7(6)
B5' B6' B11' B7' -62.2(6)
B10' B6' B11' B7' -101.4(5)
C2' B6' B11' B10' 136.1(5)
C1' B6' B11' B10' 100.8(5)
B5' B6' B11' B10' 39.2(5)
B6' B10' B11' C2' 38.1(4)
B9' B10' B11' C2' -61.1(5)
B12' B10' B11' C2' -100.1(5)
B5' B10' B11' C2' 1.3(6)
B6' B10' B11' B12' 138.2(5)
B9' B10' B11' B12' 39.0(4)
B5' B10' B11' B12' 101.4(5)
B6' B10' B11' B7' 100.0(6)
B9' B10' B11' B7' 0.8(6)
B12' B10' B11' B7' -38.2(4)
B5' B10' B11' B7' 63.2(5)
B9' B10' B11' B6' -99.2(5)
B12' B10' B11' B6' -138.2(5)
B5' B10' B11' B6' -36.9(4)
C2' B11' B12' B7' -38.3(4)
B6' B11' B12' B7' -100.3(6)
B10' B11' B12' B7' -137.5(5)
C2' B11' B12' B10' 99.2(5)
B7' B11' B12' B10' 137.5(5)
B6' B11' B12' B10' 37.2(5)
C2' B11' B12' B9' 60.6(6)
B7' B11' B12' B9' 98.9(5)
B6' B11' B12' B9' -1.3(6)
B10' B11' B12' B9' -38.6(4)
C2' B11' B12' B8' -1.4(6)
B7' B11' B12' B8' 37.0(4)
B6' B11' B12' B8' -63.3(6)
B10' B11' B12' B8' -100.6(5)
C2' B7' B12' B11' 38.0(5)
B3' B7' B12' B11' 99.4(5)
B8' B7' B12' B11' 138.2(5)
C2' B7' B12' B10' -0.2(7)
B3' B7' B12' B10' 61.3(6)
B11' B7' B12' B10' -38.1(5)
B8' B7' B12' B10' 100.1(5)
C2' B7' B12' B9' -62.5(6)
B3' B7' B12' B9' -1.0(6)
B11' B7' B12' B9' -100.4(5)
B8' B7' B12' B9' 37.8(4)
C2' B7' B12' B8' -100.3(5)
B3' B7' B12' B8' -38.9(4)
B11' B7' B12' B8' -138.2(5)
B6' B10' B12' B11' -37.0(5)
B9' B10' B12' B11' -136.0(5)
B5' B10' B12' B11' -98.5(5)
B6' B10' B12' B7' 0.9(6)
B9' B10' B12' B7' -98.1(5)
B11' B10' B12' B7' 37.9(5)
B5' B10' B12' B7' -60.6(6)
B6' B10' B12' B9' 99.0(5)
B11' B10' B12' B9' 136.0(5)
B5' B10' B12' B9' 37.5(4)
B6' B10' B12' B8' 63.6(6)
B9' B10' B12' B8' -35.4(4)
B11' B10' B12' B8' 100.7(5)
B5' B10' B12' B8' 2.1(6)
B8' B9' B12' B11' -100.8(5)
B4' B9' B12' B11' -63.5(5)
B10' B9' B12' B11' 39.1(5)
B5' B9' B12' B11' 0.7(6)
S2 B9' B12' B11' 148.8(4)
B8' B9' B12' B7' -38.0(4)
B4' B9' B12' B7' -0.7(6)
B10' B9' B12' B7' 101.9(5)
B5' B9' B12' B7' 63.5(5)
S2 B9' B12' B7' -148.4(4)
B8' B9' B12' B10' -139.9(5)
B4' B9' B12' B10' -102.5(5)
B5' B9' B12' B10' -38.4(4)
S2 B9' B12' B10' 109.8(5)
B4' B9' B12' B8' 37.4(4)
B10' B9' B12' B8' 139.9(5)
B5' B9' B12' B8' 101.5(5)
S2 B9' B12' B8' -110.3(5)
B9' B8' B12' B11' 99.2(5)
B7' B8' B12' B11' -37.2(4)
B3' B8' B12' B11' 0.4(6)
B4' B8' B12' B11' 62.5(6)
B9' B8' B12' B7' 136.5(4)
B3' B8' B12' B7' 37.6(4)
B4' B8' B12' B7' 99.7(5)
B9' B8' B12' B10' 35.5(4)
B7' B8' B12' B10' -100.9(5)
B3' B8' B12' B10' -63.3(6)
B4' B8' B12' B10' -1.2(6)
B7' B8' B12' B9' -136.5(4)
B3' B8' B12' B9' -98.8(5)
B4' B8' B12' B9' -36.8(4)
C43 C41 B43 C42 -110.8(7)
B44 C41 B43 C42 137.7(6)
B45 C41 B43 C42 98.8(6)
B46 C41 B43 C42 32.4(5)
C43 C41 B43 B48 148.8(6)
C42 C41 B43 B48 -100.4(7)
B44 C41 B43 B48 37.3(6)
B45 C41 B43 B48 -1.6(8)
B46 C41 B43 B48 -68.0(7)
C43 C41 B43 B47 -144.1(6)
C42 C41 B43 B47 -33.2(5)
B44 C41 B43 B47 104.5(6)
B45 C41 B43 B47 65.6(7)
B46 C41 B43 B47 -0.8(7)
C43 C41 B43 B44 111.4(7)
C42 C41 B43 B44 -137.7(6)
B45 C41 B43 B44 -38.9(6)
B46 C41 B43 B44 -105.4(6)
C44 C42 B43 C41 108.3(7)
B47 C42 B43 C41 -140.6(5)
B51 C42 B43 C41 -103.2(6)
B46 C42 B43 C41 -33.7(6)
C44 C42 B43 B48 -151.0(7)
B47 C42 B43 B48 -39.8(5)
C41 C42 B43 B48 100.7(6)
B51 C42 B43 B48 -2.5(8)
B46 C42 B43 B48 67.0(8)
C44 C42 B43 B47 -111.1(8)
C41 C42 B43 B47 140.6(5)
B51 C42 B43 B47 37.3(6)
B46 C42 B43 B47 106.8(6)
C44 C42 B43 B44 145.3(7)
B47 C42 B43 B44 -103.6(6)
C41 C42 B43 B44 37.0(5)
B51 C42 B43 B44 -66.2(8)
B46 C42 B43 B44 3.3(8)
C43 C41 B44 B49 148.4(6)
B43 C41 B44 B49 -101.1(6)
C42 C41 B44 B49 -61.2(7)
B45 C41 B44 B49 38.8(5)
B46 C41 B44 B49 4.0(7)
C43 C41 B44 B43 -110.5(8)
C42 C41 B44 B43 39.9(6)
B45 C41 B44 B43 139.9(6)
B46 C41 B44 B43 105.1(6)
C43 C41 B44 B48 -146.5(7)
B43 C41 B44 B48 -36.0(5)
C42 C41 B44 B48 3.9(7)
B45 C41 B44 B48 103.8(6)
B46 C41 B44 B48 69.1(7)
C43 C41 B44 B45 109.7(7)
B43 C41 B44 B45 -139.9(6)
C42 C41 B44 B45 -100.0(6)
B46 C41 B44 B45 -34.8(5)
C42 B43 B44 C41 -37.2(6)
B48 B43 B44 C41 -138.5(7)
B47 B43 B44 C41 -96.5(8)
C41 B43 B44 B49 96.1(6)
C42 B43 B44 B49 59.0(8)
B48 B43 B44 B49 -42.4(6)
B47 B43 B44 B49 -0.4(10)
C41 B43 B44 B48 138.5(7)
C42 B43 B44 B48 101.3(7)
B47 B43 B44 B48 42.0(7)
C41 B43 B44 B45 35.7(5)
C42 B43 B44 B45 -1.5(8)
B48 B43 B44 B45 -102.8(7)
B47 B43 B44 B45 -60.9(9)
C43 C41 B45 B49 -151.2(7)
B43 C41 B45 B49 -0.7(8)
C42 C41 B45 B49 66.2(7)
B44 C41 B45 B49 -39.9(5)
B46 C41 B45 B49 102.9(6)
C43 C41 B45 B46 105.9(8)
B43 C41 B45 B46 -103.6(7)
C42 C41 B45 B46 -36.7(6)
B44 C41 B45 B46 -142.8(6)
C43 C41 B45 B44 -111.2(7)
B43 C41 B45 B44 39.3(6)
C42 C41 B45 B44 106.1(7)
B46 C41 B45 B44 142.8(6)
C43 C41 B45 B50 145.5(7)
B43 C41 B45 B50 -64.0(8)
C42 C41 B45 B50 2.9(8)
B44 C41 B45 B50 -103.2(6)
B46 C41 B45 B50 39.6(6)
C41 B44 B45 B49 134.0(5)
B43 B44 B45 B49 99.5(6)
B48 B44 B45 B49 37.2(5)
B49 B44 B45 C41 -134.0(5)
B43 B44 B45 C41 -34.5(5)
B48 B44 B45 C41 -96.8(6)
C41 B44 B45 B46 33.8(5)
B49 B44 B45 B46 -100.1(6)
B43 B44 B45 B46 -0.6(7)
B48 B44 B45 B46 -62.9(7)
C41 B44 B45 B50 97.1(5)
B49 B44 B45 B50 -36.9(5)
B43 B44 B45 B50 62.6(7)
B48 B44 B45 B50 0.4(7)
C44 C42 B46 B50 149.9(6)
B47 C42 B46 B50 2.7(9)
C41 C42 B46 B50 -99.2(6)
B51 C42 B46 B50 39.6(6)
B43 C42 B46 B50 -67.2(8)
C44 C42 B46 B45 -146.6(6)
B47 C42 B46 B45 66.2(8)
C41 C42 B46 B45 -35.6(5)
B51 C42 B46 B45 103.2(6)
B43 C42 B46 B45 -3.6(8)
C44 C42 B46 B51 110.2(8)
B47 C42 B46 B51 -37.0(7)
C41 C42 B46 B51 -138.8(6)
B43 C42 B46 B51 -106.8(7)
C44 C42 B46 C41 -111.0(7)
B47 C42 B46 C41 101.8(7)
B51 C42 B46 C41 138.8(6)
B43 C42 B46 C41 32.0(6)
B49 B45 B46 C42 -61.1(7)
C41 B45 B46 C42 34.8(5)
B44 B45 B46 C42 2.5(7)
B50 B45 B46 C42 -99.9(6)
B49 B45 B46 B50 38.8(6)
C41 B45 B46 B50 134.7(6)
B44 B45 B46 B50 102.4(6)
B49 B45 B46 B51 -0.8(8)
C41 B45 B46 B51 95.2(7)
B44 B45 B46 B51 62.9(7)
B50 B45 B46 B51 -39.6(6)
B49 B45 B46 C41 -95.9(6)
B44 B45 B46 C41 -32.3(5)
B50 B45 B46 C41 -134.7(6)
C43 C41 B46 C42 111.1(7)
B43 C41 B46 C42 -33.3(6)
B44 C41 B46 C42 -103.2(6)
B45 C41 B46 C42 -138.9(6)
C43 C41 B46 B50 -150.3(6)
B43 C41 B46 B50 65.4(6)
C42 C41 B46 B50 98.6(6)
B44 C41 B46 B50 -4.5(7)
B45 C41 B46 B50 -40.3(5)
C43 C41 B46 B45 -110.0(7)
B43 C41 B46 B45 105.7(6)
C42 C41 B46 B45 138.9(6)
B44 C41 B46 B45 35.8(5)
C43 C41 B46 B51 146.1(6)
B43 C41 B46 B51 1.7(7)
C42 C41 B46 B51 35.0(5)
B44 C41 B46 B51 -68.2(6)
B45 C41 B46 B51 -104.0(6)
C44 C42 B47 B51 -109.0(8)
C41 C42 B47 B51 106.2(6)
B43 C42 B47 B51 141.6(5)
B46 C42 B47 B51 37.1(6)
C44 C42 B47 B43 109.5(8)
C41 C42 B47 B43 -35.4(5)
B51 C42 B47 B43 -141.6(5)
B46 C42 B47 B43 -104.5(7)
C44 C42 B47 B52 -149.3(7)
C41 C42 B47 B52 65.9(8)
B51 C42 B47 B52 -40.3(6)
B43 C42 B47 B52 101.3(6)
B46 C42 B47 B52 -3.2(9)
C44 C42 B47 B48 146.0(7)
C41 C42 B47 B48 1.2(8)
B51 C42 B47 B48 -105.1(6)
B43 C42 B47 B48 36.5(5)
B46 C42 B47 B48 -68.0(8)
C41 B43 B47 C42 34.6(5)
B48 B43 B47 C42 137.2(6)
B44 B43 B47 C42 96.9(7)
C41 B43 B47 B51 -0.4(8)
C42 B43 B47 B51 -35.1(6)
B48 B43 B47 B51 102.2(7)
B44 B43 B47 B51 61.8(9)
C41 B43 B47 B52 -65.2(8)
C42 B43 B47 B52 -99.8(7)
B48 B43 B47 B52 37.4(7)
B44 B43 B47 B52 -3.0(10)
C41 B43 B47 B48 -102.6(6)
C42 B43 B47 B48 -137.2(6)
B44 B43 B47 B48 -40.4(7)
C41 B43 B48 B44 -36.7(6)
C42 B43 B48 B44 -99.5(7)
B47 B43 B48 B44 -135.7(7)
C41 B43 B48 B49 3.0(8)
C42 B43 B48 B49 -59.7(7)
B47 B43 B48 B49 -96.0(6)
B44 B43 B48 B49 39.7(5)
C41 B43 B48 B47 99.1(7)
C42 B43 B48 B47 36.3(5)
B44 B43 B48 B47 135.7(7)
C41 B43 B48 B52 63.9(7)
C42 B43 B48 B52 1.1(7)
B47 B43 B48 B52 -35.2(5)
B44 B43 B48 B52 100.5(6)
C41 B44 B48 B43 35.3(6)
B49 B44 B48 B43 133.5(7)
B45 B44 B48 B43 98.4(7)
C41 B44 B48 B49 -98.2(6)
B43 B44 B48 B49 -133.5(7)
B45 B44 B48 B49 -35.1(5)
C41 B44 B48 B47 -3.0(7)
B49 B44 B48 B47 95.2(6)
B43 B44 B48 B47 -38.2(6)
B45 B44 B48 B47 60.1(6)
C41 B44 B48 B52 -63.4(6)
B49 B44 B48 B52 34.8(5)
B43 B44 B48 B52 -98.7(7)
B45 B44 B48 B52 -0.3(7)
C42 B47 B48 B43 -38.0(6)
B51 B47 B48 B43 -101.5(8)
B52 B47 B48 B43 -139.0(7)
C42 B47 B48 B44 1.2(8)
B51 B47 B48 B44 -62.4(7)
B43 B47 B48 B44 39.1(6)
B52 B47 B48 B44 -99.8(6)
C42 B47 B48 B49 61.5(7)
B51 B47 B48 B49 -2.0(8)
B43 B47 B48 B49 99.5(7)
B52 B47 B48 B49 -39.4(5)
C42 B47 B48 B52 101.0(7)
B51 B47 B48 B52 37.4(6)
B43 B47 B48 B52 139.0(7)
C41 B45 B49 B44 38.4(5)
B46 B45 B49 B44 101.7(6)
B50 B45 B49 B44 139.8(5)
C41 B45 B49 B50 -101.4(5)
B46 B45 B49 B50 -38.1(5)
B44 B45 B49 B50 -139.8(5)
C41 B45 B49 B52 -63.8(7)
B46 B45 B49 B52 -0.5(8)
B44 B45 B49 B52 -102.2(5)
B50 B45 B49 B52 37.6(5)
C41 B45 B49 B48 2.6(7)
B46 B45 B49 B48 65.9(7)
B44 B45 B49 B48 -35.7(5)
B50 B45 B49 B48 104.0(6)
C41 B45 B49 S3 146.9(5)
B46 B45 B49 S3 -149.8(6)
B44 B45 B49 S3 108.5(6)
B50 B45 B49 S3 -111.7(6)
C41 B44 B49 B45 -40.0(5)
B43 B44 B49 B45 -99.5(7)
B48 B44 B49 B45 -140.0(6)
C41 B44 B49 B50 -2.1(6)
B43 B44 B49 B50 -61.6(7)
B48 B44 B49 B50 -102.1(6)
B45 B44 B49 B50 37.9(5)
C41 B44 B49 B52 63.1(7)
B43 B44 B49 B52 3.6(8)
B48 B44 B49 B52 -36.9(6)
B45 B44 B49 B52 103.1(6)
C41 B44 B49 B48 100.0(6)
B43 B44 B49 B48 40.5(6)
B45 B44 B49 B48 140.0(6)
C41 B44 B49 S3 -156.0(5)
B43 B44 B49 S3 144.5(6)
B48 B44 B49 S3 104.0(6)
B45 B44 B49 S3 -115.9(5)
B43 B48 B49 B45 -3.6(8)
B44 B48 B49 B45 37.1(6)
B47 B48 B49 B45 -63.9(7)
B52 B48 B49 B45 -103.0(6)
B43 B48 B49 B44 -40.7(6)
B47 B48 B49 B44 -101.1(6)
B52 B48 B49 B44 -140.1(6)
B43 B48 B49 B50 63.0(7)
B44 B48 B49 B50 103.7(6)
B47 B48 B49 B50 2.7(7)
B52 B48 B49 B50 -36.4(5)
B43 B48 B49 B52 99.4(6)
B44 B48 B49 B52 140.1(6)
B47 B48 B49 B52 39.1(5)
B43 B48 B49 S3 -151.3(5)
B44 B48 B49 S3 -110.6(6)
B47 B48 B49 S3 148.4(5)
B52 B48 B49 S3 109.3(5)
C45 S3 B49 B45 -109.9(6)
Pt2 S3 B49 B45 5.6(7)
C45 S3 B49 B44 -34.9(6)
Pt2 S3 B49 B44 80.6(5)
C45 S3 B49 B50 174.0(5)
Pt2 S3 B49 B50 -70.5(5)
C45 S3 B49 B52 102.9(5)
Pt2 S3 B49 B52 -141.6(4)
C45 S3 B49 B48 32.4(5)
Pt2 S3 B49 B48 148.0(4)
C42 B46 B50 B49 62.4(6)
B45 B46 B50 B49 -36.4(5)
B51 B46 B50 B49 100.2(6)
C41 B46 B50 B49 2.9(6)
C42 B46 B50 B45 98.7(7)
B51 B46 B50 B45 136.6(7)
C41 B46 B50 B45 39.2(5)
C42 B46 B50 B51 -37.9(6)
B45 B46 B50 B51 -136.6(7)
C41 B46 B50 B51 -97.4(6)
C42 B46 B50 B52 -0.9(7)
B45 B46 B50 B52 -99.6(6)
B51 B46 B50 B52 37.0(6)
C41 B46 B50 B52 -60.4(6)
B45 B49 B50 B46 37.5(5)
B44 B49 B50 B46 -0.6(6)
B52 B49 B50 B46 -101.4(5)
B48 B49 B50 B46 -64.4(6)
S3 B49 B50 B46 152.5(5)
B44 B49 B50 B45 -38.0(5)
B52 B49 B50 B45 -138.8(5)
B48 B49 B50 B45 -101.8(6)
S3 B49 B50 B45 115.0(6)
B45 B49 B50 B51 99.5(6)
B44 B49 B50 B51 61.5(6)
B52 B49 B50 B51 -39.3(5)
B48 B49 B50 B51 -2.3(7)
S3 B49 B50 B51 -145.5(5)
B45 B49 B50 B52 138.8(5)
B44 B49 B50 B52 100.8(5)
B48 B49 B50 B52 37.0(5)
S3 B49 B50 B52 -106.1(6)
B49 B45 B50 B46 -136.9(6)
C41 B45 B50 B46 -40.3(6)
B44 B45 B50 B46 -100.4(6)
C41 B45 B50 B49 96.6(6)
B46 B45 B50 B49 136.9(6)
B44 B45 B50 B49 36.5(5)
B49 B45 B50 B51 -98.8(6)
C41 B45 B50 B51 -2.1(8)
B46 B45 B50 B51 38.2(6)
B44 B45 B50 B51 -62.3(7)
B49 B45 B50 B52 -36.8(5)
C41 B45 B50 B52 59.9(7)
B46 B45 B50 B52 100.2(6)
B44 B45 B50 B52 -0.3(6)
C44 C42 B51 B47 110.9(8)
C41 C42 B51 B47 -102.1(7)
B43 C42 B51 B47 -37.6(6)
B46 C42 B51 B47 -141.9(6)
C44 C42 B51 B46 -107.1(9)
B47 C42 B51 B46 141.9(6)
C41 C42 B51 B46 39.8(7)
B43 C42 B51 B46 104.4(6)
C44 C42 B51 B52 151.3(7)
B47 C42 B51 B52 40.3(5)
C41 C42 B51 B52 -61.8(8)
B43 C42 B51 B52 2.8(8)
B46 C42 B51 B52 -101.6(6)
C44 C42 B51 B50 -145.7(7)
B47 C42 B51 B50 103.4(6)
C41 C42 B51 B50 1.3(9)
B43 C42 B51 B50 65.8(8)
B46 C42 B51 B50 -38.6(6)
B43 B47 B51 C42 35.3(5)
B52 B47 B51 C42 134.9(5)
B48 B47 B51 C42 97.0(6)
C42 B47 B51 B46 -33.8(5)
B43 B47 B51 B46 1.5(8)
B52 B47 B51 B46 101.1(6)
B48 B47 B51 B46 63.3(8)
C42 B47 B51 B52 -134.9(5)
B43 B47 B51 B52 -99.6(6)
B48 B47 B51 B52 -37.8(6)
C42 B47 B51 B50 -96.3(6)
B43 B47 B51 B50 -61.1(8)
B52 B47 B51 B50 38.5(5)
B48 B47 B51 B50 0.7(8)
B50 B46 B51 C42 -135.6(7)
B45 B46 B51 C42 -96.1(7)
C41 B46 B51 C42 -34.7(5)
C42 B46 B51 B47 32.9(6)
B50 B46 B51 B47 -102.7(7)
B45 B46 B51 B47 -63.3(7)
C41 B46 B51 B47 -1.9(7)
C42 B46 B51 B52 97.9(7)
B50 B46 B51 B52 -37.7(6)
B45 B46 B51 B52 1.7(8)
C41 B46 B51 B52 63.1(7)
C42 B46 B51 B50 135.6(7)
B45 B46 B51 B50 39.5(6)
C41 B46 B51 B50 100.9(6)
B46 B50 B51 C42 38.7(6)
B49 B50 B51 C42 -59.2(7)
B45 B50 B51 C42 0.6(8)
B52 B50 B51 C42 -99.2(7)
B46 B50 B51 B47 98.9(7)
B49 B50 B51 B47 1.0(8)
B45 B50 B51 B47 60.7(8)
B52 B50 B51 B47 -39.1(6)
B49 B50 B51 B46 -97.9(6)
B45 B50 B51 B46 -38.1(6)
B52 B50 B51 B46 -137.9(7)
B46 B50 B51 B52 137.9(7)
B49 B50 B51 B52 40.1(5)
B45 B50 B51 B52 99.8(6)
C42 B51 B52 B47 -38.2(5)
B46 B51 B52 B47 -100.5(7)
B50 B51 B52 B47 -137.5(6)
C42 B51 B52 B50 99.4(6)
B47 B51 B52 B50 137.5(6)
B46 B51 B52 B50 37.1(6)
C42 B51 B52 B49 60.3(6)
B47 B51 B52 B49 98.5(6)
B46 B51 B52 B49 -2.0(8)
B50 B51 B52 B49 -39.0(5)
C42 B51 B52 B48 -1.9(6)
B47 B51 B52 B48 36.3(5)
B46 B51 B52 B48 -64.2(7)
B50 B51 B52 B48 -101.3(5)
C42 B47 B52 B51 40.0(6)
B43 B47 B52 B51 103.8(8)
B48 B47 B52 B51 139.4(6)
C42 B47 B52 B50 2.4(8)
B51 B47 B52 B50 -37.6(5)
B43 B47 B52 B50 66.3(8)
B48 B47 B52 B50 101.8(6)
C42 B47 B52 B49 -58.9(8)
B51 B47 B52 B49 -98.9(6)
B43 B47 B52 B49 4.9(9)
B48 B47 B52 B49 40.5(6)
C42 B47 B52 B48 -99.4(7)
B51 B47 B52 B48 -139.4(6)
B43 B47 B52 B48 -35.6(7)
B46 B50 B52 B51 -37.1(5)
B49 B50 B52 B51 -134.8(6)
B45 B50 B52 B51 -99.6(6)
B46 B50 B52 B47 -0.9(7)
B49 B50 B52 B47 -98.5(6)
B45 B50 B52 B47 -63.3(6)
B51 B50 B52 B47 36.3(6)
B46 B50 B52 B49 97.7(6)
B45 B50 B52 B49 35.2(5)
B51 B50 B52 B49 134.8(6)
B46 B50 B52 B48 62.5(7)
B49 B50 B52 B48 -35.2(5)
B45 B50 B52 B48 0.1(6)
B51 B50 B52 B48 99.7(6)
B45 B49 B52 B51 1.5(7)
B44 B49 B52 B51 -65.1(7)
B50 B49 B52 B51 39.8(5)
B48 B49 B52 B51 -100.8(6)
S3 B49 B52 B51 153.1(5)
B45 B49 B52 B47 61.3(8)
B44 B49 B52 B47 -5.3(8)
B50 B49 B52 B47 99.6(6)
B48 B49 B52 B47 -40.9(6)
S3 B49 B52 B47 -147.0(6)
B45 B49 B52 B50 -38.2(5)
B44 B49 B52 B50 -104.9(6)
B48 B49 B52 B50 -140.5(6)
S3 B49 B52 B50 113.4(6)
B45 B49 B52 B48 102.3(6)
B44 B49 B52 B48 35.6(6)
B50 B49 B52 B48 140.5(6)
S3 B49 B52 B48 -106.1(6)
B43 B48 B52 B51 0.5(6)
B44 B48 B52 B51 63.7(6)
B49 B48 B52 B51 98.4(5)
B47 B48 B52 B51 -35.0(5)
B43 B48 B52 B47 35.5(5)
B44 B48 B52 B47 98.7(6)
B49 B48 B52 B47 133.4(6)
B43 B48 B52 B50 -63.0(6)
B44 B48 B52 B50 0.2(7)
B49 B48 B52 B50 34.9(5)
B47 B48 B52 B50 -98.5(6)
B43 B48 B52 B49 -97.9(6)
B44 B48 B52 B49 -34.7(5)
B47 B48 B52 B49 -133.4(6)
C44' C42' B43' B48' -151.2(7)
B47' C42' B43' B48' -38.4(6)
B46' C42' B43' B48' 68.7(8)
C41' C42' B43' B48' 100.6(6)
B51' C42' B43' B48' 0.5(9)
C44' C42' B43' B44' 145.2(7)
B47' C42' B43' B44' -102.0(6)
B46' C42' B43' B44' 5.1(8)
C41' C42' B43' B44' 37.0(5)
B51' C42' B43' B44' -63.1(9)
C44' C42' B43' C41' 108.2(8)
B47' C42' B43' C41' -139.0(6)
B46' C42' B43' C41' -31.9(6)
B51' C42' B43' C41' -100.1(7)
C44' C42' B43' B47' -112.8(9)
B46' C42' B43' B47' 107.1(6)
C41' C42' B43' B47' 139.0(6)
B51' C42' B43' B47' 39.0(6)
C43' C41' B43' C42' -110.5(8)
B46' C41' B43' C42' 32.8(5)
B45' C41' B43' C42' 101.9(6)
B44' C41' B43' C42' 138.4(5)
C43' C41' B43' B48' 152.1(7)
B46' C41' B43' B48' -64.6(7)
B45' C41' B43' B48' 4.5(7)
C42' C41' B43' B48' -97.4(6)
B44' C41' B43' B48' 41.0(5)
C43' C41' B43' B44' 111.1(8)
B46' C41' B43' B44' -105.6(6)
B45' C41' B43' B44' -36.5(5)
C42' C41' B43' B44' -138.4(5)
C43' C41' B43' B47' -144.6(7)
B46' C41' B43' B47' -1.3(7)
B45' C41' B43' B47' 67.7(7)
C42' C41' B43' B47' -34.1(5)
B44' C41' B43' B47' 104.3(6)
C42' B43' B44' C41' -36.7(5)
B48' B43' B44' C41' -133.9(6)
B47' B43' B44' C41' -95.9(6)
C42' B43' B44' B48' 97.3(6)
C41' B43' B44' B48' 133.9(6)
B47' B43' B44' B48' 38.1(6)
C42' B43' B44' B45' -3.6(8)
B48' B43' B44' B45' -100.8(6)
C41' B43' B44' B45' 33.1(5)
B47' B43' B44' B45' -62.8(8)
C42' B43' B44' B49' 59.5(8)
B48' B43' B44' B49' -37.7(5)
C41' B43' B44' B49' 96.2(6)
B47' B43' B44' B49' 0.3(8)
C43' C41' B44' B43' -114.8(10)
B46' C41' B44' B43' 100.8(7)
B45' C41' B44' B43' 141.3(6)
C42' C41' B44' B43' 36.1(5)
C43' C41' B44' B48' -155.0(8)
B46' C41' B44' B48' 60.6(8)
B45' C41' B44' B48' 101.1(6)
C42' C41' B44' B48' -4.1(8)
B43' C41' B44' B48' -40.2(5)
C43' C41' B44' B45' 103.9(9)
B46' C41' B44' B45' -40.5(6)
C42' C41' B44' B45' -105.2(6)
B43' C41' B44' B45' -141.3(6)
C43' C41' B44' B49' 143.1(8)
B46' C41' B44' B49' -1.3(8)
B45' C41' B44' B49' 39.2(5)
C42' C41' B44' B49' -66.0(7)
B43' C41' B44' B49' -102.2(6)
C43' C41' B45' B46' 105.5(8)
C42' C41' B45' B46' -40.3(6)
B44' C41' B45' B46' -138.4(6)
B43' C41' B45' B46' -103.3(6)
C43' C41' B45' B50' 142.0(7)
B46' C41' B45' B50' 36.5(6)
C42' C41' B45' B50' -3.7(8)
B44' C41' B45' B50' -101.9(6)
B43' C41' B45' B50' -66.8(7)
C43' C41' B45' B44' -116.1(7)
B46' C41' B45' B44' 138.4(6)
C42' C41' B45' B44' 98.1(6)
B43' C41' B45' B44' 35.1(5)
C43' C41' B45' B49' -156.1(6)
B46' C41' B45' B49' 98.4(6)
C42' C41' B45' B49' 58.1(7)
B44' C41' B45' B49' -40.0(5)
B43' C41' B45' B49' -5.0(7)
B43' B44' B45' C41' -35.0(5)
B48' B44' B45' C41' -97.7(5)
B49' B44' B45' C41' -134.8(5)
B43' B44' B45' B46' 0.9(7)
C41' B44' B45' B46' 35.8(5)
B48' B44' B45' B46' -61.9(6)
B49' B44' B45' B46' -99.0(5)
B43' B44' B45' B50' 63.4(7)
C41' B44' B45' B50' 98.4(6)
B48' B44' B45' B50' 0.6(7)
B49' B44' B45' B50' -36.4(5)
B43' B44' B45' B49' 99.8(6)
C41' B44' B45' B49' 134.8(5)
B48' B44' B45' B49' 37.1(5)
C43' C41' B46' C42' 116.0(8)
B45' C41' B46' C42' -136.1(6)
B44' C41' B46' C42' -96.1(7)
B43' C41' B46' C42' -32.0(5)
C43' C41' B46' B50' -145.4(7)
B45' C41' B46' B50' -37.5(6)
C42' C41' B46' B50' 98.6(7)
B44' C41' B46' B50' 2.5(9)
B43' C41' B46' B50' 66.7(7)
C43' C41' B46' B45' -107.9(8)
C42' C41' B46' B45' 136.1(6)
B44' C41' B46' B45' 40.0(6)
B43' C41' B46' B45' 104.2(6)
C43' C41' B46' B51' 150.5(7)
B45' C41' B46' B51' -101.6(6)
C42' C41' B46' B51' 34.6(5)
B44' C41' B46' B51' -61.6(8)
B43' C41' B46' B51' 2.6(8)
C44' C42' B46' C41' -108.1(6)
B47' C42' B46' C41' 104.6(6)
B43' C42' B46' C41' 33.5(6)
B51' C42' B46' C41' 141.9(6)
C44' C42' B46' B50' 150.2(6)
B47' C42' B46' B50' 3.0(7)
B43' C42' B46' B50' -68.1(7)
C41' C42' B46' B50' -101.6(6)
B51' C42' B46' B50' 40.2(5)
C44' C42' B46' B45' -146.2(6)
B47' C42' B46' B45' 66.6(6)
B43' C42' B46' B45' -4.5(7)
C41' C42' B46' B45' -38.1(5)
B51' C42' B46' B45' 103.8(6)
C44' C42' B46' B51' 110.0(6)
B47' C42' B46' B51' -37.2(5)
B43' C42' B46' B51' -108.3(6)
C41' C42' B46' B51' -141.9(6)
B50' B45' B46' C41' -138.3(7)
B44' B45' B46' C41' -37.3(5)
B49' B45' B46' C41' -100.2(6)
C41' B45' B46' C42' 39.4(5)
B50' B45' B46' C42' -98.9(6)
B44' B45' B46' C42' 2.2(7)
B49' B45' B46' C42' -60.8(6)
C41' B45' B46' B50' 138.3(7)
B44' B45' B46' B50' 101.0(6)
B49' B45' B46' B50' 38.1(5)
C41' B45' B46' B51' 102.3(8)
B50' B45' B46' B51' -36.0(6)
B44' B45' B46' B51' 65.0(7)
B49' B45' B46' B51' 2.1(8)
C44' C42' B47' B51' -108.6(7)
B43' C42' B47' B51' 140.4(6)
B46' C42' B47' B51' 36.9(5)
C41' C42' B47' B51' 100.8(7)
C44' C42' B47' B52' -149.1(6)
B43' C42' B47' B52' 99.9(6)
B46' C42' B47' B52' -3.6(7)
C41' C42' B47' B52' 60.3(7)
B51' C42' B47' B52' -40.5(5)
C44' C42' B47' B48' 148.1(6)
B43' C42' B47' B48' 37.1(5)
B46' C42' B47' B48' -66.4(7)
C41' C42' B47' B48' -2.5(8)
B51' C42' B47' B48' -103.3(6)
C44' C42' B47' B43' 111.1(7)
B46' C42' B47' B43' -103.5(6)
C41' C42' B47' B43' -39.5(6)
B51' C42' B47' B43' -140.4(6)
B48' B43' B47' C42' 136.4(6)
B44' B43' B47' C42' 98.3(7)
C41' B43' B47' C42' 35.5(5)
C42' B43' B47' B51' -36.0(5)
B48' B43' B47' B51' 100.4(6)
B44' B43' B47' B51' 62.3(8)
C41' B43' B47' B51' -0.4(7)
C42' B43' B47' B52' -100.6(6)
B48' B43' B47' B52' 35.8(6)
B44' B43' B47' B52' -2.4(9)
C41' B43' B47' B52' -65.1(7)
C42' B43' B47' B48' -136.4(6)
B44' B43' B47' B48' -38.1(6)
C41' B43' B47' B48' -100.9(6)
C42' B43' B48' B44' -102.0(7)
C41' B43' B48' B44' -40.5(5)
B47' B43' B48' B44' -138.2(6)
C42' B43' B48' B49' -63.6(7)
B44' B43' B48' B49' 38.5(5)
C41' B43' B48' B49' -2.0(7)
B47' B43' B48' B49' -99.8(6)
C42' B43' B48' B52' 0.2(8)
B44' B43' B48' B52' 102.3(6)
C41' B43' B48' B52' 61.8(7)
B47' B43' B48' B52' -36.0(6)
C42' B43' B48' B47' 36.2(6)
B44' B43' B48' B47' 138.2(6)
C41' B43' B48' B47' 97.7(6)
C41' B44' B48' B43' 40.9(6)
B45' B44' B48' B43' 100.2(6)
B49' B44' B48' B43' 137.4(6)
B43' B44' B48' B49' -137.4(6)
C41' B44' B48' B49' -96.4(6)
B45' B44' B48' B49' -37.1(5)
B43' B44' B48' B52' -101.5(6)
C41' B44' B48' B52' -60.6(7)
B45' B44' B48' B52' -1.3(7)
B49' B44' B48' B52' 35.9(5)
B43' B44' B48' B47' -38.2(6)
C41' B44' B48' B47' 2.7(8)
B45' B44' B48' B47' 62.0(7)
B49' B44' B48' B47' 99.2(6)
C42' B47' B48' B43' -37.7(6)
B51' B47' B48' B43' -101.1(7)
B52' B47' B48' B43' -140.0(7)
C42' B47' B48' B44' -0.3(7)
B51' B47' B48' B44' -63.7(7)
B52' B47' B48' B44' -102.6(6)
B43' B47' B48' B44' 37.4(6)
C42' B47' B48' B49' 64.0(6)
B51' B47' B48' B49' 0.6(7)
B52' B47' B48' B49' -38.3(5)
B43' B47' B48' B49' 101.6(6)
C42' B47' B48' B52' 102.3(6)
B51' B47' B48' B52' 38.9(5)
B43' B47' B48' B52' 140.0(7)
B43' B48' B49' B50' 63.0(6)
B44' B48' B49' B50' 100.9(5)
B52' B48' B49' B50' -39.7(5)
B47' B48' B49' B50' -1.7(7)
B43' B48' B49' B52' 102.7(6)
B44' B48' B49' B52' 140.6(5)
B47' B48' B49' B52' 38.0(5)
B43' B48' B49' B45' -0.9(6)
B44' B48' B49' B45' 37.0(5)
B52' B48' B49' B45' -103.5(5)
B47' B48' B49' B45' -65.6(6)
B43' B48' B49' B44' -37.9(5)
B52' B48' B49' B44' -140.6(5)
B47' B48' B49' B44' -102.6(6)
B43' B48' B49' S4 -149.0(5)
B44' B48' B49' S4 -111.1(5)
B52' B48' B49' S4 108.3(5)
B47' B48' B49' S4 146.3(5)
C41' B45' B49' B50' -98.5(6)
B46' B45' B49' B50' -38.2(5)
B44' B45' B49' B50' -138.8(6)
C41' B45' B49' B48' 3.6(6)
B46' B45' B49' B48' 63.8(7)
B50' B45' B49' B48' 102.0(5)
B44' B45' B49' B48' -36.8(5)
C41' B45' B49' B52' -60.6(6)
B46' B45' B49' B52' -0.4(7)
B50' B45' B49' B52' 37.8(5)
B44' B45' B49' B52' -101.0(5)
C41' B45' B49' B44' 40.4(5)
B46' B45' B49' B44' 100.6(6)
B50' B45' B49' B44' 138.8(6)
C41' B45' B49' S4 151.0(4)
B46' B45' B49' S4 -148.8(5)
B50' B45' B49' S4 -110.5(5)
B44' B45' B49' S4 110.7(5)
B43' B44' B49' B50' -63.7(7)
C41' B44' B49' B50' -0.3(7)
B48' B44' B49' B50' -101.3(6)
B45' B44' B49' B50' 37.1(5)
B43' B44' B49' B48' 37.6(6)
C41' B44' B49' B48' 101.0(6)
B45' B44' B49' B48' 138.4(5)
B43' B44' B49' B52' 1.8(7)
C41' B44' B49' B52' 65.2(7)
B48' B44' B49' B52' -35.8(5)
B45' B44' B49' B52' 102.6(5)
B43' B44' B49' B45' -100.8(6)
C41' B44' B49' B45' -37.5(5)
B48' B44' B49' B45' -138.4(5)
B43' B44' B49' S4 147.2(5)
C41' B44' B49' S4 -149.5(5)
B48' B44' B49' S4 109.6(5)
B45' B44' B49' S4 -112.0(5)
C59 S4 B49' B50' 178.3(5)
Pt2 S4 B49' B50' -68.1(5)
C59 S4 B49' B48' 34.4(5)
Pt2 S4 B49' B48' 148.0(4)
C59 S4 B49' B52' 105.5(5)
Pt2 S4 B49' B52' -140.9(4)
C59 S4 B49' B45' -108.9(5)
Pt2 S4 B49' B45' 4.7(5)
C59 S4 B49' B44' -36.5(6)
Pt2 S4 B49' B44' 77.1(5)
C41' B46' B50' B49' -2.5(8)
C42' B46' B50' B49' 61.7(6)
B45' B46' B50' B49' -39.0(6)
B51' B46' B50' B49' 101.5(6)
C41' B46' B50' B51' -104.0(7)
C42' B46' B50' B51' -39.8(5)
B45' B46' B50' B51' -140.5(7)
C41' B46' B50' B45' 36.5(6)
C42' B46' B50' B45' 100.7(6)
B51' B46' B50' B45' 140.5(7)
C41' B46' B50' B52' -65.4(7)
C42' B46' B50' B52' -1.1(6)
B45' B46' B50' B52' -101.9(6)
B51' B46' B50' B52' 38.7(5)
B48' B49' B50' B46' -61.3(7)
B52' B49' B50' B46' -100.4(6)
B45' B49' B50' B46' 38.7(5)
B44' B49' B50' B46' 1.7(7)
S4 B49' B50' B46' 151.0(5)
B48' B49' B50' B51' 2.2(6)
B52' B49' B50' B51' -36.9(4)
B45' B49' B50' B51' 102.1(6)
B44' B49' B50' B51' 65.2(6)
S4 B49' B50' B51' -145.6(4)
B48' B49' B50' B45' -100.0(5)
B52' B49' B50' B45' -139.1(5)
B44' B49' B50' B45' -36.9(5)
S4 B49' B50' B45' 112.3(6)
B48' B49' B50' B52' 39.1(5)
B45' B49' B50' B52' 139.1(5)
B44' B49' B50' B52' 102.1(5)
S4 B49' B50' B52' -108.6(5)
C41' B45' B50' B46' -35.7(6)
B44' B45' B50' B46' -99.4(7)
B49' B45' B50' B46' -136.3(7)
C41' B45' B50' B49' 100.6(6)
B46' B45' B50' B49' 136.3(7)
B44' B45' B50' B49' 36.9(5)
C41' B45' B50' B51' 0.0(7)
B46' B45' B50' B51' 35.7(6)
B44' B45' B50' B51' -63.7(6)
B49' B45' B50' B51' -100.6(6)
C41' B45' B50' B52' 64.0(7)
B46' B45' B50' B52' 99.6(7)
B44' B45' B50' B52' 0.2(7)
B49' B45' B50' B52' -36.7(5)
C44' C42' B51' B47' 112.3(9)
B43' C42' B51' B47' -39.8(6)
B46' C42' B51' B47' -141.5(6)
C41' C42' B51' B47' -107.8(6)
C44' C42' B51' B46' -106.1(9)
B47' C42' B51' B46' 141.5(6)
B43' C42' B51' B46' 101.7(7)
C41' C42' B51' B46' 33.8(6)
C44' C42' B51' B50' -145.8(8)
B47' C42' B51' B50' 101.9(5)
B43' C42' B51' B50' 62.1(8)
B46' C42' B51' B50' -39.6(5)
C41' C42' B51' B50' -5.9(7)
C44' C42' B51' B52' 151.1(8)
B47' C42' B51' B52' 38.8(5)
B43' C42' B51' B52' -1.0(8)
B46' C42' B51' B52' -102.7(6)
C41' C42' B51' B52' -69.0(7)
B52' B47' B51' C42' 135.1(5)
B48' B47' B51' C42' 96.6(6)
B43' B47' B51' C42' 35.3(5)
C42' B47' B51' B46' -33.4(5)
B52' B47' B51' B46' 101.6(5)
B48' B47' B51' B46' 63.2(7)
B43' B47' B51' B46' 1.9(7)
C42' B47' B51' B50' -95.9(5)
B52' B47' B51' B50' 39.2(5)
B48' B47' B51' B50' 0.8(7)
B43' B47' B51' B50' -60.5(6)
C42' B47' B51' B52' -135.1(5)
B48' B47' B51' B52' -38.4(5)
B43' B47' B51' B52' -99.7(6)
C41' B46' B51' C42' -35.3(5)
B50' B46' B51' C42' -134.3(6)
B45' B46' B51' C42' -98.0(7)
C41' B46' B51' B47' -2.8(7)
C42' B46' B51' B47' 32.5(5)
B50' B46' B51' B47' -101.7(6)
B45' B46' B51' B47' -65.5(7)
C41' B46' B51' B50' 98.9(6)
C42' B46' B51' B50' 134.3(6)
B45' B46' B51' B50' 36.2(6)
C41' B46' B51' B52' 59.8(7)
C42' B46' B51' B52' 95.1(6)
B50' B46' B51' B52' -39.2(5)
B45' B46' B51' B52' -3.0(8)
B46' B50' B51' C42' 39.1(6)
B49' B50' B51' C42' -60.7(6)
B45' B50' B51' C42' 3.6(7)
B52' B50' B51' C42' -97.4(6)
B46' B50' B51' B47' 98.0(6)
B49' B50' B51' B47' -1.8(6)
B45' B50' B51' B47' 62.4(7)
B52' B50' B51' B47' -38.6(5)
B49' B50' B51' B46' -99.8(6)
B45' B50' B51' B46' -35.6(6)
B52' B50' B51' B46' -136.6(6)
B46' B50' B51' B52' 136.6(6)
B49' B50' B51' B52' 36.7(4)
B45' B50' B51' B52' 101.0(6)
C42' B47' B52' B49' -58.8(6)
B51' B47' B52' B49' -99.0(5)
B48' B47' B52' B49' 38.2(5)
B43' B47' B52' B49' 3.4(8)
C42' B47' B52' B48' -96.9(6)
B51' B47' B52' B48' -137.2(6)
B43' B47' B52' B48' -34.7(6)
C42' B47' B52' B51' 40.3(5)
B48' B47' B52' B51' 137.2(6)
B43' B47' B52' B51' 102.4(7)
C42' B47' B52' B50' 2.6(6)
B51' B47' B52' B50' -37.6(5)
B48' B47' B52' B50' 99.6(5)
B43' B47' B52' B50' 64.8(7)
B50' B49' B52' B47' 98.0(6)
B48' B49' B52' B47' -38.6(5)
B45' B49' B52' B47' 60.7(7)
B44' B49' B52' B47' -3.3(7)
S4 B49' B52' B47' -149.7(5)
B50' B49' B52' B48' 136.6(5)
B45' B49' B52' B48' 99.3(6)
B44' B49' B52' B48' 35.3(5)
S4 B49' B52' B48' -111.1(5)
B50' B49' B52' B51' 35.9(5)
B48' B49' B52' B51' -100.7(6)
B45' B49' B52' B51' -1.4(7)
B44' B49' B52' B51' -65.4(6)
S4 B49' B52' B51' 148.2(4)
B48' B49' B52' B50' -136.6(5)
B45' B49' B52' B50' -37.3(5)
B44' B49' B52' B50' -101.3(5)
S4 B49' B52' B50' 112.3(5)
B43' B48' B52' B47' 36.8(6)
B44' B48' B52' B47' 100.6(6)
B49' B48' B52' B47' 136.8(6)
B43' B48' B52' B49' -99.9(6)
B44' B48' B52' B49' -36.2(5)
B47' B48' B52' B49' -136.8(6)
B43' B48' B52' B51' -0.8(8)
B44' B48' B52' B51' 62.9(6)
B49' B48' B52' B51' 99.1(5)
B47' B48' B52' B51' -37.7(5)
B43' B48' B52' B50' -62.4(7)
B44' B48' B52' B50' 1.4(7)
B49' B48' B52' B50' 37.6(5)
B47' B48' B52' B50' -99.2(6)
C42' B51' B52' B47' -37.2(5)
B46' B51' B52' B47' -98.1(6)
B50' B51' B52' B47' -136.5(5)
C42' B51' B52' B49' 63.5(6)
B47' B51' B52' B49' 100.7(6)
B46' B51' B52' B49' 2.6(7)
B50' B51' B52' B49' -35.9(5)
C42' B51' B52' B48' 1.1(7)
B47' B51' B52' B48' 38.3(5)
B46' B51' B52' B48' -59.8(7)
B50' B51' B52' B48' -98.3(5)
C42' B51' B52' B50' 99.3(6)
B47' B51' B52' B50' 136.5(5)
B46' B51' B52' B50' 38.5(5)
B46' B50' B52' B47' -0.9(6)
B49' B50' B52' B47' -101.0(5)
B51' B50' B52' B47' 37.8(5)
B45' B50' B52' B47' -64.0(6)
B46' B50' B52' B49' 100.2(5)
B51' B50' B52' B49' 138.8(5)
B45' B50' B52' B49' 37.0(5)
B46' B50' B52' B48' 62.2(6)
B49' B50' B52' B48' -37.9(5)
B51' B50' B52' B48' 100.9(5)
B45' B50' B52' B48' -0.9(7)
B46' B50' B52' B51' -38.7(5)
B49' B50' B52' B51' -138.8(5)
B45' B50' B52' B51' -101.8(6)

loop_
_platon_squeeze_void_nr
_platon_squeeze_void_average_x
_platon_squeeze_void_average_y
_platon_squeeze_void_average_z
_platon_squeeze_void_volume
_platon_squeeze_void_count_electrons
_platon_squeeze_void_content
1 0.150 0.844 0.251 63 24 ' '
2 0.150 0.656 0.751 63 22 ' '
3 0.212 0.135 0.106 7 1 ' '
4 0.212 0.365 0.606 7 0 ' '
5 0.500 0.500 0.500 611 269 ' '
6 0.500 0.000 1.000 611 268 ' '
7 0.451 0.105 0.439 18 4 ' '
8 0.451 0.395 0.939 18 3 ' '
9 0.549 0.605 0.061 18 4 ' '
10 0.549 0.895 0.561 18 4 ' '
11 0.788 0.635 0.394 7 1 ' '
12 0.788 0.865 0.894 7 1 ' '
13 0.850 0.344 0.249 63 24 ' '
14 0.850 0.156 0.749 63 21 ' '
